data_7128923
loop_
_publ_author_name
'Nishimura, Issei'
'Higashino, Tomohiro'
'Imahori, Hiroshi'

_publ_section_title
;
 Synthesis of thiophene-fused porphyrin dimers as effective \p-extended
 helical chromophores.
;
_journal_issue 75
_journal_name_full 'Chemical communications (Cambridge, England)'
_journal_page_first 9606
_journal_page_last 9609
_journal_paper_doi 10.1039/d1cc04215g
_journal_volume 57
_journal_year 2021
_chemical_formula_moiety 'C128 H140 N8 Ni2 S, 3.5(C H Cl3)'
_chemical_formula_sum 'C131.5 H143.5 Cl10.5 N8 Ni2 S'
_chemical_formula_weight 2357.74
_space_group_crystal_system triclinic
_space_group_IT_number 1
_space_group_name_Hall 'P 1'
_space_group_name_H-M_alt 'P 1'
_atom_sites_solution_hydrogens geom
_audit_creation_method SHELXL-2014
_audit_update_record
;
2021-06-30 deposited with the CCDC.	2021-08-23 downloaded from the CCDC.
;
_cell_angle_alpha 69.720(15)
_cell_angle_beta 63.048(12)
_cell_angle_gamma 80.939(17)
_cell_formula_units_Z 2
_cell_length_a 19.922(4)
_cell_length_b 20.190(5)
_cell_length_c 21.414(3)
_cell_measurement_reflns_used 9242
_cell_measurement_temperature 153(2)
_cell_measurement_theta_max 27.5
_cell_measurement_theta_min 3.0
_cell_volume 7202(3)
_computing_structure_refinement 'SHELXL-2014 (Sheldrick, 2014)'
_computing_structure_solution 'SHELXS-2014 (Sheldrick, 2014)'
_diffrn_ambient_temperature 153(2)
_diffrn_detector_area_resol_mean 28.5714
_diffrn_measured_fraction_theta_full 0.952
_diffrn_measured_fraction_theta_max 0.978
_diffrn_measurement_device_type 'Rigaku Saturn724+ (4x4 bin mode)'
_diffrn_measurement_method 'profile data from \w-scans'
_diffrn_radiation_type MoK\a
_diffrn_radiation_wavelength 0.71075
_diffrn_reflns_av_R_equivalents 0.1234
_diffrn_reflns_av_unetI/netI 0.3312
_diffrn_reflns_Laue_measured_fraction_full 0.952
_diffrn_reflns_Laue_measured_fraction_max 0.978
_diffrn_reflns_limit_h_max 23
_diffrn_reflns_limit_h_min -23
_diffrn_reflns_limit_k_max 24
_diffrn_reflns_limit_k_min -24
_diffrn_reflns_limit_l_max 25
_diffrn_reflns_limit_l_min -21
_diffrn_reflns_number 48710
_diffrn_reflns_point_group_measured_fraction_full 0.686
_diffrn_reflns_point_group_measured_fraction_max 0.704
_diffrn_reflns_theta_full 25.242
_diffrn_reflns_theta_max 25.000
_diffrn_reflns_theta_min 3.025
_diffrn_source 'Rotating Anode'
_exptl_absorpt_coefficient_mu 0.515
_exptl_absorpt_correction_T_max 1.000
_exptl_absorpt_correction_T_min 0.700
_exptl_absorpt_correction_type multi-scan
_exptl_crystal_colour Violet
_exptl_crystal_density_diffrn 1.087
_exptl_crystal_description Prism
_exptl_crystal_F_000 2478
_exptl_crystal_size_max 0.100
_exptl_crystal_size_mid 0.050
_exptl_crystal_size_min 0.030
_refine_diff_density_max 1.803
_refine_diff_density_min -0.653
_refine_diff_density_rms 0.120
_refine_ls_abs_structure_details
;
 Classical Flack method preferred over Parsons because s.u. lower.
;
_refine_ls_abs_structure_Flack 0.28(4)
_refine_ls_extinction_method none
_refine_ls_goodness_of_fit_ref 1.047
_refine_ls_hydrogen_treatment constr
_refine_ls_matrix_type full
_refine_ls_number_parameters 2611
_refine_ls_number_reflns 35758
_refine_ls_number_restraints 3804
_refine_ls_restrained_S_all 1.033
_refine_ls_R_factor_all 0.2511
_refine_ls_R_factor_gt 0.1317
_refine_ls_shift/su_max 0.000
_refine_ls_shift/su_mean 0.000
_refine_ls_structure_factor_coef Fsqd
_refine_ls_weighting_details 'w=1/[\s^2^(Fo^2^)+(0.0900P)^2^] where P=(Fo^2^+2Fc^2^)/3'
_refine_ls_weighting_scheme calc
_refine_ls_wR_factor_gt 0.2820
_refine_ls_wR_factor_ref 0.3652
_reflns_Friedel_coverage 0.441
_reflns_Friedel_fraction_full 0.420
_reflns_Friedel_fraction_max 0.431
_reflns_number_gt 11141
_reflns_number_total 35758
_reflns_threshold_expression 'I > 2\s(I)'
_cod_data_source_file d1cc04215g2.cif
_cod_data_source_block 0703ni_sqd
_cod_depositor_comments
;
The following automatic conversions were performed:

data item '_exptl_absorpt_correction_type' value 'Multi-scan' was
changed to 'multi-scan' in accordance with the
/home/data/users/saulius/crontab/automatic-downloads/rss-feeds/RSC/lib/dictionaries/cif_core.dic
dictionary named 'cif_core.dic' version 2.4.2 last updated on
2011-04-26.

Automatic conversion script
Id: cif_fix_values 7556 2019-12-06 15:28:31Z antanas 

 Adding full bibliography for 7128923.cif.

2024-11-08
Z value and formula fixed to values more according to usual
chemical conventions.                 miguel
;
_cod_original_formula_sum 'C263 H287 Cl21 N16 Ni4 S2'
_cod_original_formula_weight 4715.48
_cod_original_formula_moiety '2(C128 H140 N8 Ni2 S), 7(C H Cl3)'
_cod_original_formula_units_Z 1
_cod_database_code 7128923
_shelx_space_group_comment
;
The symmetry employed for this shelxl refinement is uniquely defined
by the following loop, which should always be used as a source of
symmetry information in preference to the above space-group names.
They are only intended as comments.
;
_shelx_estimated_absorpt_t_min 0.950
_shelx_estimated_absorpt_t_max 0.985
_shelxl_version_number 2014-3

loop_
_space_group_symop_operation_xyz
'x, y, z'

loop_
_atom_site_label
_atom_site_type_symbol
_atom_site_fract_x
_atom_site_fract_y
_atom_site_fract_z
_atom_site_U_iso_or_equiv
_atom_site_adp_type
_atom_site_occupancy
_atom_site_site_symmetry_order
_atom_site_calc_flag
_atom_site_refinement_flags_posn
_atom_site_refinement_flags_adp
_atom_site_refinement_flags_occupancy
_atom_site_disorder_assembly
_atom_site_disorder_group
C1 C 0.7954(13) 0.4149(13) 0.4245(14) 0.030(4) Uani 1 1 d . U . A 1
C2 C 0.7214(13) 0.4188(12) 0.4356(13) 0.029(4) Uani 1 1 d . U . A 1
C3 C 0.7156(13) 0.4890(11) 0.3793(12) 0.033(4) Uani 1 1 d . U . A 1
H1 H 0.6789 0.5059 0.3607 0.039 Uiso 1 1 calc R U . A 1
C4 C 0.7828(14) 0.5206(13) 0.3637(14) 0.032(4) Uani 1 1 d . U . A 1
C5 C 0.7973(12) 0.5912(12) 0.3138(13) 0.025(4) Uani 1 1 d . U . A 1
C6 C 0.8627(12) 0.6187(12) 0.3094(13) 0.029(4) Uani 1 1 d . U . A 1
C7 C 0.8781(13) 0.6939(12) 0.2752(13) 0.027(4) Uani 1 1 d . U . A 1
H2 H 0.8494 0.7279 0.2537 0.033 Uiso 1 1 calc R U . A 1
C8 C 0.9456(12) 0.7084(11) 0.2794(12) 0.026(4) Uani 1 1 d . U . A 1
H3 H 0.9677 0.7529 0.2647 0.032 Uiso 1 1 calc R U . A 1
C9 C 0.9708(13) 0.6398(12) 0.3108(14) 0.026(4) Uani 1 1 d . U . A 1
C10 C 1.0358(13) 0.6255(12) 0.3129(14) 0.029(4) Uani 1 1 d . U . A 1
C11 C 1.0732(13) 0.5652(12) 0.3081(12) 0.025(4) Uani 1 1 d . U . A 1
C12 C 1.1456(13) 0.5500(12) 0.3062(13) 0.035(4) Uani 1 1 d . U . A 1
H4 H 1.1760 0.5770 0.3122 0.042 Uiso 1 1 calc R U . A 1
C13 C 1.1614(14) 0.4834(13) 0.2926(13) 0.035(4) Uani 1 1 d . U . A 1
H5 H 1.2093 0.4614 0.2755 0.043 Uiso 1 1 calc R U . A 1
C14 C 1.0951(14) 0.4581(13) 0.3088(14) 0.035(4) Uani 1 1 d . U . A 1
C15 C 1.0796(13) 0.3768(12) 0.3297(14) 0.038(5) Uani 1 1 d . U . A 1
C16 C 1.0138(14) 0.3481(13) 0.3650(14) 0.030(4) Uani 1 1 d . U . A 1
C17 C 0.9983(13) 0.2814(11) 0.3918(13) 0.032(5) Uani 1 1 d . U . A 1
H6 H 1.0347 0.2458 0.3801 0.038 Uiso 1 1 calc R U . A 1
C18 C 0.9260(12) 0.2681(12) 0.4375(13) 0.024(4) Uani 1 1 d . U . A 1
H7 H 0.9028 0.2230 0.4651 0.028 Uiso 1 1 calc R U . A 1
C19 C 0.8922(13) 0.3318(12) 0.4366(13) 0.023(4) Uani 1 1 d . U . A 1
C20 C 0.8205(13) 0.3477(12) 0.4637(13) 0.025(4) Uani 1 1 d . U . A 1
N1 N 0.8287(11) 0.4774(11) 0.3859(12) 0.039(4) Uani 1 1 d . U . A 1
N2 N 0.9191(11) 0.5881(9) 0.3221(11) 0.026(4) Uani 1 1 d . U . A 1
N3 N 1.0388(11) 0.4988(10) 0.3259(12) 0.035(4) Uani 1 1 d . U . A 1
N4 N 0.9483(11) 0.3833(10) 0.3932(11) 0.031(4) Uani 1 1 d . U . A 1
C63 C 0.6851(13) 0.1238(13) 0.6104(14) 0.028(4) Uani 1 1 d . U . A 1
C64 C 0.6237(13) 0.1564(13) 0.5875(14) 0.028(4) Uani 1 1 d . U . A 1
C65 C 0.5708(13) 0.1072(12) 0.6207(13) 0.034(4) Uani 1 1 d . U . A 1
H17 H 0.5257 0.1096 0.6152 0.041 Uiso 1 1 calc R U . A 1
C66 C 0.5990(13) 0.0447(13) 0.6707(14) 0.034(4) Uani 1 1 d . U . A 1
C67 C 0.5589(12) -0.0247(11) 0.7118(12) 0.022(4) Uani 1 1 d . U . A 1
C68 C 0.6091(14) -0.0833(12) 0.7265(13) 0.030(4) Uani 1 1 d . U . A 1
C69 C 0.5818(14) -0.1510(12) 0.7588(14) 0.031(4) Uani 1 1 d . U . A 1
H18 H 0.5340 -0.1666 0.7698 0.037 Uiso 1 1 calc R U . A 1
C70 C 0.6420(13) -0.1929(13) 0.7721(14) 0.031(4) Uani 1 1 d . U . A 1
H19 H 0.6444 -0.2430 0.7870 0.037 Uiso 1 1 calc R U . A 1
C71 C 0.6983(13) -0.1466(12) 0.7591(13) 0.025(4) Uani 1 1 d . U . A 1
C72 C 0.7513(13) -0.1695(13) 0.7801(13) 0.031(4) Uani 1 1 d . U . A 1
C73 C 0.7913(12) -0.1166(12) 0.7804(13) 0.025(4) Uani 1 1 d . U . A 1
C74 C 0.8434(12) -0.1302(13) 0.8188(13) 0.033(4) Uani 1 1 d . U . A 1
H20 H 0.8657 -0.1745 0.8333 0.039 Uiso 1 1 calc R U . A 1
C75 C 0.8532(14) -0.0702(13) 0.8291(14) 0.040(4) Uani 1 1 d . U . A 1
H21 H 0.8745 -0.0645 0.8587 0.049 Uiso 1 1 calc R U . A 1
C76 C 0.8222(14) -0.0172(13) 0.7828(14) 0.034(4) Uani 1 1 d . U . A 1
C77 C 0.8429(13) 0.0534(13) 0.7585(13) 0.033(4) Uani 1 1 d D U . A 1
C78 C 0.8257(13) 0.1043(13) 0.7107(14) 0.028(4) Uani 1 1 d . U . A 1
C79 C 0.8558(12) 0.1752(12) 0.6792(13) 0.028(4) Uani 1 1 d . U . A 1
H22 H 0.8857 0.1957 0.6919 0.033 Uiso 1 1 calc R U . A 1
C80 C 0.8306(12) 0.2044(12) 0.6273(14) 0.029(4) Uani 1 1 d . U . A 1
H23 H 0.8422 0.2511 0.5942 0.035 Uiso 1 1 calc R U . A 1
C81 C 0.7854(13) 0.1580(13) 0.6276(14) 0.028(4) Uani 1 1 d . U . A 1
C82 C 0.7428(12) 0.1716(11) 0.5866(13) 0.019(3) Uani 1 1 d . U . A 1
N5 N 0.6693(10) 0.0559(10) 0.6570(10) 0.025(3) Uani 1 1 d . U . A 1
N6 N 0.6765(10) -0.0776(10) 0.7353(12) 0.032(4) Uani 1 1 d . U . A 1
N7 N 0.7871(10) -0.0503(10) 0.7611(11) 0.024(3) Uani 1 1 d . U . A 1
N8 N 0.7869(11) 0.0927(10) 0.6756(11) 0.029(4) Uani 1 1 d . U . A 1
C125 C 0.6927(13) 0.3495(12) 0.4748(13) 0.028(4) Uani 1 1 d . U . A 1
C126 C 0.7475(13) 0.3078(12) 0.5005(13) 0.022(4) Uani 1 1 d . U . A 1
C127 C 0.7230(12) 0.2392(12) 0.5405(13) 0.026(4) Uani 1 1 d . U . A 1
C128 C 0.6540(12) 0.2265(12) 0.5479(13) 0.026(4) Uani 1 1 d . U . A 1
S1 S 0.6133(3) 0.3022(3) 0.5057(4) 0.0327(16) Uani 1 1 d . U . A 1
Ni1 Ni 0.93591(17) 0.48736(16) 0.3554(2) 0.0372(10) Uani 1 1 d . . . A 1
Ni2 Ni 0.73030(16) 0.00436(15) 0.70559(17) 0.0295(9) Uani 1 1 d . . . A 1
C21 C 0.7484(10) 0.6361(8) 0.2800(10) 0.039(4) Uani 1 1 d G U . A 1
C22 C 0.6709(10) 0.6413(8) 0.3189(7) 0.046(5) Uani 1 1 d G U . A 1
H8 H 0.6475 0.6200 0.3709 0.055 Uiso 1 1 calc R U . A 1
C23 C 0.6277(7) 0.6777(9) 0.2818(10) 0.040(4) Uani 1 1 d G U . A 1
C24 C 0.6619(10) 0.7089(8) 0.2057(10) 0.045(5) Uani 1 1 d G U . A 1
H9 H 0.6323 0.7338 0.1804 0.054 Uiso 1 1 calc R U . A 1
C25 C 0.7394(10) 0.7037(8) 0.1668(7) 0.042(4) Uani 1 1 d G U . A 1
C26 C 0.7827(7) 0.6673(9) 0.2040(10) 0.044(5) Uani 1 1 d G U . A 1
H10 H 0.8356 0.6637 0.1773 0.053 Uiso 1 1 calc R U . A 1
C27 C 0.5415(15) 0.6838(13) 0.3342(17) 0.046(4) Uani 1 1 d . U . A 1
C28 C 0.5094(19) 0.6187(14) 0.3836(19) 0.100(10) Uani 1 1 d . U . A 1
H65 H 0.5195 0.5852 0.3564 0.150 Uiso 1 1 calc R U . A 1
H66 H 0.5311 0.6009 0.4192 0.150 Uiso 1 1 calc R U . A 1
H67 H 0.4548 0.6244 0.4097 0.150 Uiso 1 1 calc R U . A 1
C29 C 0.5053(17) 0.7298(17) 0.2776(18) 0.076(7) Uani 1 1 d . U . A 1
H68 H 0.5334 0.7739 0.2464 0.115 Uiso 1 1 calc R U . A 1
H69 H 0.5081 0.7025 0.2464 0.115 Uiso 1 1 calc R U . A 1
H70 H 0.4525 0.7405 0.3058 0.115 Uiso 1 1 calc R U . A 1
C30 C 0.5244(14) 0.7351(16) 0.3789(18) 0.068(7) Uani 1 1 d . U . A 1
H71 H 0.5465 0.7814 0.3453 0.102 Uiso 1 1 calc R U . A 1
H72 H 0.4697 0.7400 0.4051 0.102 Uiso 1 1 calc R U . A 1
H73 H 0.5460 0.7165 0.4146 0.102 Uiso 1 1 calc R U . A 1
C31 C 0.7771(15) 0.7376(13) 0.0836(15) 0.046(4) Uani 1 1 d D U . A 1
C32 C 0.8323(14) 0.6790(12) 0.0405(15) 0.052(6) Uani 1 1 d D U . A 1
H74 H 0.8557 0.7025 -0.0129 0.078 Uiso 1 1 calc R U . A 1
H75 H 0.8716 0.6613 0.0578 0.078 Uiso 1 1 calc R U . A 1
H76 H 0.8014 0.6395 0.0518 0.078 Uiso 1 1 calc R U . A 1
C33 C 0.7163(14) 0.7571(14) 0.0506(16) 0.057(6) Uani 1 1 d D U . A 1
H77 H 0.7417 0.7788 -0.0030 0.086 Uiso 1 1 calc R U . A 1
H78 H 0.6904 0.7140 0.0620 0.086 Uiso 1 1 calc R U . A 1
H79 H 0.6795 0.7903 0.0726 0.086 Uiso 1 1 calc R U . A 1
C34 C 0.8232(17) 0.8046(13) 0.0571(17) 0.068(7) Uani 1 1 d D U . A 1
H80 H 0.8456 0.8230 0.0031 0.102 Uiso 1 1 calc R U . A 1
H81 H 0.7901 0.8404 0.0777 0.102 Uiso 1 1 calc R U . A 1
H82 H 0.8633 0.7929 0.0737 0.102 Uiso 1 1 calc R U . A 1
C35 C 1.0749(9) 0.6907(8) 0.3049(10) 0.043(4) Uani 1 1 d G U . A 1
C36 C 1.0390(8) 0.7202(9) 0.3619(8) 0.039(4) Uani 1 1 d G U . A 1
H11 H 0.9913 0.7028 0.4006 0.047 Uiso 1 1 calc R U . A 1
C37 C 1.0729(9) 0.7751(9) 0.3622(8) 0.045(4) Uani 1 1 d G U . A 1
C38 C 1.1427(9) 0.8005(8) 0.3056(10) 0.044(4) Uani 1 1 d G U . A 1
H12 H 1.1659 0.8380 0.3058 0.053 Uiso 1 1 calc R U . A 1
C39 C 1.1786(7) 0.7710(9) 0.2486(8) 0.045(4) Uani 1 1 d G U . A 1
C40 C 1.1447(9) 0.7161(9) 0.2483(8) 0.040(4) Uani 1 1 d G U . A 1
H13 H 1.1692 0.6960 0.2093 0.048 Uiso 1 1 calc R U . A 1
C41 C 1.0280(15) 0.8090(13) 0.4332(14) 0.050(4) Uani 1 1 d D U . A 1
C42 C 0.9503(12) 0.7779(12) 0.4875(12) 0.034(4) Uani 1 1 d D U . A 1
H83 H 0.9547 0.7267 0.5085 0.051 Uiso 1 1 calc R U . A 1
H84 H 0.9282 0.7994 0.5272 0.051 Uiso 1 1 calc R U . A 1
H85 H 0.9179 0.7874 0.4620 0.051 Uiso 1 1 calc R U . A 1
C43 C 1.0338(17) 0.8909(12) 0.3929(18) 0.098(8) Uani 1 1 d D U . A 1
H86 H 1.0865 0.9040 0.3597 0.147 Uiso 1 1 calc R U . A 1
H87 H 1.0041 0.9039 0.3644 0.147 Uiso 1 1 calc R U . A 1
H88 H 1.0143 0.9159 0.4296 0.147 Uiso 1 1 calc R U . A 1
C44 C 1.0843(15) 0.7909(16) 0.4711(16) 0.079(7) Uani 1 1 d D U . A 1
H89 H 1.1338 0.8117 0.4348 0.118 Uiso 1 1 calc R U . A 1
H90 H 1.0645 0.8104 0.5122 0.118 Uiso 1 1 calc R U . A 1
H91 H 1.0893 0.7396 0.4897 0.118 Uiso 1 1 calc R U . A 1
C45 C 1.2511(15) 0.7978(14) 0.1903(16) 0.056(5) Uani 1 1 d D U . A 1
C46 C 1.2999(18) 0.7552(17) 0.1388(17) 0.100(8) Uani 1 1 d D U . A 1
H92 H 1.3469 0.7807 0.1026 0.150 Uiso 1 1 calc R U . A 1
H93 H 1.3114 0.7091 0.1676 0.150 Uiso 1 1 calc R U . A 1
H94 H 1.2728 0.7483 0.1131 0.150 Uiso 1 1 calc R U . A 1
C47 C 1.3101(18) 0.8050(18) 0.2248(19) 0.103(8) Uani 1 1 d D U . A 1
H95 H 1.3588 0.8233 0.1842 0.154 Uiso 1 1 calc R U . A 1
H96 H 1.2884 0.8375 0.2541 0.154 Uiso 1 1 calc R U . A 1
H97 H 1.3172 0.7585 0.2562 0.154 Uiso 1 1 calc R U . A 1
C48 C 1.2405(16) 0.8764(14) 0.1575(17) 0.097(8) Uani 1 1 d D U . A 1
H98 H 1.2885 0.8972 0.1173 0.145 Uiso 1 1 calc R U . A 1
H99 H 1.2028 0.8833 0.1382 0.145 Uiso 1 1 calc R U . A 1
H100 H 1.2233 0.8992 0.1957 0.145 Uiso 1 1 calc R U . A 1
C49 C 1.1561(7) 0.3424(7) 0.2875(8) 0.028(4) Uani 1 1 d G U . A 1
C50 C 1.1885(8) 0.3622(7) 0.2109(8) 0.033(4) Uani 1 1 d G U . A 1
H14 H 1.1666 0.3990 0.1841 0.040 Uiso 1 1 calc R U . A 1
C51 C 1.2528(9) 0.3280(8) 0.1737(7) 0.038(4) Uani 1 1 d G U . A 1
C52 C 1.2848(7) 0.2740(8) 0.2130(9) 0.037(4) Uani 1 1 d G U . A 1
H15 H 1.3288 0.2506 0.1876 0.045 Uiso 1 1 calc R U . A 1
C53 C 1.2524(8) 0.2543(7) 0.2896(9) 0.037(4) Uani 1 1 d G U . A 1
C54 C 1.1880(8) 0.2885(8) 0.3268(7) 0.035(5) Uani 1 1 d G U . A 1
H16 H 1.1659 0.2750 0.3791 0.042 Uiso 1 1 calc R U . A 1
C55 C 1.2900(15) 0.3522(14) 0.0896(15) 0.053(4) Uani 1 1 d D U . A 1
C56 C 1.2724(16) 0.3020(14) 0.0588(14) 0.074(7) Uani 1 1 d D U . A 1
H101 H 1.2972 0.3193 0.0047 0.110 Uiso 1 1 calc R U . A 1
H102 H 1.2910 0.2546 0.0763 0.110 Uiso 1 1 calc R U . A 1
H103 H 1.2179 0.3003 0.0756 0.110 Uiso 1 1 calc R U . A 1
C57 C 1.2659(18) 0.4274(14) 0.0572(15) 0.104(10) Uani 1 1 d D U . A 1
H104 H 1.2908 0.4411 0.0032 0.157 Uiso 1 1 calc R U . A 1
H105 H 1.2111 0.4288 0.0741 0.157 Uiso 1 1 calc R U . A 1
H106 H 1.2803 0.4602 0.0737 0.157 Uiso 1 1 calc R U . A 1
C58 C 1.3823(13) 0.3564(15) 0.0549(15) 0.063(6) Uani 1 1 d D U . A 1
H107 H 1.4035 0.3721 0.0010 0.095 Uiso 1 1 calc R U . A 1
H108 H 1.3961 0.3899 0.0711 0.095 Uiso 1 1 calc R U . A 1
H109 H 1.4023 0.3096 0.0722 0.095 Uiso 1 1 calc R U . A 1
C59 C 1.2974(15) 0.1969(14) 0.3326(16) 0.057(5) Uani 1 1 d D U . A 1
C60 C 1.3668(16) 0.2371(17) 0.3325(19) 0.091(8) Uani 1 1 d D U . A 1
H110 H 1.4073 0.2520 0.2824 0.136 Uiso 1 1 calc R U . A 1
H111 H 1.3461 0.2785 0.3491 0.136 Uiso 1 1 calc R U . A 1
H112 H 1.3868 0.2038 0.3658 0.136 Uiso 1 1 calc R U . A 1
C61 C 1.3379(18) 0.1380(14) 0.2931(18) 0.093(9) Uani 1 1 d D U . A 1
H113 H 1.3695 0.1609 0.2407 0.139 Uiso 1 1 calc R U . A 1
H114 H 1.3694 0.1081 0.3163 0.139 Uiso 1 1 calc R U . A 1
H115 H 1.2997 0.1089 0.2980 0.139 Uiso 1 1 calc R U . A 1
C62 C 1.2421(16) 0.1794(16) 0.4173(15) 0.105(10) Uani 1 1 d D U . A 1
H116 H 1.2241 0.2235 0.4293 0.158 Uiso 1 1 calc R U . A 1
H117 H 1.1991 0.1523 0.4284 0.158 Uiso 1 1 calc R U . A 1
H118 H 1.2688 0.1515 0.4467 0.158 Uiso 1 1 calc R U . A 1
C83 C 0.4871(7) -0.0380(9) 0.7188(9) 0.035(4) Uani 1 1 d G U . A 1
C84 C 0.4683(8) -0.0174(8) 0.6597(7) 0.030(4) Uani 1 1 d G U . A 1
H24 H 0.5062 -0.0010 0.6106 0.036 Uiso 1 1 calc R U . A 1
C85 C 0.3938(9) -0.0208(8) 0.6723(8) 0.035(4) Uani 1 1 d G U . A 1
C86 C 0.3383(6) -0.0448(9) 0.7441(9) 0.036(4) Uani 1 1 d G U . A 1
H25 H 0.2874 -0.0472 0.7527 0.044 Uiso 1 1 calc R U . A 1
C87 C 0.3571(8) -0.0654(8) 0.8032(7) 0.037(4) Uani 1 1 d G U . A 1
C88 C 0.4315(9) -0.0620(9) 0.7905(8) 0.039(4) Uani 1 1 d G U . A 1
H26 H 0.4444 -0.0761 0.8309 0.047 Uiso 1 1 calc R U . A 1
C89 C 0.3713(15) -0.0017(14) 0.6111(15) 0.040(4) Uani 1 1 d . U . A 1
C90 C 0.4275(16) 0.0457(16) 0.5426(14) 0.058(7) Uani 1 1 d . U . A 1
H119 H 0.4769 0.0226 0.5292 0.087 Uiso 1 1 calc R U . A 1
H120 H 0.4123 0.0561 0.5026 0.087 Uiso 1 1 calc R U . A 1
H121 H 0.4305 0.0898 0.5507 0.087 Uiso 1 1 calc R U . A 1
C91 C 0.3029(14) 0.0341(14) 0.6270(14) 0.052(6) Uani 1 1 d . U . A 1
H122 H 0.2900 0.0458 0.5853 0.077 Uiso 1 1 calc R U . A 1
H123 H 0.2635 0.0040 0.6713 0.077 Uiso 1 1 calc R U . A 1
H124 H 0.3071 0.0776 0.6355 0.077 Uiso 1 1 calc R U . A 1
C92 C 0.3557(16) -0.0766(14) 0.6056(16) 0.056(6) Uani 1 1 d . U . A 1
H125 H 0.4021 -0.1047 0.5945 0.084 Uiso 1 1 calc R U . A 1
H126 H 0.3162 -0.1030 0.6528 0.084 Uiso 1 1 calc R U . A 1
H127 H 0.3395 -0.0669 0.5664 0.084 Uiso 1 1 calc R U . A 1
C93 C 0.2974(16) -0.0937(15) 0.8860(15) 0.048(5) Uani 1 1 d . U . A 1
C94 C 0.2907(19) -0.0496(17) 0.9331(16) 0.079(8) Uani 1 1 d . U . A 1
H128 H 0.3409 -0.0418 0.9272 0.118 Uiso 1 1 calc R U . A 1
H129 H 0.2677 -0.0040 0.9177 0.118 Uiso 1 1 calc R U . A 1
H130 H 0.2591 -0.0744 0.9850 0.118 Uiso 1 1 calc R U . A 1
C95 C 0.2223(15) -0.1082(16) 0.8919(18) 0.077(8) Uani 1 1 d . U . A 1
H131 H 0.2300 -0.1368 0.8604 0.115 Uiso 1 1 calc R U . A 1
H132 H 0.1899 -0.1339 0.9432 0.115 Uiso 1 1 calc R U . A 1
H133 H 0.1984 -0.0634 0.8759 0.115 Uiso 1 1 calc R U . A 1
C96 C 0.3248(17) -0.1653(15) 0.9219(15) 0.059(7) Uani 1 1 d . U . A 1
H134 H 0.3738 -0.1594 0.9198 0.089 Uiso 1 1 calc R U . A 1
H135 H 0.2883 -0.1840 0.9734 0.089 Uiso 1 1 calc R U . A 1
H136 H 0.3299 -0.1981 0.8954 0.089 Uiso 1 1 calc R U . A 1
C97 C 0.7796(8) -0.2429(6) 0.7922(8) 0.024(4) Uani 1 1 d G U . A 1
C98 C 0.7304(6) -0.2956(8) 0.8497(8) 0.027(4) Uani 1 1 d G U . A 1
H27 H 0.6801 -0.2839 0.8781 0.033 Uiso 1 1 calc R U . A 1
C99 C 0.7549(8) -0.3652(7) 0.8656(8) 0.040(4) Uani 1 1 d G U . A 1
C100 C 0.8286(9) -0.3821(6) 0.8241(9) 0.033(4) Uani 1 1 d G U . A 1
H28 H 0.8453 -0.4297 0.8350 0.039 Uiso 1 1 calc R U . A 1
C101 C 0.8777(6) -0.3295(8) 0.7666(8) 0.031(4) Uani 1 1 d G U . A 1
C102 C 0.8532(7) -0.2599(7) 0.7506(7) 0.027(4) Uani 1 1 d G U . A 1
H29 H 0.8868 -0.2240 0.7113 0.032 Uiso 1 1 calc R U . A 1
C103 C 0.7051(15) -0.4222(12) 0.9342(14) 0.045(4) Uani 1 1 d D U . A 1
C104 C 0.6787(17) -0.4038(13) 1.0123(13) 0.058(6) Uani 1 1 d D U . A 1
H137 H 0.6470 -0.4422 1.0541 0.087 Uiso 1 1 calc R U . A 1
H138 H 0.7234 -0.3990 1.0183 0.087 Uiso 1 1 calc R U . A 1
H139 H 0.6501 -0.3596 1.0103 0.087 Uiso 1 1 calc R U . A 1
C105 C 0.7406(17) -0.4970(12) 0.9394(16) 0.077(8) Uani 1 1 d D U . A 1
H140 H 0.7065 -0.5314 0.9842 0.115 Uiso 1 1 calc R U . A 1
H141 H 0.7487 -0.5093 0.8961 0.115 Uiso 1 1 calc R U . A 1
H142 H 0.7889 -0.4973 0.9413 0.115 Uiso 1 1 calc R U . A 1
C106 C 0.6173(14) -0.4242(15) 0.9369(16) 0.066(7) Uani 1 1 d D U . A 1
H143 H 0.5866 -0.4612 0.9813 0.100 Uiso 1 1 calc R U . A 1
H144 H 0.5925 -0.3784 0.9377 0.100 Uiso 1 1 calc R U . A 1
H145 H 0.6230 -0.4342 0.8931 0.100 Uiso 1 1 calc R U . A 1
C107 C 0.9609(14) -0.3513(13) 0.7147(14) 0.041(4) Uani 1 1 d D U . A 1
C108 C 0.9617(14) -0.3997(15) 0.6797(14) 0.054(6) Uani 1 1 d . U . A 1
H146 H 0.9376 -0.3780 0.6463 0.082 Uiso 1 1 calc R U . A 1
H147 H 1.0138 -0.4121 0.6515 0.082 Uiso 1 1 calc R U . A 1
H148 H 0.9341 -0.4425 0.7171 0.082 Uiso 1 1 calc R U . A 1
C109 C 1.0016(14) -0.3943(16) 0.7665(16) 0.058(6) Uani 1 1 d . U . A 1
H149 H 1.0039 -0.3650 0.7935 0.086 Uiso 1 1 calc R U . A 1
H150 H 0.9730 -0.4374 0.8015 0.086 Uiso 1 1 calc R U . A 1
H151 H 1.0527 -0.4070 0.7360 0.086 Uiso 1 1 calc R U . A 1
C110 C 1.0108(16) -0.2805(14) 0.6643(16) 0.071(8) Uani 1 1 d D U . A 1
H152 H 1.0052 -0.2520 0.6953 0.106 Uiso 1 1 calc R U . A 1
H153 H 1.0639 -0.2933 0.6406 0.106 Uiso 1 1 calc R U . A 1
H154 H 0.9937 -0.2532 0.6264 0.106 Uiso 1 1 calc R U . A 1
C111 C 0.8855(8) 0.0721(8) 0.7994(8) 0.027(4) Uani 1 1 d DG U . A 1
C112 C 0.9601(8) 0.0944(8) 0.7602(6) 0.027(4) Uani 1 1 d G U . A 1
H30 H 0.9867 0.0976 0.7096 0.032 Uiso 1 1 calc R U . A 1
C113 C 0.9957(6) 0.1121(8) 0.7951(9) 0.033(3) Uani 1 1 d G U . A 1
C114 C 0.9567(8) 0.1074(9) 0.8692(9) 0.035(4) Uani 1 1 d G U . A 1
H31 H 0.9810 0.1195 0.8930 0.042 Uiso 1 1 calc R U . A 1
C115 C 0.8822(8) 0.0850(8) 0.9084(7) 0.031(3) Uani 1 1 d G U . A 1
C116 C 0.8466(6) 0.0674(8) 0.8735(8) 0.023(3) Uani 1 1 d G U . A 1
H32 H 0.7956 0.0521 0.9003 0.027 Uiso 1 1 calc R U . A 1
C117 C 1.0733(13) 0.1432(12) 0.7528(14) 0.033(4) Uani 1 1 d D U . A 1
C118 C 1.1284(14) 0.0937(13) 0.7840(16) 0.050(6) Uani 1 1 d . U . A 1
H155 H 1.1263 0.0457 0.7837 0.075 Uiso 1 1 calc R U . A 1
H156 H 1.1799 0.1118 0.7531 0.075 Uiso 1 1 calc R U . A 1
H157 H 1.1130 0.0931 0.8347 0.075 Uiso 1 1 calc R U . A 1
C119 C 1.0726(11) 0.2154(10) 0.7513(12) 0.023(4) Uani 1 1 d . U . A 1
H158 H 1.1240 0.2341 0.7233 0.034 Uiso 1 1 calc R U . A 1
H159 H 1.0409 0.2440 0.7276 0.034 Uiso 1 1 calc R U . A 1
H160 H 1.0523 0.2171 0.8018 0.034 Uiso 1 1 calc R U . A 1
C120 C 1.1085(16) 0.1335(14) 0.6686(14) 0.055(6) Uani 1 1 d D U . A 1
H161 H 1.1073 0.0835 0.6737 0.083 Uiso 1 1 calc R U . A 1
H162 H 1.0781 0.1608 0.6429 0.083 Uiso 1 1 calc R U . A 1
H163 H 1.1606 0.1504 0.6402 0.083 Uiso 1 1 calc R U . A 1
C121 C 0.8380(15) 0.0685(13) 0.9954(14) 0.038(4) Uani 1 1 d . U . A 1
C122 C 0.8836(16) 0.1018(15) 1.0172(15) 0.056(6) Uani 1 1 d . U . A 1
H164 H 0.8897 0.1524 0.9898 0.084 Uiso 1 1 calc R U . A 1
H165 H 0.8574 0.0953 1.0703 0.084 Uiso 1 1 calc R U . A 1
H166 H 0.9333 0.0793 1.0057 0.084 Uiso 1 1 calc R U . A 1
C123 C 0.8301(17) -0.0101(12) 1.0395(15) 0.054(6) Uani 1 1 d . U . A 1
H167 H 0.8008 -0.0333 1.0266 0.081 Uiso 1 1 calc R U . A 1
H168 H 0.8802 -0.0317 1.0278 0.081 Uiso 1 1 calc R U . A 1
H169 H 0.8043 -0.0157 1.0924 0.081 Uiso 1 1 calc R U . A 1
C124 C 0.7565(13) 0.1014(13) 1.0184(14) 0.043(5) Uani 1 1 d . U . A 1
H170 H 0.7270 0.0798 1.0042 0.064 Uiso 1 1 calc R U . A 1
H171 H 0.7318 0.0923 1.0719 0.064 Uiso 1 1 calc R U . A 1
H172 H 0.7599 0.1524 0.9933 0.064 Uiso 1 1 calc R U . A 1
C129 C 0.5903(12) 0.6063(12) 0.7203(13) 0.022(3) Uani 1 1 d . U . B 2
C130 C 0.6658(12) 0.6036(13) 0.7212(14) 0.025(3) Uani 1 1 d . U . B 2
C131 C 0.6771(12) 0.5468(11) 0.7541(13) 0.028(4) Uani 1 1 d . U . B 2
H33 H 0.7240 0.5297 0.7551 0.034 Uiso 1 1 calc R U . B 2
C132 C 0.6013(13) 0.5032(12) 0.7968(13) 0.025(3) Uani 1 1 d . U . B 2
C133 C 0.5789(12) 0.4349(12) 0.8362(14) 0.029(4) Uani 1 1 d . U . B 2
C134 C 0.5186(13) 0.4021(12) 0.8544(14) 0.032(3) Uani 1 1 d . U . B 2
C135 C 0.5093(14) 0.3256(14) 0.8653(15) 0.044(4) Uani 1 1 d . U . B 2
H34 H 0.5408 0.2874 0.8767 0.052 Uiso 1 1 calc R U . B 2
C136 C 0.4551(14) 0.3224(14) 0.8569(14) 0.043(4) Uani 1 1 d . U . B 2
H35 H 0.4376 0.2794 0.8609 0.052 Uiso 1 1 calc R U . B 2
C137 C 0.4205(14) 0.3846(14) 0.8414(15) 0.036(4) Uani 1 1 d . U . B 2
C138 C 0.3491(14) 0.3932(13) 0.8337(15) 0.035(4) Uani 1 1 d . U . B 2
C139 C 0.3111(14) 0.4602(13) 0.8271(14) 0.037(4) Uani 1 1 d . U . B 2
C140 C 0.2320(13) 0.4780(13) 0.8557(14) 0.041(4) Uani 1 1 d . U . B 2
H36 H 0.1923 0.4445 0.8806 0.050 Uiso 1 1 calc R U . B 2
C141 C 0.2220(14) 0.5483(13) 0.8422(14) 0.038(4) Uani 1 1 d . U . B 2
H37 H 0.1792 0.5746 0.8387 0.046 Uiso 1 1 calc R U . B 2
C142 C 0.2915(13) 0.5768(12) 0.8340(14) 0.032(4) Uani 1 1 d . U . B 2
C143 C 0.2954(12) 0.6400(12) 0.8302(13) 0.027(4) Uani 1 1 d . U . B 2
C144 C 0.3697(13) 0.6778(12) 0.7863(14) 0.025(4) Uani 1 1 d . U . B 2
C145 C 0.3821(13) 0.7578(11) 0.7526(13) 0.030(4) Uani 1 1 d . U . B 2
H38 H 0.3454 0.7940 0.7606 0.036 Uiso 1 1 calc R U . B 2
C146 C 0.4589(13) 0.7655(12) 0.7077(13) 0.026(4) Uani 1 1 d . U . B 2
H39 H 0.4857 0.8088 0.6787 0.032 Uiso 1 1 calc R U . B 2
C147 C 0.4920(13) 0.6922(12) 0.7137(14) 0.027(4) Uani 1 1 d . U . B 2
C148 C 0.5709(12) 0.6748(12) 0.6921(13) 0.024(3) Uani 1 1 d . U . B 2
N9 N 0.5510(9) 0.5464(9) 0.7682(10) 0.018(3) Uani 1 1 d . U . B 2
N10 N 0.4645(11) 0.4388(10) 0.8270(12) 0.033(3) Uani 1 1 d . U . B 2
N11 N 0.3452(11) 0.5246(10) 0.8222(12) 0.034(4) Uani 1 1 d . U . B 2
N12 N 0.4362(10) 0.6406(9) 0.7610(11) 0.022(3) Uani 1 1 d . U . B 2
C191 C 0.7009(14) 0.9039(13) 0.5385(14) 0.030(3) Uani 1 1 d . U . B 2
C192 C 0.7566(13) 0.8743(13) 0.5555(14) 0.032(3) Uani 1 1 d . U . B 2
C193 C 0.8172(14) 0.9235(12) 0.5181(13) 0.032(4) Uani 1 1 d . U . B 2
H49 H 0.8663 0.9159 0.5161 0.038 Uiso 1 1 calc R U . B 2
C194 C 0.7874(13) 0.9856(12) 0.4849(13) 0.025(3) Uani 1 1 d . U . B 2
C195 C 0.8177(12) 1.0473(12) 0.4472(13) 0.027(4) Uani 1 1 d . U . B 2
C196 C 0.7838(13) 1.1065(13) 0.4088(13) 0.029(3) Uani 1 1 d . U . B 2
C197 C 0.8066(14) 1.1828(12) 0.3878(14) 0.034(4) Uani 1 1 d . U . B 2
H50 H 0.8507 1.1991 0.3846 0.041 Uiso 1 1 calc R U . B 2
C198 C 0.7491(12) 1.2226(13) 0.3746(13) 0.029(4) Uani 1 1 d . U . B 2
H51 H 0.7457 1.2727 0.3594 0.035 Uiso 1 1 calc R U . B 2
C199 C 0.6914(13) 1.1707(13) 0.3890(14) 0.026(3) Uani 1 1 d . U . B 2
C200 C 0.6280(13) 1.1931(12) 0.3710(13) 0.025(3) Uani 1 1 d . U . B 2
C201 C 0.5900(13) 1.1493(12) 0.3648(13) 0.028(3) Uani 1 1 d . U . B 2
C202 C 0.5482(12) 1.1686(11) 0.3214(12) 0.023(3) Uani 1 1 d . U . B 2
H52 H 0.5374 1.2149 0.2962 0.027 Uiso 1 1 calc R U . B 2
C203 C 0.5271(12) 1.1052(10) 0.3243(12) 0.021(3) Uani 1 1 d . U . B 2
H53 H 0.4951 1.1012 0.3037 0.026 Uiso 1 1 calc R U . B 2
C204 C 0.5597(12) 1.0459(12) 0.3625(13) 0.023(3) Uani 1 1 d . U . B 2
C205 C 0.5449(12) 0.9761(12) 0.3791(12) 0.024(3) Uani 1 1 d . U . B 2
C206 C 0.5602(13) 0.9228(12) 0.4393(13) 0.022(3) Uani 1 1 d . U . B 2
C207 C 0.5389(12) 0.8479(11) 0.4740(13) 0.026(3) Uani 1 1 d . U . B 2
H54 H 0.5139 0.8252 0.4583 0.031 Uiso 1 1 calc R U . B 2
C208 C 0.5578(12) 0.8144(12) 0.5301(13) 0.026(3) Uani 1 1 d . U . B 2
H55 H 0.5472 0.7675 0.5628 0.032 Uiso 1 1 calc R U . B 2
C209 C 0.5996(13) 0.8707(12) 0.5269(13) 0.027(3) Uani 1 1 d . U . B 2
C210 C 0.6432(13) 0.8533(12) 0.5651(14) 0.030(3) Uani 1 1 d . U . B 2
N13 N 0.7125(11) 0.9715(10) 0.4945(11) 0.029(3) Uani 1 1 d . U . B 2
N14 N 0.7162(10) 1.1023(10) 0.4117(11) 0.029(3) Uani 1 1 d . U . B 2
N15 N 0.6007(10) 1.0676(9) 0.3904(10) 0.025(3) Uani 1 1 d . U . B 2
N16 N 0.5996(10) 0.9351(9) 0.4737(10) 0.024(3) Uani 1 1 d . U . B 2
C253 C 0.6921(13) 0.6803(12) 0.6712(13) 0.024(3) Uani 1 1 d . U . B 2
C254 C 0.6388(13) 0.7213(12) 0.6540(13) 0.024(3) Uani 1 1 d . U . B 2
C255 C 0.6668(13) 0.7919(13) 0.6091(14) 0.032(3) Uani 1 1 d . U . B 2
C256 C 0.7423(13) 0.7943(13) 0.6023(14) 0.034(3) Uani 1 1 d . U . B 2
S2 S 0.7749(4) 0.7237(3) 0.6429(4) 0.0365(17) Uani 1 1 d . U . B 2
Ni3 Ni 0.45078(16) 0.53705(16) 0.79296(17) 0.0311(9) Uani 1 1 d . . . B 2
Ni4 Ni 0.65765(15) 1.01991(15) 0.44191(16) 0.0283(8) Uani 1 1 d . . . B 2
C149 C 0.6332(8) 0.3895(8) 0.8721(8) 0.031(4) Uani 1 1 d G U . B 2
C150 C 0.7095(8) 0.3807(8) 0.8308(6) 0.022(4) Uani 1 1 d G U . B 2
H40 H 0.7308 0.3989 0.7785 0.026 Uiso 1 1 calc R U . B 2
C151 C 0.7547(6) 0.3453(8) 0.8661(8) 0.032(4) Uani 1 1 d G U . B 2
C152 C 0.7236(8) 0.3187(8) 0.9426(9) 0.029(4) Uani 1 1 d G U . B 2
H41 H 0.7545 0.2944 0.9667 0.035 Uiso 1 1 calc R U . B 2
C153 C 0.6473(9) 0.3275(8) 0.9839(6) 0.037(4) Uani 1 1 d G U . B 2
C154 C 0.6020(6) 0.3629(8) 0.9486(8) 0.032(4) Uani 1 1 d G U . B 2
H42 H 0.5499 0.3690 0.9769 0.038 Uiso 1 1 calc R U . B 2
C155 C 0.8407(14) 0.3365(13) 0.8195(16) 0.048(5) Uani 1 1 d D U . B 2
C156 C 0.8738(15) 0.4186(13) 0.7681(17) 0.067(7) Uani 1 1 d D U . B 2
H173 H 0.9279 0.4166 0.7374 0.100 Uiso 1 1 calc R U . B 2
H174 H 0.8478 0.4406 0.7365 0.100 Uiso 1 1 calc R U . B 2
H175 H 0.8649 0.4466 0.8005 0.100 Uiso 1 1 calc R U . B 2
C157 C 0.8866(14) 0.3141(14) 0.8683(16) 0.066(7) Uani 1 1 d . U . B 2
H176 H 0.9400 0.3093 0.8369 0.099 Uiso 1 1 calc R U . B 2
H177 H 0.8805 0.3504 0.8913 0.099 Uiso 1 1 calc R U . B 2
H178 H 0.8674 0.2690 0.9068 0.099 Uiso 1 1 calc R U . B 2
C158 C 0.8484(16) 0.2908(14) 0.7690(17) 0.070(7) Uani 1 1 d . U . B 2
H179 H 0.9018 0.2842 0.7388 0.106 Uiso 1 1 calc R U . B 2
H180 H 0.8245 0.2447 0.8004 0.106 Uiso 1 1 calc R U . B 2
H181 H 0.8236 0.3155 0.7369 0.106 Uiso 1 1 calc R U . B 2
C159 C 0.6119(17) 0.2901(15) 1.0704(16) 0.055(5) Uani 1 1 d . U . B 2
C160 C 0.6648(14) 0.2559(15) 1.1024(14) 0.054(6) Uani 1 1 d . U . B 2
H182 H 0.6990 0.2252 1.0745 0.081 Uiso 1 1 calc R U . B 2
H183 H 0.6942 0.2921 1.1001 0.081 Uiso 1 1 calc R U . B 2
H184 H 0.6368 0.2277 1.1539 0.081 Uiso 1 1 calc R U . B 2
C161 C 0.5589(15) 0.3361(15) 1.1040(15) 0.056(6) Uani 1 1 d . U . B 2
H185 H 0.5269 0.3556 1.0781 0.084 Uiso 1 1 calc R U . B 2
H186 H 0.5276 0.3103 1.1557 0.084 Uiso 1 1 calc R U . B 2
H187 H 0.5851 0.3747 1.1018 0.084 Uiso 1 1 calc R U . B 2
C162 C 0.5604(16) 0.2313(14) 1.0846(15) 0.060(6) Uani 1 1 d . U . B 2
H188 H 0.5914 0.1951 1.0633 0.090 Uiso 1 1 calc R U . B 2
H189 H 0.5312 0.2100 1.1378 0.090 Uiso 1 1 calc R U . B 2
H190 H 0.5259 0.2519 1.0616 0.090 Uiso 1 1 calc R U . B 2
C163 C 0.3134(8) 0.3383(7) 0.8370(9) 0.032(4) Uani 1 1 d G U . B 2
C164 C 0.3528(7) 0.3051(9) 0.7835(8) 0.043(4) Uani 1 1 d G U . B 2
H43 H 0.4010 0.3221 0.7456 0.051 Uiso 1 1 calc R U . B 2
C165 C 0.3218(9) 0.2470(9) 0.7855(9) 0.045(4) Uani 1 1 d G U . B 2
C166 C 0.2513(9) 0.2221(8) 0.8410(10) 0.044(4) Uani 1 1 d G U . B 2
H44 H 0.2301 0.1824 0.8423 0.053 Uiso 1 1 calc R U . B 2
C167 C 0.2119(7) 0.2553(8) 0.8945(8) 0.042(4) Uani 1 1 d G U . B 2
C168 C 0.2429(8) 0.3134(8) 0.8925(8) 0.031(4) Uani 1 1 d G U . B 2
H45 H 0.2160 0.3361 0.9291 0.037 Uiso 1 1 calc R U . B 2
C169 C 0.3578(16) 0.2100(16) 0.7317(16) 0.060(5) Uani 1 1 d D U . B 2
C170 C 0.4270(16) 0.2446(16) 0.6688(16) 0.071(7) Uani 1 1 d . U . B 2
H191 H 0.4167 0.2947 0.6488 0.107 Uiso 1 1 calc R U . B 2
H192 H 0.4664 0.2404 0.6854 0.107 Uiso 1 1 calc R U . B 2
H193 H 0.4438 0.2219 0.6305 0.107 Uiso 1 1 calc R U . B 2
C171 C 0.3099(19) 0.2064(18) 0.6888(17) 0.096(8) Uani 1 1 d D U . B 2
H194 H 0.2948 0.2542 0.6672 0.144 Uiso 1 1 calc R U . B 2
H195 H 0.3409 0.1855 0.6496 0.144 Uiso 1 1 calc R U . B 2
H196 H 0.2649 0.1774 0.7237 0.144 Uiso 1 1 calc R U . B 2
C172 C 0.3748(18) 0.1384(16) 0.7589(18) 0.093(9) Uani 1 1 d . U . B 2
H197 H 0.3990 0.1182 0.7182 0.139 Uiso 1 1 calc R U . B 2
H198 H 0.4089 0.1346 0.7815 0.139 Uiso 1 1 calc R U . B 2
H199 H 0.3282 0.1125 0.7959 0.139 Uiso 1 1 calc R U . B 2
C173 C 0.1311(14) 0.2291(13) 0.9635(15) 0.048(4) Uani 1 1 d D U . B 2
C174 C 0.0753(15) 0.2378(15) 0.9295(16) 0.073(6) Uani 1 1 d D U . B 2
H200 H 0.0765 0.2867 0.8981 0.110 Uiso 1 1 calc R U . B 2
H201 H 0.0895 0.2060 0.8998 0.110 Uiso 1 1 calc R U . B 2
H202 H 0.0243 0.2263 0.9690 0.110 Uiso 1 1 calc R U . B 2
C175 C 0.1341(18) 0.1520(15) 1.0155(18) 0.126(10) Uani 1 1 d D U . B 2
H203 H 0.1706 0.1505 1.0349 0.189 Uiso 1 1 calc R U . B 2
H204 H 0.0842 0.1389 1.0565 0.189 Uiso 1 1 calc R U . B 2
H205 H 0.1494 0.1186 0.9873 0.189 Uiso 1 1 calc R U . B 2
C176 C 0.0997(16) 0.2629(16) 1.0277(15) 0.088(7) Uani 1 1 d D U . B 2
H206 H 0.1365 0.2564 1.0479 0.132 Uiso 1 1 calc R U . B 2
H207 H 0.0909 0.3134 1.0084 0.132 Uiso 1 1 calc R U . B 2
H208 H 0.0523 0.2398 1.0667 0.132 Uiso 1 1 calc R U . B 2
C177 C 0.2310(7) 0.6842(9) 0.8618(10) 0.047(5) Uani 1 1 d G U . B 2
C178 C 0.1971(9) 0.7353(9) 0.8223(8) 0.041(4) Uani 1 1 d G U . B 2
H46 H 0.2209 0.7504 0.7699 0.049 Uiso 1 1 calc R U . B 2
C179 C 0.1284(9) 0.7643(8) 0.8594(10) 0.044(4) Uani 1 1 d G U . B 2
C180 C 0.0936(8) 0.7422(10) 0.9360(10) 0.062(6) Uani 1 1 d G U . B 2
H47 H 0.0466 0.7620 0.9614 0.075 Uiso 1 1 calc R U . B 2
C181 C 0.1275(9) 0.6910(10) 0.9756(8) 0.058(5) Uani 1 1 d G U . B 2
C182 C 0.1962(9) 0.6620(8) 0.9385(10) 0.047(5) Uani 1 1 d G U . B 2
H48 H 0.2194 0.6271 0.9655 0.056 Uiso 1 1 calc R U . B 2
C183 C 0.0919(16) 0.8183(15) 0.8182(18) 0.056(5) Uani 1 1 d . U . B 2
C184 C 0.1427(16) 0.8721(16) 0.7543(19) 0.093(9) Uani 1 1 d . U . B 2
H209 H 0.1769 0.8880 0.7677 0.140 Uiso 1 1 calc R U . B 2
H210 H 0.1721 0.8521 0.7140 0.140 Uiso 1 1 calc R U . B 2
H211 H 0.1132 0.9123 0.7383 0.140 Uiso 1 1 calc R U . B 2
C185 C 0.0549(19) 0.8735(16) 0.855(2) 0.087(8) Uani 1 1 d . U . B 2
H212 H 0.0925 0.8960 0.8583 0.131 Uiso 1 1 calc R U . B 2
H213 H 0.0321 0.9091 0.8252 0.131 Uiso 1 1 calc R U . B 2
H214 H 0.0157 0.8517 0.9040 0.131 Uiso 1 1 calc R U . B 2
C186 C 0.0373(16) 0.7869(17) 0.8134(19) 0.081(7) Uani 1 1 d . U . B 2
H215 H 0.0132 0.8232 0.7860 0.122 Uiso 1 1 calc R U . B 2
H216 H 0.0612 0.7517 0.7878 0.122 Uiso 1 1 calc R U . B 2
H217 H -0.0007 0.7639 0.8632 0.122 Uiso 1 1 calc R U . B 2
C187 C 0.0926(15) 0.6742(17) 1.0581(17) 0.071(6) Uani 1 1 d D U . B 2
C188 C 0.0992(19) 0.7408(16) 1.0765(19) 0.112(9) Uani 1 1 d D U . B 2
H218 H 0.0767 0.7305 1.1302 0.168 Uiso 1 1 calc R U . B 2
H219 H 0.1525 0.7530 1.0556 0.168 Uiso 1 1 calc R U . B 2
H220 H 0.0727 0.7805 1.0554 0.168 Uiso 1 1 calc R U . B 2
C189 C 0.0077(14) 0.6536(17) 1.0910(17) 0.082(8) Uani 1 1 d D U . B 2
H221 H -0.0151 0.6426 1.1448 0.124 Uiso 1 1 calc R U . B 2
H222 H -0.0192 0.6931 1.0702 0.124 Uiso 1 1 calc R U . B 2
H223 H 0.0045 0.6121 1.0787 0.124 Uiso 1 1 calc R U . B 2
C190 C 0.1244(15) 0.6130(17) 1.1050(15) 0.092(9) Uani 1 1 d D U . B 2
H224 H 0.0954 0.6093 1.1572 0.137 Uiso 1 1 calc R U . B 2
H225 H 0.1206 0.5686 1.0978 0.137 Uiso 1 1 calc R U . B 2
H226 H 0.1773 0.6225 1.0895 0.137 Uiso 1 1 calc R U . B 2
C211 C 0.9016(6) 1.0565(7) 0.4274(8) 0.022(4) Uani 1 1 d G U . B 2
C212 C 0.9231(8) 1.0407(8) 0.4844(6) 0.031(4) Uani 1 1 d G U . B 2
H56 H 0.8871 1.0229 0.5342 0.037 Uiso 1 1 calc R U . B 2
C213 C 0.9972(9) 1.0509(8) 0.4685(8) 0.033(3) Uani 1 1 d G U . B 2
C214 C 1.0499(6) 1.0769(8) 0.3957(9) 0.030(4) Uani 1 1 d G U . B 2
H57 H 1.1006 1.0838 0.3848 0.035 Uiso 1 1 calc R U . B 2
C215 C 1.0285(7) 1.0927(7) 0.3387(6) 0.029(3) Uani 1 1 d G U . B 2
C216 C 0.9543(8) 1.0825(7) 0.3546(7) 0.023(4) Uani 1 1 d G U . B 2
H58 H 0.9396 1.0933 0.3157 0.028 Uiso 1 1 calc R U . B 2
C217 C 1.0208(14) 1.0304(14) 0.5349(15) 0.038(4) Uani 1 1 d . U . B 2
C218 C 0.9662(13) 0.9807(14) 0.6113(14) 0.038(5) Uani 1 1 d . U . B 2
H227 H 0.9602 0.9361 0.6057 0.057 Uiso 1 1 calc R U . B 2
H228 H 0.9872 0.9714 0.6470 0.057 Uiso 1 1 calc R U . B 2
H229 H 0.9170 1.0037 0.6289 0.057 Uiso 1 1 calc R U . B 2
C219 C 1.1014(12) 0.9875(14) 0.5150(14) 0.041(5) Uani 1 1 d . U . B 2
H230 H 1.0974 0.9458 0.5034 0.061 Uiso 1 1 calc R U . B 2
H231 H 1.1414 1.0185 0.4724 0.061 Uiso 1 1 calc R U . B 2
H232 H 1.1135 0.9726 0.5575 0.061 Uiso 1 1 calc R U . B 2
C220 C 1.0234(15) 1.0960(14) 0.5536(15) 0.046(5) Uani 1 1 d . U . B 2
H233 H 1.0566 1.1313 0.5090 0.069 Uiso 1 1 calc R U . B 2
H234 H 0.9726 1.1157 0.5728 0.069 Uiso 1 1 calc R U . B 2
H235 H 1.0428 1.0833 0.5909 0.069 Uiso 1 1 calc R U . B 2
C221 C 1.0898(15) 1.1200(14) 0.2600(15) 0.043(4) Uani 1 1 d D U . B 2
C222 C 1.0931(12) 1.0680(14) 0.2175(13) 0.041(5) Uani 1 1 d . U . B 2
H236 H 1.0433 1.0655 0.2197 0.062 Uiso 1 1 calc R U . B 2
H237 H 1.1299 1.0856 0.1659 0.062 Uiso 1 1 calc R U . B 2
H238 H 1.1080 1.0208 0.2407 0.062 Uiso 1 1 calc R U . B 2
C223 C 1.1662(14) 1.1218(15) 0.2551(13) 0.048(6) Uani 1 1 d . U . B 2
H239 H 1.2021 1.1398 0.2032 0.072 Uiso 1 1 calc R U . B 2
H240 H 1.1660 1.1528 0.2816 0.072 Uiso 1 1 calc R U . B 2
H241 H 1.1809 1.0740 0.2771 0.072 Uiso 1 1 calc R U . B 2
C224 C 1.0647(16) 1.1935(14) 0.2238(15) 0.060(7) Uani 1 1 d D U . B 2
H242 H 1.0141 1.1902 0.2281 0.091 Uiso 1 1 calc R U . B 2
H243 H 1.0639 1.2264 0.2487 0.091 Uiso 1 1 calc R U . B 2
H244 H 1.1000 1.2106 0.1715 0.091 Uiso 1 1 calc R U . B 2
C225 C 0.6073(10) 1.2692(7) 0.3472(10) 0.038(4) Uani 1 1 d G U . B 2
C226 C 0.6569(7) 1.3217(9) 0.2899(9) 0.037(4) Uani 1 1 d G U . B 2
H59 H 0.7058 1.3094 0.2589 0.045 Uiso 1 1 calc R U . B 2
C227 C 0.6350(10) 1.3921(8) 0.2781(9) 0.043(4) Uani 1 1 d G U . B 2
C228 C 0.5635(11) 1.4101(7) 0.3235(11) 0.059(6) Uani 1 1 d G U . B 2
H60 H 0.5486 1.4582 0.3154 0.071 Uiso 1 1 calc R U . B 2
C229 C 0.5139(8) 1.3576(10) 0.3808(10) 0.055(5) Uani 1 1 d G U . B 2
C230 C 0.5358(9) 1.2872(9) 0.3926(9) 0.051(5) Uani 1 1 d G U . B 2
H61 H 0.5019 1.2513 0.4317 0.061 Uiso 1 1 calc R U . B 2
C231 C 0.6944(15) 1.4477(13) 0.2137(15) 0.043(4) Uani 1 1 d D U . B 2
C232 C 0.7050(16) 1.4314(15) 0.1498(14) 0.063(7) Uani 1 1 d . U . B 2
H245 H 0.6570 1.4368 0.1460 0.094 Uiso 1 1 calc R U . B 2
H246 H 0.7424 1.4636 0.1055 0.094 Uiso 1 1 calc R U . B 2
H247 H 0.7227 1.3826 0.1540 0.094 Uiso 1 1 calc R U . B 2
C233 C 0.7592(14) 1.4405(12) 0.2195(14) 0.045(6) Uani 1 1 d . U . B 2
H248 H 0.7514 1.4518 0.2633 0.068 Uiso 1 1 calc R U . B 2
H249 H 0.7771 1.3918 0.2240 0.068 Uiso 1 1 calc R U . B 2
H250 H 0.7968 1.4727 0.1755 0.068 Uiso 1 1 calc R U . B 2
C234 C 0.6623(13) 1.5254(12) 0.2062(15) 0.041(5) Uani 1 1 d D U . B 2
H251 H 0.6148 1.5283 0.2021 0.061 Uiso 1 1 calc R U . B 2
H252 H 0.6534 1.5375 0.2499 0.061 Uiso 1 1 calc R U . B 2
H253 H 0.6987 1.5584 0.1620 0.061 Uiso 1 1 calc R U . B 2
C235 C 0.4324(17) 1.3779(17) 0.4218(17) 0.065(5) Uani 1 1 d . U . B 2
C236 C 0.4474(17) 1.4131(15) 0.4699(17) 0.074(7) Uani 1 1 d . U . B 2
H254 H 0.4706 1.3784 0.4994 0.111 Uiso 1 1 calc R U . B 2
H255 H 0.4813 1.4535 0.4373 0.111 Uiso 1 1 calc R U . B 2
H256 H 0.3996 1.4291 0.5027 0.111 Uiso 1 1 calc R U . B 2
C237 C 0.3989(18) 1.4214(19) 0.3755(19) 0.099(9) Uani 1 1 d . U . B 2
H257 H 0.3468 1.4320 0.4059 0.148 Uiso 1 1 calc R U . B 2
H258 H 0.4273 1.4655 0.3454 0.148 Uiso 1 1 calc R U . B 2
H259 H 0.3992 1.3966 0.3432 0.148 Uiso 1 1 calc R U . B 2
C238 C 0.3826(15) 1.3145(15) 0.4800(15) 0.061(7) Uani 1 1 d . U . B 2
H260 H 0.4076 1.2858 0.5108 0.091 Uiso 1 1 calc R U . B 2
H261 H 0.3341 1.3312 0.5109 0.091 Uiso 1 1 calc R U . B 2
H262 H 0.3743 1.2858 0.4554 0.091 Uiso 1 1 calc R U . B 2
C239 C 0.5069(9) 0.9573(9) 0.3487(9) 0.036(4) Uani 1 1 d G U . B 2
C240 C 0.4335(9) 0.9318(9) 0.3906(7) 0.040(4) Uani 1 1 d G U . B 2
H62 H 0.4095 0.9256 0.4420 0.048 Uiso 1 1 calc R U . B 2
C241 C 0.3955(7) 0.9153(9) 0.3572(9) 0.043(4) Uani 1 1 d G U . B 2
C242 C 0.4307(9) 0.9243(9) 0.2820(10) 0.042(4) Uani 1 1 d G U . B 2
H63 H 0.4046 0.9131 0.2592 0.050 Uiso 1 1 calc R U . B 2
C243 C 0.5040(10) 0.9498(9) 0.2402(7) 0.042(4) Uani 1 1 d G U . B 2
C244 C 0.5421(7) 0.9663(8) 0.2735(9) 0.037(4) Uani 1 1 d G U . B 2
H64 H 0.5922 0.9837 0.2449 0.044 Uiso 1 1 calc R U . B 2
C245 C 0.3076(15) 0.8918(14) 0.3994(16) 0.043(4) Uani 1 1 d . U . B 2
C246 C 0.2722(14) 0.8911(15) 0.4760(14) 0.052(6) Uani 1 1 d . U . B 2
H263 H 0.2757 0.9382 0.4778 0.078 Uiso 1 1 calc R U . B 2
H264 H 0.2192 0.8778 0.4985 0.078 Uiso 1 1 calc R U . B 2
H265 H 0.2981 0.8569 0.5031 0.078 Uiso 1 1 calc R U . B 2
C247 C 0.2972(15) 0.8165(13) 0.4070(16) 0.056(6) Uani 1 1 d . U . B 2
H266 H 0.3192 0.8106 0.3580 0.084 Uiso 1 1 calc R U . B 2
H267 H 0.3222 0.7845 0.4363 0.084 Uiso 1 1 calc R U . B 2
H268 H 0.2433 0.8054 0.4317 0.084 Uiso 1 1 calc R U . B 2
C248 C 0.2685(14) 0.9399(13) 0.3533(14) 0.044(5) Uani 1 1 d . U . B 2
H269 H 0.2951 0.9378 0.3027 0.066 Uiso 1 1 calc R U . B 2
H270 H 0.2163 0.9243 0.3747 0.066 Uiso 1 1 calc R U . B 2
H271 H 0.2689 0.9885 0.3529 0.066 Uiso 1 1 calc R U . B 2
C249 C 0.5051(19) 0.9226(19) 0.1240(18) 0.082(8) Uani 1 1 d . U . B 2
H272 H 0.4539 0.9407 0.1334 0.124 Uiso 1 1 calc R U . B 2
H273 H 0.5361 0.9345 0.0707 0.124 Uiso 1 1 calc R U . B 2
H274 H 0.5034 0.8712 0.1466 0.124 Uiso 1 1 calc R U . B 2
C250 C 0.5416(16) 0.9583(16) 0.1597(16) 0.051(4) Uani 1 1 d . U . B 2
C251 C 0.6177(16) 0.9259(17) 0.1409(16) 0.067(7) Uani 1 1 d . U . B 2
H275 H 0.6427 0.9314 0.0880 0.100 Uiso 1 1 calc R U . B 2
H276 H 0.6476 0.9494 0.1529 0.100 Uiso 1 1 calc R U . B 2
H277 H 0.6131 0.8756 0.1692 0.100 Uiso 1 1 calc R U . B 2
C252 C 0.5531(18) 1.0426(15) 0.1204(17) 0.071(8) Uani 1 1 d . U . B 2
H278 H 0.5039 1.0658 0.1316 0.107 Uiso 1 1 calc R U . B 2
H279 H 0.5812 1.0604 0.1388 0.107 Uiso 1 1 calc R U . B 2
H280 H 0.5813 1.0526 0.0669 0.107 Uiso 1 1 calc R U . B 2
C259 C 0.396(2) 0.0902(19) 0.007(2) 0.114(8) Uani 1 1 d . U . . .
H281 H 0.4304 0.0525 -0.0118 0.136 Uiso 1 1 calc R U . . .
Cl7 Cl 0.3286(6) 0.0534(6) 0.1034(8) 0.198(7) Uani 1 1 d . U . . .
Cl8 Cl 0.3513(6) 0.1293(6) -0.0441(7) 0.135(4) Uani 1 1 d . U . . .
Cl9 Cl 0.4447(4) 0.1496(4) 0.0089(5) 0.093(3) Uani 1 1 d . U . . .
C260 C 0.742(3) 0.878(3) 0.316(3) 0.150(10) Uani 1 1 d . U . . .
H282 H 0.6929 0.8809 0.3585 0.180 Uiso 1 1 calc R U . . .
Cl10 Cl 0.8092(8) 0.8514(8) 0.3595(7) 0.173(5) Uani 1 1 d . U . . .
Cl11 Cl 0.7239(5) 0.8384(6) 0.2883(7) 0.123(4) Uani 1 1 d . U . . .
Cl12 Cl 0.7695(8) 0.9736(8) 0.2650(9) 0.228(8) Uani 1 1 d . U . . .
C261 C 0.4049(19) 0.6303(18) 0.9408(19) 0.092(7) Uani 1 1 d . U . . .
H283 H 0.3752 0.6347 0.9125 0.111 Uiso 1 1 calc R U . . .
Cl13 Cl 0.4760(5) 0.6863(5) 0.8886(5) 0.097(3) Uani 1 1 d . U . . .
Cl14 Cl 0.3463(6) 0.6453(6) 1.0209(6) 0.134(4) Uani 1 1 d . U . . .
Cl15 Cl 0.4395(7) 0.5411(6) 0.9603(6) 0.145(4) Uani 1 1 d . U . . .
C263 C 0.061(3) 0.377(3) 0.513(3) 0.170(9) Uani 1 1 d . U . . .
H284 H 0.0551 0.4030 0.4669 0.204 Uiso 1 1 calc R U . . .
Cl19 Cl 0.1660(7) 0.3583(8) 0.4827(8) 0.184(6) Uani 1 1 d . U . . .
Cl20 Cl 0.0333(9) 0.4310(11) 0.5604(11) 0.259(8) Uani 1 1 d . U . . .
Cl21 Cl 0.0219(6) 0.2952(6) 0.5456(6) 0.128(4) Uani 1 1 d . U . . .
C264 C 0.5512(17) 0.858(2) 0.936(3) 0.223(12) Uani 1 1 d D U . . .
H285 H 0.5629 0.8573 0.8852 0.268 Uiso 1 1 calc R U . . .
Cl22 Cl 0.6281(6) 0.8743(9) 0.9438(7) 0.188(7) Uani 1 1 d D U . . .
Cl23 Cl 0.4717(7) 0.9059(9) 0.9719(9) 0.189(7) Uani 1 1 d D U . . .
Cl24 Cl 0.5320(11) 0.7761(13) 1.0004(14) 0.311(11) Uani 1 1 d D U . . .
Cl1 Cl 0.4890(8) 0.4950(8) 0.1554(8) 0.194(6) Uani 1 1 d D U . . .
Cl25 Cl 0.3468(7) 0.5574(7) 0.2218(11) 0.248(9) Uani 1 1 d D U . . .
Cl26 Cl 0.4763(13) 0.6190(11) 0.1625(15) 0.361(13) Uani 1 1 d D U . . .
C265 C 0.4297(19) 0.561(2) 0.147(2) 0.226(12) Uani 1 1 d D U . . .
H286 H 0.4267 0.5785 0.0990 0.272 Uiso 1 1 calc R U . . .
Cl27 Cl 0.9098(8) 0.1170(8) 0.1818(8) 0.161(5) Uani 1 1 d D U . . .
Cl28 Cl 0.7618(9) 0.1524(10) 0.2027(9) 0.204(7) Uani 1 1 d D U . . .
Cl29 Cl 0.8668(12) 0.2592(10) 0.1431(14) 0.302(11) Uani 1 1 d D U . . .
C266 C 0.8381(18) 0.1750(17) 0.208(2) 0.176(9) Uani 1 1 d D U . . .
H287 H 0.8249 0.1753 0.2590 0.211 Uiso 1 1 calc R U . . .

loop_
_atom_site_aniso_label
_atom_site_aniso_U_11
_atom_site_aniso_U_22
_atom_site_aniso_U_33
_atom_site_aniso_U_23
_atom_site_aniso_U_13
_atom_site_aniso_U_12
C1 0.022(6) 0.034(6) 0.034(8) -0.003(6) -0.016(6) -0.005(4)
C2 0.019(6) 0.029(6) 0.036(8) -0.002(5) -0.016(6) 0.000(4)
C3 0.026(7) 0.026(6) 0.037(9) -0.001(5) -0.012(7) -0.002(5)
C4 0.029(7) 0.027(6) 0.037(8) -0.012(5) -0.009(6) -0.005(5)
C5 0.019(7) 0.026(6) 0.032(8) -0.021(5) -0.004(6) 0.002(5)
C6 0.016(7) 0.025(6) 0.036(9) -0.006(6) -0.005(6) -0.004(5)
C7 0.024(7) 0.023(6) 0.029(9) -0.004(6) -0.008(6) -0.001(5)
C8 0.026(7) 0.018(6) 0.027(9) -0.008(6) -0.002(6) -0.005(5)
C9 0.019(6) 0.025(6) 0.033(8) -0.008(6) -0.008(6) -0.009(5)
C10 0.022(6) 0.030(6) 0.038(9) -0.012(7) -0.012(7) -0.007(5)
C11 0.037(7) 0.026(6) 0.029(8) -0.014(6) -0.024(6) -0.002(5)
C12 0.031(7) 0.028(7) 0.048(10) -0.007(7) -0.020(7) -0.009(5)
C13 0.030(6) 0.037(7) 0.044(9) -0.010(7) -0.021(7) 0.000(5)
C14 0.030(7) 0.034(6) 0.043(9) -0.021(7) -0.009(7) -0.008(5)
C15 0.029(6) 0.032(6) 0.039(9) -0.009(7) -0.004(7) -0.005(5)
C16 0.026(5) 0.026(6) 0.034(8) -0.011(7) -0.009(6) -0.002(5)
C17 0.027(6) 0.027(6) 0.037(9) -0.009(7) -0.011(6) -0.001(5)
C18 0.025(6) 0.026(6) 0.023(8) -0.002(7) -0.016(6) -0.001(5)
C19 0.024(4) 0.024(6) 0.029(8) -0.009(6) -0.016(6) -0.004(4)
C20 0.025(4) 0.028(6) 0.032(8) -0.012(5) -0.018(5) 0.000(4)
N1 0.030(7) 0.031(6) 0.048(9) -0.004(6) -0.015(6) -0.008(5)
N2 0.028(7) 0.013(5) 0.043(8) -0.009(6) -0.018(6) -0.005(5)
N3 0.029(6) 0.029(6) 0.050(9) -0.004(7) -0.023(7) -0.008(5)
N4 0.026(5) 0.028(6) 0.028(8) 0.000(6) -0.008(6) 0.000(5)
C63 0.022(6) 0.031(6) 0.034(8) -0.003(5) -0.019(6) -0.005(5)
C64 0.023(7) 0.032(5) 0.034(8) -0.006(5) -0.018(6) -0.003(5)
C65 0.023(7) 0.040(7) 0.036(9) -0.003(6) -0.016(6) -0.008(5)
C66 0.023(7) 0.035(6) 0.037(8) 0.000(6) -0.013(6) -0.008(5)
C67 0.020(7) 0.027(5) 0.027(8) -0.015(5) -0.009(6) -0.006(4)
C68 0.034(7) 0.031(5) 0.029(8) -0.004(6) -0.018(6) -0.007(5)
C69 0.027(7) 0.029(6) 0.039(9) -0.011(7) -0.013(7) -0.006(5)
C70 0.032(7) 0.028(6) 0.039(9) -0.016(7) -0.016(7) -0.005(5)
C71 0.015(7) 0.025(6) 0.030(8) -0.011(6) -0.002(6) -0.002(5)
C72 0.031(8) 0.035(7) 0.024(9) 0.003(7) -0.014(6) -0.011(6)
C73 0.023(6) 0.028(5) 0.024(6) 0.002(5) -0.017(5) 0.003(4)
C74 0.027(8) 0.040(6) 0.033(9) 0.001(6) -0.024(6) 0.001(6)
C75 0.041(9) 0.047(7) 0.038(9) 0.001(6) -0.028(7) -0.009(7)
C76 0.032(8) 0.035(5) 0.036(8) -0.010(6) -0.019(6) 0.003(6)
C77 0.031(9) 0.038(6) 0.039(8) -0.006(6) -0.025(7) -0.003(6)
C78 0.033(8) 0.031(6) 0.033(8) -0.011(5) -0.025(6) -0.001(6)
C79 0.027(8) 0.033(6) 0.030(8) -0.006(6) -0.019(6) -0.007(6)
C80 0.026(8) 0.031(6) 0.038(8) -0.007(6) -0.020(6) -0.004(6)
C81 0.026(7) 0.030(7) 0.037(8) -0.007(5) -0.023(6) 0.000(6)
C82 0.019(6) 0.021(5) 0.026(7) -0.012(5) -0.013(5) 0.004(5)
N5 0.023(6) 0.037(6) 0.020(7) -0.003(5) -0.015(6) -0.010(5)
N6 0.012(6) 0.028(6) 0.045(9) -0.008(6) -0.006(6) -0.003(5)
N7 0.011(7) 0.028(5) 0.030(8) -0.003(6) -0.012(6) 0.005(5)
N8 0.030(8) 0.031(6) 0.037(8) -0.003(5) -0.025(6) -0.008(6)
C125 0.019(6) 0.029(5) 0.028(8) 0.002(5) -0.010(6) -0.002(5)
C126 0.022(5) 0.030(5) 0.020(8) -0.007(5) -0.014(5) 0.000(5)
C127 0.017(6) 0.030(5) 0.027(8) 0.000(5) -0.013(6) 0.001(4)
C128 0.019(6) 0.027(5) 0.028(8) -0.003(5) -0.011(6) 0.003(4)
S1 0.021(3) 0.035(3) 0.039(4) 0.002(3) -0.019(3) -0.002(3)
Ni1 0.023(2) 0.031(2) 0.057(3) -0.0117(19) -0.0152(19) -0.0082(16)
Ni2 0.0248(19) 0.029(2) 0.040(2) -0.0054(17) -0.0191(18) -0.0075(15)
C21 0.053(8) 0.021(9) 0.054(9) -0.004(8) -0.035(8) -0.011(8)
C22 0.057(8) 0.018(9) 0.057(9) -0.001(8) -0.027(7) -0.004(8)
C23 0.046(7) 0.015(8) 0.064(8) -0.008(7) -0.029(6) -0.010(6)
C24 0.053(8) 0.027(9) 0.060(8) -0.012(8) -0.031(6) 0.004(8)
C25 0.052(8) 0.025(8) 0.056(7) -0.005(7) -0.033(6) -0.002(7)
C26 0.053(8) 0.025(9) 0.057(8) 0.000(8) -0.032(7) -0.005(8)
C27 0.045(7) 0.031(8) 0.074(9) -0.023(7) -0.025(6) -0.018(7)
C28 0.084(16) 0.041(11) 0.101(18) -0.009(10) 0.018(13) -0.019(12)
C29 0.052(12) 0.100(17) 0.093(15) -0.036(12) -0.041(12) 0.004(13)
C30 0.036(12) 0.091(15) 0.109(16) -0.066(12) -0.027(11) -0.017(12)
C31 0.059(9) 0.036(9) 0.053(8) -0.013(8) -0.033(6) 0.000(7)
C32 0.063(14) 0.041(12) 0.063(12) -0.015(11) -0.044(11) 0.020(11)
C33 0.059(13) 0.060(15) 0.054(13) -0.019(13) -0.033(11) 0.027(11)
C34 0.080(16) 0.051(12) 0.056(15) -0.015(10) -0.007(12) -0.026(11)
C35 0.040(7) 0.040(7) 0.036(7) -0.014(6) -0.002(6) -0.006(6)
C36 0.037(7) 0.038(7) 0.034(7) -0.011(5) -0.005(5) -0.011(5)
C37 0.043(6) 0.043(6) 0.044(6) -0.014(5) -0.010(4) -0.014(5)
C38 0.042(7) 0.043(7) 0.047(7) -0.019(5) -0.013(5) -0.014(6)
C39 0.041(6) 0.047(7) 0.046(6) -0.017(5) -0.013(5) -0.010(5)
C40 0.036(7) 0.039(7) 0.040(7) -0.023(6) -0.002(5) -0.004(5)
C41 0.052(7) 0.049(7) 0.050(7) -0.021(5) -0.015(5) -0.012(6)
C42 0.044(6) 0.041(7) 0.033(7) -0.024(6) -0.019(5) -0.005(6)
C43 0.082(14) 0.040(7) 0.106(15) -0.021(7) 0.014(11) -0.003(9)
C44 0.057(10) 0.122(15) 0.074(12) -0.038(11) -0.027(10) -0.032(11)
C45 0.044(7) 0.062(7) 0.056(7) -0.023(6) -0.009(5) -0.013(6)
C46 0.087(14) 0.101(13) 0.082(13) -0.051(11) 0.010(9) -0.017(12)
C47 0.069(11) 0.135(16) 0.114(15) -0.033(12) -0.035(11) -0.050(12)
C48 0.054(13) 0.070(8) 0.086(15) 0.002(9) 0.021(10) -0.013(9)
C49 0.022(8) 0.017(8) 0.038(7) -0.013(7) 0.001(6) -0.014(6)
C50 0.032(8) 0.025(8) 0.039(7) -0.015(7) -0.004(7) -0.015(6)
C51 0.038(8) 0.033(8) 0.038(6) -0.017(6) -0.002(6) -0.015(6)
C52 0.029(8) 0.034(8) 0.048(7) -0.027(7) -0.003(6) -0.005(6)
C53 0.024(7) 0.034(8) 0.051(7) -0.014(7) -0.013(6) -0.009(6)
C54 0.020(8) 0.031(9) 0.041(8) -0.009(7) 0.001(7) -0.013(6)
C55 0.052(9) 0.057(9) 0.038(7) -0.021(7) 0.002(7) -0.019(8)
C56 0.097(15) 0.101(14) 0.030(11) 0.010(11) -0.034(12) -0.073(13)
C57 0.115(17) 0.086(11) 0.028(12) 0.002(10) 0.020(14) 0.013(14)
C58 0.054(9) 0.101(16) 0.036(12) -0.029(13) 0.001(8) -0.051(10)
C59 0.034(9) 0.045(10) 0.076(9) 0.001(8) -0.021(8) -0.007(7)
C60 0.055(13) 0.101(18) 0.127(19) -0.014(15) -0.061(12) -0.008(12)
C61 0.094(18) 0.037(13) 0.121(17) -0.004(12) -0.042(15) 0.012(10)
C62 0.073(15) 0.080(18) 0.072(9) 0.042(12) -0.009(11) 0.019(13)
C83 0.023(7) 0.040(9) 0.034(8) 0.002(8) -0.010(6) -0.013(8)
C84 0.027(7) 0.038(9) 0.026(7) -0.011(7) -0.004(6) -0.023(7)
C85 0.030(7) 0.042(8) 0.028(6) -0.005(7) -0.011(5) -0.006(7)
C86 0.020(7) 0.050(9) 0.031(6) -0.005(8) -0.006(6) -0.011(8)
C87 0.027(7) 0.047(8) 0.028(6) -0.007(7) -0.005(6) -0.014(7)
C88 0.030(7) 0.046(9) 0.031(7) 0.004(8) -0.013(6) -0.009(8)
C89 0.031(8) 0.055(9) 0.033(7) -0.006(8) -0.015(7) -0.011(7)
C90 0.057(12) 0.087(15) 0.020(8) -0.011(9) -0.003(9) -0.031(11)
C91 0.044(10) 0.050(13) 0.037(14) 0.017(11) -0.019(9) -0.001(10)
C92 0.060(15) 0.068(12) 0.048(15) -0.019(11) -0.025(12) -0.015(10)
C93 0.040(8) 0.061(9) 0.029(7) -0.005(7) -0.006(7) -0.010(8)
C94 0.100(18) 0.082(14) 0.030(11) -0.023(12) -0.007(13) 0.010(15)
C95 0.029(9) 0.068(16) 0.078(17) 0.016(13) 0.003(9) -0.027(11)
C96 0.074(14) 0.066(11) 0.028(10) -0.006(8) -0.019(10) -0.005(11)
C97 0.030(7) 0.027(6) 0.021(7) -0.013(5) -0.010(6) -0.004(5)
C98 0.027(7) 0.027(6) 0.028(8) -0.014(6) -0.005(6) -0.004(6)
C99 0.047(7) 0.030(6) 0.034(7) -0.008(6) -0.010(6) -0.007(6)
C100 0.041(7) 0.025(7) 0.039(8) -0.014(6) -0.021(6) 0.002(6)
C101 0.037(7) 0.036(7) 0.026(7) -0.017(6) -0.015(6) 0.004(5)
C102 0.032(7) 0.031(7) 0.018(8) -0.015(6) -0.005(6) -0.006(6)
C103 0.066(9) 0.031(7) 0.034(8) -0.009(6) -0.015(7) -0.017(7)
C104 0.105(18) 0.048(13) 0.021(8) 0.005(9) -0.038(10) -0.004(13)
C105 0.105(16) 0.026(8) 0.066(16) -0.001(9) -0.015(15) -0.013(11)
C106 0.074(11) 0.070(15) 0.059(16) -0.012(13) -0.023(11) -0.041(10)
C107 0.047(8) 0.048(9) 0.036(9) -0.031(7) -0.013(6) 0.004(6)
C108 0.040(13) 0.086(14) 0.043(13) -0.051(11) 0.001(10) -0.012(11)
C109 0.028(11) 0.093(15) 0.064(14) -0.035(11) -0.024(10) 0.008(10)
C110 0.064(13) 0.056(11) 0.057(15) -0.040(9) 0.021(11) -0.007(10)
C111 0.020(6) 0.031(7) 0.031(6) -0.005(6) -0.014(5) -0.002(6)
C112 0.023(6) 0.028(7) 0.033(6) -0.012(6) -0.012(5) -0.007(6)
C113 0.030(5) 0.035(6) 0.038(6) -0.011(6) -0.016(4) -0.012(5)
C114 0.033(6) 0.041(7) 0.040(6) -0.015(6) -0.017(5) -0.011(6)
C115 0.030(6) 0.035(6) 0.036(5) -0.025(5) -0.009(4) -0.004(5)
C116 0.014(6) 0.026(7) 0.034(6) -0.013(6) -0.014(5) 0.005(6)
C117 0.029(6) 0.032(7) 0.041(6) -0.008(6) -0.019(5) -0.007(5)
C118 0.033(9) 0.038(10) 0.070(12) -0.002(10) -0.027(10) 0.003(9)
C119 0.022(10) 0.027(7) 0.023(10) 0.006(7) -0.021(8) -0.008(6)
C120 0.054(12) 0.057(13) 0.048(8) -0.023(9) -0.008(7) -0.008(11)
C121 0.046(7) 0.040(7) 0.031(5) -0.014(6) -0.014(5) -0.004(6)
C122 0.056(11) 0.078(12) 0.034(10) -0.026(11) -0.005(10) -0.027(10)
C123 0.076(14) 0.042(8) 0.046(10) -0.011(7) -0.029(11) -0.006(8)
C124 0.049(8) 0.045(11) 0.035(11) -0.030(10) -0.004(7) -0.004(8)
C129 0.016(5) 0.028(5) 0.025(6) -0.005(5) -0.013(5) -0.003(4)
C130 0.015(5) 0.027(5) 0.036(6) -0.006(5) -0.014(5) -0.004(4)
C131 0.017(5) 0.028(5) 0.039(7) -0.004(5) -0.015(5) 0.001(5)
C132 0.023(6) 0.024(5) 0.030(6) -0.009(5) -0.013(5) 0.002(4)
C133 0.021(6) 0.029(5) 0.032(7) -0.007(5) -0.011(5) 0.003(5)
C134 0.017(6) 0.027(6) 0.040(7) -0.006(5) -0.008(5) 0.003(4)
C135 0.028(6) 0.032(5) 0.053(8) -0.008(6) -0.006(6) 0.000(5)
C136 0.038(7) 0.034(6) 0.050(8) -0.014(6) -0.011(6) -0.004(5)
C137 0.031(6) 0.036(6) 0.042(7) -0.008(6) -0.016(5) -0.008(4)
C138 0.033(6) 0.037(5) 0.044(7) -0.018(6) -0.016(6) -0.012(5)
C139 0.031(6) 0.035(5) 0.043(7) -0.011(5) -0.013(5) -0.009(4)
C140 0.031(5) 0.037(6) 0.055(8) -0.012(6) -0.016(6) -0.011(5)
C141 0.027(6) 0.037(6) 0.054(8) -0.018(6) -0.015(6) -0.010(5)
C142 0.023(6) 0.034(5) 0.043(7) -0.010(6) -0.015(5) -0.008(4)
C143 0.018(5) 0.036(5) 0.033(7) -0.011(6) -0.012(5) -0.008(5)
C144 0.022(5) 0.028(5) 0.032(7) -0.008(5) -0.016(5) -0.008(4)
C145 0.024(6) 0.027(5) 0.038(7) -0.009(6) -0.011(6) -0.003(4)
C146 0.023(6) 0.025(5) 0.033(7) -0.002(6) -0.016(5) -0.007(4)
C147 0.022(4) 0.026(6) 0.031(7) 0.000(5) -0.014(5) -0.004(4)
C148 0.019(4) 0.025(5) 0.029(6) -0.005(5) -0.013(5) -0.007(4)
N9 0.014(5) 0.021(5) 0.024(6) -0.012(4) -0.010(5) 0.001(4)
N10 0.023(6) 0.030(5) 0.042(7) -0.004(6) -0.014(5) -0.005(5)
N11 0.029(5) 0.033(5) 0.041(7) -0.008(6) -0.016(6) -0.008(4)
N12 0.018(4) 0.024(5) 0.033(7) -0.005(5) -0.018(5) -0.007(4)
C191 0.026(5) 0.029(5) 0.038(6) -0.007(5) -0.013(5) -0.012(4)
C192 0.029(5) 0.032(5) 0.037(6) -0.006(5) -0.014(5) -0.012(4)
C193 0.030(6) 0.037(5) 0.031(7) 0.001(5) -0.019(5) -0.013(5)
C194 0.025(6) 0.027(5) 0.033(6) -0.012(5) -0.015(5) -0.011(4)
C195 0.024(6) 0.032(5) 0.032(7) -0.002(5) -0.020(5) -0.011(5)
C196 0.025(6) 0.037(5) 0.033(6) -0.005(5) -0.022(5) -0.006(5)
C197 0.027(6) 0.037(5) 0.039(7) -0.007(6) -0.017(6) -0.008(5)
C198 0.025(6) 0.034(5) 0.033(7) -0.015(6) -0.013(6) -0.005(5)
C199 0.020(5) 0.031(6) 0.030(6) -0.008(5) -0.013(5) -0.002(4)
C200 0.025(6) 0.033(6) 0.028(7) -0.011(6) -0.017(5) -0.005(5)
C201 0.029(6) 0.033(5) 0.029(6) -0.007(5) -0.017(5) -0.010(5)
C202 0.029(7) 0.026(5) 0.027(7) -0.014(5) -0.018(5) -0.006(5)
C203 0.027(7) 0.024(5) 0.021(7) -0.012(5) -0.013(5) -0.002(5)
C204 0.021(6) 0.028(4) 0.025(6) -0.007(5) -0.011(5) -0.007(5)
C205 0.020(7) 0.023(5) 0.027(6) -0.009(5) -0.008(5) -0.001(5)
C206 0.022(6) 0.022(5) 0.023(6) -0.014(4) -0.005(4) 0.003(5)
C207 0.023(7) 0.026(6) 0.025(7) -0.008(5) -0.007(5) -0.001(5)
C208 0.020(7) 0.025(6) 0.032(7) -0.004(5) -0.012(5) -0.002(5)
C209 0.023(6) 0.027(6) 0.030(6) -0.010(5) -0.010(4) -0.003(5)
C210 0.021(5) 0.027(5) 0.039(6) -0.003(5) -0.013(4) -0.006(4)
N13 0.022(6) 0.033(5) 0.036(7) -0.008(5) -0.013(5) -0.008(4)
N14 0.023(6) 0.036(5) 0.033(7) -0.003(5) -0.020(5) -0.006(5)
N15 0.020(6) 0.032(5) 0.027(6) -0.008(5) -0.014(5) -0.007(5)
N16 0.018(6) 0.026(5) 0.024(6) -0.010(4) -0.003(5) 0.000(5)
C253 0.021(5) 0.029(5) 0.031(6) -0.006(5) -0.017(5) -0.008(4)
C254 0.024(4) 0.028(5) 0.027(6) -0.005(4) -0.017(5) -0.009(4)
C255 0.025(5) 0.030(5) 0.036(6) -0.001(5) -0.013(5) -0.009(4)
C256 0.024(5) 0.036(5) 0.038(6) -0.001(5) -0.013(5) -0.011(4)
S2 0.025(3) 0.034(3) 0.046(4) -0.004(3) -0.013(3) -0.012(3)
Ni3 0.0255(19) 0.035(2) 0.028(2) -0.0026(17) -0.0094(17) -0.0115(16)
Ni4 0.0217(19) 0.030(2) 0.030(2) -0.0041(17) -0.0106(17) -0.0075(15)
C149 0.022(7) 0.025(9) 0.038(7) -0.009(8) -0.006(7) -0.003(7)
C150 0.020(6) 0.025(8) 0.030(7) -0.018(6) -0.011(5) -0.007(6)
C151 0.023(6) 0.031(8) 0.040(7) -0.008(7) -0.013(5) -0.001(6)
C152 0.030(7) 0.033(9) 0.037(7) -0.011(7) -0.022(5) -0.006(7)
C153 0.034(7) 0.033(8) 0.037(7) -0.008(7) -0.011(5) -0.008(7)
C154 0.030(7) 0.026(9) 0.037(7) -0.020(7) -0.007(6) 0.006(7)
C155 0.025(7) 0.035(9) 0.061(9) -0.006(7) -0.009(6) 0.013(8)
C156 0.035(12) 0.052(11) 0.078(16) 0.010(10) -0.013(11) -0.013(10)
C157 0.027(10) 0.060(15) 0.086(15) -0.005(11) -0.023(11) 0.018(12)
C158 0.061(16) 0.050(13) 0.080(15) -0.029(11) -0.019(11) 0.038(12)
C159 0.053(9) 0.049(10) 0.039(7) 0.003(8) -0.009(6) -0.015(7)
C160 0.048(12) 0.073(16) 0.019(10) -0.005(11) 0.004(9) -0.017(10)
C161 0.045(13) 0.088(14) 0.034(11) -0.020(12) -0.010(10) -0.016(10)
C162 0.073(15) 0.047(13) 0.040(14) 0.018(10) -0.024(11) -0.024(10)
C163 0.027(7) 0.042(8) 0.030(8) 0.001(6) -0.018(6) -0.017(6)
C164 0.031(8) 0.048(8) 0.040(8) -0.005(6) -0.008(6) -0.019(6)
C165 0.032(7) 0.054(7) 0.042(7) -0.011(6) -0.005(5) -0.023(6)
C166 0.029(7) 0.052(8) 0.045(8) -0.013(6) -0.006(6) -0.018(6)
C167 0.032(6) 0.043(7) 0.042(7) -0.007(6) -0.007(5) -0.020(6)
C168 0.022(7) 0.041(8) 0.033(8) -0.003(6) -0.017(6) -0.014(6)
C169 0.052(9) 0.066(8) 0.049(9) -0.019(7) 0.000(6) -0.024(8)
C170 0.056(12) 0.088(15) 0.036(12) -0.005(10) 0.002(8) -0.012(11)
C171 0.102(15) 0.127(18) 0.066(15) -0.043(13) -0.020(12) -0.043(14)
C172 0.074(16) 0.068(10) 0.071(16) -0.017(9) 0.020(12) -0.004(12)
C173 0.026(7) 0.048(8) 0.054(8) -0.010(7) -0.003(5) -0.015(7)
C174 0.045(8) 0.093(11) 0.093(11) -0.042(9) -0.022(8) -0.026(8)
C175 0.074(17) 0.077(11) 0.104(17) 0.040(9) 0.015(11) -0.005(13)
C176 0.059(14) 0.129(15) 0.064(12) -0.043(12) 0.012(9) -0.063(13)
C177 0.024(9) 0.058(11) 0.056(9) -0.013(9) -0.018(7) 0.006(7)
C178 0.032(8) 0.054(10) 0.059(9) -0.023(8) -0.033(7) -0.004(7)
C179 0.034(8) 0.055(9) 0.068(8) -0.023(7) -0.042(7) 0.003(6)
C180 0.036(9) 0.069(10) 0.069(8) -0.014(9) -0.023(7) 0.019(8)
C181 0.023(8) 0.080(10) 0.057(8) -0.012(8) -0.017(7) 0.016(7)
C182 0.024(8) 0.066(11) 0.055(8) -0.023(9) -0.021(7) 0.014(7)
C183 0.046(9) 0.053(10) 0.093(10) -0.013(8) -0.056(8) -0.002(7)
C184 0.056(14) 0.068(16) 0.127(16) 0.019(11) -0.052(12) -0.001(10)
C185 0.097(18) 0.047(13) 0.131(18) -0.022(12) -0.068(14) 0.011(11)
C186 0.065(15) 0.092(17) 0.130(19) -0.025(14) -0.083(13) -0.007(11)
C187 0.034(9) 0.096(12) 0.055(8) -0.018(9) -0.006(8) 0.018(9)
C188 0.103(19) 0.130(15) 0.061(16) -0.031(14) 0.010(16) -0.029(15)
C189 0.033(10) 0.121(19) 0.061(15) -0.023(15) -0.002(9) 0.017(11)
C190 0.052(14) 0.156(17) 0.041(11) -0.033(13) -0.011(12) 0.047(15)
C211 0.021(7) 0.019(8) 0.029(7) -0.005(7) -0.013(5) -0.004(7)
C212 0.025(6) 0.032(8) 0.028(7) 0.000(7) -0.015(6) 0.004(7)
C213 0.032(6) 0.037(7) 0.035(6) -0.006(6) -0.021(5) -0.002(6)
C214 0.027(7) 0.029(8) 0.035(6) -0.008(7) -0.016(5) -0.004(7)
C215 0.029(6) 0.025(7) 0.030(5) -0.003(6) -0.013(5) -0.009(6)
C216 0.028(6) 0.023(8) 0.025(6) -0.013(7) -0.011(5) -0.004(7)
C217 0.030(7) 0.055(8) 0.034(6) -0.014(6) -0.017(6) 0.000(7)
C218 0.020(8) 0.055(9) 0.038(7) -0.002(7) -0.023(6) 0.005(7)
C219 0.021(8) 0.074(13) 0.035(12) -0.015(11) -0.019(7) -0.005(8)
C220 0.044(13) 0.065(10) 0.035(13) -0.018(9) -0.018(11) -0.010(9)
C221 0.033(7) 0.049(8) 0.033(6) -0.001(6) -0.007(6) -0.011(7)
C222 0.012(10) 0.072(11) 0.025(10) -0.010(9) 0.004(8) -0.014(9)
C223 0.039(8) 0.078(15) 0.014(11) -0.001(11) -0.003(7) -0.025(10)
C224 0.059(14) 0.051(9) 0.045(13) 0.021(8) -0.019(11) -0.026(10)
C225 0.049(9) 0.048(8) 0.036(10) -0.012(7) -0.033(7) -0.010(7)
C226 0.046(9) 0.050(8) 0.033(9) -0.012(7) -0.030(7) -0.006(7)
C227 0.053(8) 0.050(7) 0.037(8) -0.008(7) -0.031(7) -0.005(7)
C228 0.053(8) 0.058(8) 0.053(10) 0.004(8) -0.028(7) 0.004(7)
C229 0.051(8) 0.059(8) 0.049(9) -0.001(7) -0.029(7) -0.001(7)
C230 0.051(9) 0.055(8) 0.046(10) -0.006(8) -0.024(8) -0.010(7)
C231 0.056(8) 0.042(7) 0.041(9) -0.022(7) -0.021(7) -0.006(7)
C232 0.072(16) 0.071(14) 0.041(9) -0.038(10) 0.000(10) -0.021(13)
C233 0.051(10) 0.021(11) 0.043(14) 0.009(11) -0.017(10) -0.001(8)
C234 0.031(11) 0.042(8) 0.058(14) -0.026(8) -0.018(11) -0.005(8)
C235 0.057(9) 0.066(11) 0.056(11) 0.000(8) -0.029(7) 0.007(7)
C236 0.064(16) 0.058(15) 0.093(16) -0.025(12) -0.031(12) 0.007(11)
C237 0.074(15) 0.107(19) 0.087(17) 0.012(13) -0.048(13) 0.019(14)
C238 0.045(11) 0.094(15) 0.052(14) -0.001(10) -0.039(9) -0.015(11)
C239 0.039(8) 0.038(9) 0.040(8) -0.012(8) -0.023(7) -0.002(8)
C240 0.042(8) 0.049(9) 0.041(8) -0.019(8) -0.021(6) -0.009(7)
C241 0.048(7) 0.049(8) 0.046(7) -0.020(7) -0.024(6) -0.013(7)
C242 0.049(8) 0.049(9) 0.043(7) -0.012(8) -0.031(6) -0.012(8)
C243 0.050(7) 0.044(8) 0.042(7) -0.018(7) -0.021(6) -0.015(7)
C244 0.039(8) 0.040(9) 0.039(7) -0.010(8) -0.023(6) -0.005(7)
C245 0.044(7) 0.051(9) 0.052(8) -0.027(8) -0.026(6) -0.003(8)
C246 0.037(11) 0.085(16) 0.049(9) -0.023(11) -0.026(7) -0.013(12)
C247 0.059(14) 0.058(10) 0.067(16) -0.014(11) -0.036(12) -0.024(10)
C248 0.044(11) 0.058(12) 0.043(12) -0.015(10) -0.023(10) -0.020(10)
C249 0.093(16) 0.121(17) 0.062(14) -0.044(14) -0.035(13) -0.035(15)
C250 0.058(9) 0.064(9) 0.044(7) -0.020(8) -0.024(7) -0.023(8)
C251 0.064(12) 0.092(15) 0.042(14) -0.025(13) -0.014(10) -0.013(12)
C252 0.074(16) 0.069(10) 0.046(12) -0.008(9) -0.004(13) -0.029(11)
C259 0.096(13) 0.096(13) 0.143(14) -0.007(12) -0.065(11) -0.016(12)
Cl7 0.085(8) 0.100(8) 0.231(13) 0.046(8) 0.016(8) -0.021(6)
Cl8 0.127(8) 0.150(9) 0.177(11) -0.036(8) -0.103(8) -0.043(7)
Cl9 0.072(5) 0.103(6) 0.101(7) 0.029(5) -0.070(5) -0.032(5)
C260 0.116(14) 0.160(14) 0.179(15) -0.108(13) -0.037(12) 0.031(13)
Cl10 0.162(11) 0.242(13) 0.164(11) -0.137(10) -0.084(9) 0.083(10)
Cl11 0.077(6) 0.130(9) 0.184(11) -0.072(8) -0.071(7) 0.041(6)
Cl12 0.171(12) 0.168(12) 0.231(15) -0.107(11) 0.050(11) -0.029(10)
C261 0.088(12) 0.118(13) 0.097(12) -0.027(11) -0.056(10) -0.032(11)
Cl13 0.106(7) 0.089(6) 0.097(7) -0.007(5) -0.060(6) -0.002(5)
Cl14 0.098(8) 0.178(10) 0.102(8) -0.039(8) -0.034(6) 0.022(7)
Cl15 0.164(10) 0.127(9) 0.124(9) -0.049(7) -0.019(8) -0.058(8)
C263 0.153(14) 0.225(15) 0.166(14) -0.141(12) -0.024(12) -0.050(13)
Cl19 0.120(9) 0.265(14) 0.184(12) -0.141(11) -0.002(8) -0.087(9)
Cl20 0.169(13) 0.306(17) 0.282(16) -0.201(14) 0.014(12) -0.049(12)
Cl21 0.145(9) 0.182(10) 0.096(8) -0.024(7) -0.081(7) -0.056(8)
C264 0.116(14) 0.340(19) 0.211(16) -0.118(15) -0.072(13) 0.087(15)
Cl22 0.073(7) 0.376(18) 0.112(10) -0.110(11) -0.048(7) 0.112(10)
Cl23 0.083(8) 0.336(18) 0.204(14) -0.142(13) -0.091(9) 0.081(10)
Cl24 0.180(15) 0.37(2) 0.30(2) -0.130(18) -0.047(15) 0.097(16)
Cl1 0.162(12) 0.214(13) 0.179(12) -0.090(11) -0.049(10) 0.060(10)
Cl25 0.100(9) 0.140(10) 0.319(18) 0.027(12) -0.013(11) 0.013(8)
Cl26 0.29(2) 0.29(2) 0.38(2) -0.015(19) -0.107(18) 0.030(17)
C265 0.175(16) 0.193(16) 0.267(17) -0.040(15) -0.090(14) 0.025(14)
Cl27 0.157(11) 0.264(14) 0.151(11) -0.138(11) -0.093(9) 0.018(10)
Cl28 0.160(13) 0.314(18) 0.171(14) -0.121(13) -0.056(11) -0.030(13)
Cl29 0.260(19) 0.206(16) 0.32(2) -0.121(15) 0.022(17) -0.049(14)
C266 0.179(16) 0.224(16) 0.189(15) -0.158(13) -0.054(13) -0.032(14)

loop_
_atom_type_symbol
_atom_type_description
_atom_type_scat_dispersion_real
_atom_type_scat_dispersion_imag
_atom_type_scat_source
C C 0.0033 0.0016 'International Tables Vol C Tables 4.2.6.8 and 6.1.1.4'
H H 0.0000 0.0000 'International Tables Vol C Tables 4.2.6.8 and 6.1.1.4'
N N 0.0061 0.0033 'International Tables Vol C Tables 4.2.6.8 and 6.1.1.4'
S S 0.1246 0.1234 'International Tables Vol C Tables 4.2.6.8 and 6.1.1.4'
Ni Ni 0.3393 1.1124 'International Tables Vol C Tables 4.2.6.8 and 6.1.1.4'
Cl Cl 0.1484 0.1585 'International Tables Vol C Tables 4.2.6.8 and 6.1.1.4'

loop_
_geom_angle_atom_site_label_1
_geom_angle_atom_site_label_2
_geom_angle_atom_site_label_3
_geom_angle
_geom_angle_site_symmetry_1
_geom_angle_site_symmetry_3
_geom_angle_publ_flag
N1 C1 C2 111(2) . . ?
N1 C1 C20 131(2) . . ?
C2 C1 C20 117(2) . . ?
C1 C2 C125 106(2) . . ?
C1 C2 C3 105(2) . . ?
C125 C2 C3 144(2) . . ?
C4 C3 C2 98(2) . . ?
C4 C3 H1 131.1 . . ?
C2 C3 H1 131.1 . . ?
N1 C4 C3 115(2) . . ?
N1 C4 C5 128(2) . . ?
C3 C4 C5 116(2) . . ?
C4 C5 C6 110(2) . . ?
C4 C5 C21 127(2) . . ?
C6 C5 C21 122(2) . . ?
N2 C6 C5 132(2) . . ?
N2 C6 C7 108(2) . . ?
C5 C6 C7 119(2) . . ?
C6 C7 C8 108(2) . . ?
C6 C7 H2 126.0 . . ?
C8 C7 H2 126.0 . . ?
C9 C8 C7 104.2(19) . . ?
C9 C8 H3 127.9 . . ?
C7 C8 H3 127.9 . . ?
C10 C9 C8 126(2) . . ?
C10 C9 N2 126(2) . . ?
C8 C9 N2 106.9(19) . . ?
C9 C10 C11 124(2) . . ?
C9 C10 C35 113(2) . . ?
C11 C10 C35 121(2) . . ?
C10 C11 C12 125(2) . . ?
C10 C11 N3 125(2) . . ?
C12 C11 N3 107.7(19) . . ?
C11 C12 C13 102(2) . . ?
C11 C12 H4 129.1 . . ?
C13 C12 H4 129.1 . . ?
C14 C13 C12 106(2) . . ?
C14 C13 H5 126.9 . . ?
C12 C13 H5 126.9 . . ?
N3 C14 C13 116(2) . . ?
N3 C14 C15 118(2) . . ?
C13 C14 C15 124(2) . . ?
C16 C15 C49 127(2) . . ?
C16 C15 C14 125(2) . . ?
C49 C15 C14 107.4(17) . . ?
C15 C16 C17 127(3) . . ?
C15 C16 N4 124(2) . . ?
C17 C16 N4 107(2) . . ?
C16 C17 C18 113(2) . . ?
C16 C17 H6 123.6 . . ?
C18 C17 H6 123.6 . . ?
C17 C18 C19 106(2) . . ?
C17 C18 H7 127.0 . . ?
C19 C18 H7 127.0 . . ?
C20 C19 C18 130(2) . . ?
C20 C19 N4 122(2) . . ?
C18 C19 N4 108(2) . . ?
C19 C20 C1 119(2) . . ?
C19 C20 C126 136(2) . . ?
C1 C20 C126 97.6(18) . . ?
C4 N1 C1 108(2) . . ?
C4 N1 Ni1 130.0(18) . . ?
C1 N1 Ni1 120.6(17) . . ?
C6 N2 C9 111.3(18) . . ?
C6 N2 Ni1 126.8(16) . . ?
C9 N2 Ni1 121.8(15) . . ?
C14 N3 C11 103(2) . . ?
C14 N3 Ni1 132.3(18) . . ?
C11 N3 Ni1 124.3(15) . . ?
C16 N4 C19 106(2) . . ?
C16 N4 Ni1 123.9(17) . . ?
C19 N4 Ni1 128.2(16) . . ?
N5 C63 C82 133(2) . . ?
N5 C63 C64 113(2) . . ?
C82 C63 C64 114(2) . . ?
C65 C64 C128 155(2) . . ?
C65 C64 C63 106(2) . . ?
C128 C64 C63 98.0(19) . . ?
C64 C65 C66 105(2) . . ?
C64 C65 H17 127.5 . . ?
C66 C65 H17 127.5 . . ?
N5 C66 C67 125(2) . . ?
N5 C66 C65 111(2) . . ?
C67 C66 C65 122(2) . . ?
C83 C67 C68 120.7(19) . . ?
C83 C67 C66 125(2) . . ?
C68 C67 C66 112.4(19) . . ?
C69 C68 N6 112(2) . . ?
C69 C68 C67 119(2) . . ?
N6 C68 C67 125(2) . . ?
C68 C69 C70 104(2) . . ?
C68 C69 H18 127.9 . . ?
C70 C69 H18 127.9 . . ?
C69 C70 C71 109(2) . . ?
C69 C70 H19 125.6 . . ?
C71 C70 H19 125.6 . . ?
C72 C71 N6 128(2) . . ?
C72 C71 C70 122(2) . . ?
N6 C71 C70 109(2) . . ?
C71 C72 C73 116(2) . . ?
C71 C72 C97 124(2) . . ?
C73 C72 C97 119(2) . . ?
N7 C73 C72 132(2) . . ?
N7 C73 C74 101(2) . . ?
C72 C73 C74 126(2) . . ?
C75 C74 C73 111(2) . . ?
C75 C74 H20 124.6 . . ?
C73 C74 H20 124.6 . . ?
C74 C75 C76 101(2) . . ?
C74 C75 H21 129.4 . . ?
C76 C75 H21 129.4 . . ?
N7 C76 C77 131(2) . . ?
N7 C76 C75 109(2) . . ?
C77 C76 C75 119(2) . . ?
C78 C77 C76 125(2) . . ?
C78 C77 C111 119(2) . . ?
C76 C77 C111 115.5(19) . . ?
C77 C78 N8 123(2) . . ?
C77 C78 C79 124(2) . . ?
N8 C78 C79 113(2) . . ?
C80 C79 C78 102(2) . . ?
C80 C79 H22 129.1 . . ?
C78 C79 H22 129.1 . . ?
C79 C80 C81 112(2) . . ?
C79 C80 H23 124.0 . . ?
C81 C80 H23 124.0 . . ?
N8 C81 C80 110(2) . . ?
N8 C81 C82 122(2) . . ?
C80 C81 C82 129(2) . . ?
C63 C82 C81 118(2) . . ?
C63 C82 C127 105(2) . . ?
C81 C82 C127 132(2) . . ?
C66 N5 C63 104.8(19) . . ?
C66 N5 Ni2 130.8(17) . . ?
C63 N5 Ni2 122.8(15) . . ?
C71 N6 C68 104.5(19) . . ?
C71 N6 Ni2 127.3(16) . . ?
C68 N6 Ni2 127.4(16) . . ?
C73 N7 C76 117(2) . . ?
C73 N7 Ni2 123.4(17) . . ?
C76 N7 Ni2 120.0(15) . . ?
C81 N8 C78 103(2) . . ?
C81 N8 Ni2 129.8(16) . . ?
C78 N8 Ni2 125.9(16) . . ?
C2 C125 C126 107(2) . . ?
C2 C125 S1 140.2(18) . . ?
C126 C125 S1 112.4(17) . . ?
C127 C126 C125 111(2) . . ?
C127 C126 C20 137(2) . . ?
C125 C126 C20 111(2) . . ?
C128 C127 C126 114(2) . . ?
C128 C127 C82 104(2) . . ?
C126 C127 C82 142(2) . . ?
C127 C128 C64 118(2) . . ?
C127 C128 S1 113.2(18) . . ?
C64 C128 S1 128.4(17) . . ?
C125 S1 C128 89.7(11) . . ?
N3 Ni1 N2 93.0(8) . . ?
N3 Ni1 N1 178.9(9) . . ?
N2 Ni1 N1 85.9(8) . . ?
N3 Ni1 N4 89.3(8) . . ?
N2 Ni1 N4 177.4(9) . . ?
N1 Ni1 N4 91.8(8) . . ?
N6 Ni2 N5 89.3(9) . . ?
N6 Ni2 N7 88.7(9) . . ?
N5 Ni2 N7 176.4(8) . . ?
N6 Ni2 N8 178.9(9) . . ?
N5 Ni2 N8 90.8(8) . . ?
N7 Ni2 N8 91.1(8) . . ?
C22 C21 C26 120.0 . . ?
C22 C21 C5 123.4(15) . . ?
C26 C21 C5 116.2(15) . . ?
C21 C22 C23 120.0 . . ?
C21 C22 H8 120.0 . . ?
C23 C22 H8 120.0 . . ?
C24 C23 C22 120.0 . . ?
C24 C23 C27 125.9(17) . . ?
C22 C23 C27 114.0(17) . . ?
C23 C24 C25 120.0 . . ?
C23 C24 H9 120.0 . . ?
C25 C24 H9 120.0 . . ?
C24 C25 C26 120.0 . . ?
C24 C25 C31 120.2(16) . . ?
C26 C25 C31 119.8(16) . . ?
C25 C26 C21 120.0 . . ?
C25 C26 H10 120.0 . . ?
C21 C26 H10 120.0 . . ?
C28 C27 C30 108(3) . . ?
C28 C27 C23 113(2) . . ?
C30 C27 C23 114.9(18) . . ?
C28 C27 C29 118(3) . . ?
C30 C27 C29 99(2) . . ?
C23 C27 C29 104(2) . . ?
C27 C28 H65 109.5 . . ?
C27 C28 H66 109.5 . . ?
H65 C28 H66 109.5 . . ?
C27 C28 H67 109.5 . . ?
H65 C28 H67 109.5 . . ?
H66 C28 H67 109.5 . . ?
C27 C29 H68 109.5 . . ?
C27 C29 H69 109.5 . . ?
H68 C29 H69 109.5 . . ?
C27 C29 H70 109.5 . . ?
H68 C29 H70 109.5 . . ?
H69 C29 H70 109.5 . . ?
C27 C30 H71 109.5 . . ?
C27 C30 H72 109.5 . . ?
H71 C30 H72 109.5 . . ?
C27 C30 H73 109.5 . . ?
H71 C30 H73 109.5 . . ?
H72 C30 H73 109.5 . . ?
C25 C31 C34 115(2) . . ?
C25 C31 C33 111(2) . . ?
C34 C31 C33 108(2) . . ?
C25 C31 C32 111.5(19) . . ?
C34 C31 C32 109(2) . . ?
C33 C31 C32 101.3(18) . . ?
C31 C32 H74 109.5 . . ?
C31 C32 H75 109.5 . . ?
H74 C32 H75 109.5 . . ?
C31 C32 H76 109.5 . . ?
H74 C32 H76 109.5 . . ?
H75 C32 H76 109.5 . . ?
C31 C33 H77 109.5 . . ?
C31 C33 H78 109.5 . . ?
H77 C33 H78 109.5 . . ?
C31 C33 H79 109.5 . . ?
H77 C33 H79 109.5 . . ?
H78 C33 H79 109.5 . . ?
C31 C34 H80 109.5 . . ?
C31 C34 H81 109.5 . . ?
H80 C34 H81 109.5 . . ?
C31 C34 H82 109.5 . . ?
H80 C34 H82 109.5 . . ?
H81 C34 H82 109.5 . . ?
C36 C35 C40 120.0 . . ?
C36 C35 C10 116.1(14) . . ?
C40 C35 C10 123.7(14) . . ?
C35 C36 C37 120.0 . . ?
C35 C36 H11 120.0 . . ?
C37 C36 H11 120.0 . . ?
C36 C37 C38 120.0 . . ?
C36 C37 C41 118.6(13) . . ?
C38 C37 C41 121.3(13) . . ?
C37 C38 C39 120.0 . . ?
C37 C38 H12 120.0 . . ?
C39 C38 H12 120.0 . . ?
C40 C39 C38 120.0 . . ?
C40 C39 C45 120.6(15) . . ?
C38 C39 C45 119.4(15) . . ?
C39 C40 C35 120.0 . . ?
C39 C40 H13 120.0 . . ?
C35 C40 H13 120.0 . . ?
C42 C41 C43 118(2) . . ?
C42 C41 C44 111(2) . . ?
C43 C41 C44 106(2) . . ?
C42 C41 C37 114.1(18) . . ?
C43 C41 C37 103(2) . . ?
C44 C41 C37 103(2) . . ?
C41 C42 H83 109.5 . . ?
C41 C42 H84 109.5 . . ?
H83 C42 H84 109.5 . . ?
C41 C42 H85 109.5 . . ?
H83 C42 H85 109.5 . . ?
H84 C42 H85 109.5 . . ?
C41 C43 H86 109.5 . . ?
C41 C43 H87 109.5 . . ?
H86 C43 H87 109.5 . . ?
C41 C43 H88 109.5 . . ?
H86 C43 H88 109.5 . . ?
H87 C43 H88 109.5 . . ?
C41 C44 H89 109.5 . . ?
C41 C44 H90 109.5 . . ?
H89 C44 H90 109.5 . . ?
C41 C44 H91 109.5 . . ?
H89 C44 H91 109.5 . . ?
H90 C44 H91 109.5 . . ?
C39 C45 C46 120(2) . . ?
C39 C45 C48 106(2) . . ?
C46 C45 C48 119(3) . . ?
C39 C45 C47 111(2) . . ?
C46 C45 C47 101(2) . . ?
C48 C45 C47 97(2) . . ?
C45 C46 H92 109.5 . . ?
C45 C46 H93 109.5 . . ?
H92 C46 H93 109.5 . . ?
C45 C46 H94 109.5 . . ?
H92 C46 H94 109.5 . . ?
H93 C46 H94 109.5 . . ?
C45 C47 H95 109.5 . . ?
C45 C47 H96 109.5 . . ?
H95 C47 H96 109.5 . . ?
C45 C47 H97 109.5 . . ?
H95 C47 H97 109.5 . . ?
H96 C47 H97 109.5 . . ?
C45 C48 H98 109.5 . . ?
C45 C48 H99 109.5 . . ?
H98 C48 H99 109.5 . . ?
C45 C48 H100 109.5 . . ?
H98 C48 H100 109.5 . . ?
H99 C48 H100 109.5 . . ?
C50 C49 C54 120.0 . . ?
C50 C49 C15 119.8(14) . . ?
C54 C49 C15 120.0(14) . . ?
C51 C50 C49 120.0 . . ?
C51 C50 H14 120.0 . . ?
C49 C50 H14 120.0 . . ?
C50 C51 C52 120.0 . . ?
C50 C51 C55 119.6(15) . . ?
C52 C51 C55 120.3(15) . . ?
C53 C52 C51 120.0 . . ?
C53 C52 H15 120.0 . . ?
C51 C52 H15 120.0 . . ?
C54 C53 C52 120.0 . . ?
C54 C53 C59 121.7(14) . . ?
C52 C53 C59 118.0(14) . . ?
C53 C54 C49 120.0 . . ?
C53 C54 H16 120.0 . . ?
C49 C54 H16 120.0 . . ?
C51 C55 C57 112(2) . . ?
C51 C55 C56 112(2) . . ?
C57 C55 C56 109(2) . . ?
C51 C55 C58 113(2) . . ?
C57 C55 C58 105(2) . . ?
C56 C55 C58 107(2) . . ?
C55 C56 H101 109.5 . . ?
C55 C56 H102 109.5 . . ?
H101 C56 H102 109.5 . . ?
C55 C56 H103 109.5 . . ?
H101 C56 H103 109.5 . . ?
H102 C56 H103 109.5 . . ?
C55 C57 H104 109.5 . . ?
C55 C57 H105 109.5 . . ?
H104 C57 H105 109.5 . . ?
C55 C57 H106 109.5 . . ?
H104 C57 H106 109.5 . . ?
H105 C57 H106 109.5 . . ?
C55 C58 H107 109.5 . . ?
C55 C58 H108 109.5 . . ?
H107 C58 H108 109.5 . . ?
C55 C58 H109 109.5 . . ?
H107 C58 H109 109.5 . . ?
H108 C58 H109 109.5 . . ?
C62 C59 C61 124(2) . . ?
C62 C59 C53 105.3(19) . . ?
C61 C59 C53 111(2) . . ?
C62 C59 C60 98(2) . . ?
C61 C59 C60 106(2) . . ?
C53 C59 C60 110.9(19) . . ?
C59 C60 H110 109.5 . . ?
C59 C60 H111 109.5 . . ?
H110 C60 H111 109.5 . . ?
C59 C60 H112 109.5 . . ?
H110 C60 H112 109.5 . . ?
H111 C60 H112 109.5 . . ?
C59 C61 H113 109.5 . . ?
C59 C61 H114 109.5 . . ?
H113 C61 H114 109.5 . . ?
C59 C61 H115 109.5 . . ?
H113 C61 H115 109.5 . . ?
H114 C61 H115 109.5 . . ?
C59 C62 H116 109.5 . . ?
C59 C62 H117 109.5 . . ?
H116 C62 H117 109.5 . . ?
C59 C62 H118 109.5 . . ?
H116 C62 H118 109.5 . . ?
H117 C62 H118 109.5 . . ?
C84 C83 C88 120.0 . . ?
C84 C83 C67 123.5(14) . . ?
C88 C83 C67 115.6(14) . . ?
C83 C84 C85 120.0 . . ?
C83 C84 H24 120.0 . . ?
C85 C84 H24 120.0 . . ?
C86 C85 C84 120.0 . . ?
C86 C85 C89 117.9(14) . . ?
C84 C85 C89 122.0(14) . . ?
C85 C86 C87 120.0 . . ?
C85 C86 H25 120.0 . . ?
C87 C86 H25 120.0 . . ?
C88 C87 C86 120.0 . . ?
C88 C87 C93 117.0(15) . . ?
C86 C87 C93 123.0(15) . . ?
C87 C88 C83 120.0 . . ?
C87 C88 H26 120.0 . . ?
C83 C88 H26 120.0 . . ?
C91 C89 C85 112(2) . . ?
C91 C89 C90 107(2) . . ?
C85 C89 C90 111(2) . . ?
C91 C89 C92 105(2) . . ?
C85 C89 C92 106(2) . . ?
C90 C89 C92 116(2) . . ?
C89 C90 H119 109.5 . . ?
C89 C90 H120 109.5 . . ?
H119 C90 H120 109.5 . . ?
C89 C90 H121 109.5 . . ?
H119 C90 H121 109.5 . . ?
H120 C90 H121 109.5 . . ?
C89 C91 H122 109.5 . . ?
C89 C91 H123 109.5 . . ?
H122 C91 H123 109.5 . . ?
C89 C91 H124 109.5 . . ?
H122 C91 H124 109.5 . . ?
H123 C91 H124 109.5 . . ?
C89 C92 H125 109.5 . . ?
C89 C92 H126 109.5 . . ?
H125 C92 H126 109.5 . . ?
C89 C92 H127 109.5 . . ?
H125 C92 H127 109.5 . . ?
H126 C92 H127 109.5 . . ?
C95 C93 C94 113(3) . . ?
C95 C93 C96 105(2) . . ?
C94 C93 C96 104(3) . . ?
C95 C93 C87 112(2) . . ?
C94 C93 C87 114(2) . . ?
C96 C93 C87 108(2) . . ?
C93 C94 H128 109.5 . . ?
C93 C94 H129 109.5 . . ?
H128 C94 H129 109.5 . . ?
C93 C94 H130 109.5 . . ?
H128 C94 H130 109.5 . . ?
H129 C94 H130 109.5 . . ?
C93 C95 H131 109.5 . . ?
C93 C95 H132 109.5 . . ?
H131 C95 H132 109.5 . . ?
C93 C95 H133 109.5 . . ?
H131 C95 H133 109.5 . . ?
H132 C95 H133 109.5 . . ?
C93 C96 H134 109.5 . . ?
C93 C96 H135 109.5 . . ?
H134 C96 H135 109.5 . . ?
C93 C96 H136 109.5 . . ?
H134 C96 H136 109.5 . . ?
H135 C96 H136 109.5 . . ?
C98 C97 C102 120.0 . . ?
C98 C97 C72 117.5(13) . . ?
C102 C97 C72 122.5(13) . . ?
C97 C98 C99 120.0 . . ?
C97 C98 H27 120.0 . . ?
C99 C98 H27 120.0 . . ?
C100 C99 C98 120.0 . . ?
C100 C99 C103 118.8(14) . . ?
C98 C99 C103 120.8(14) . . ?
C101 C100 C99 120.0 . . ?
C101 C100 H28 120.0 . . ?
C99 C100 H28 120.0 . . ?
C100 C101 C102 120.0 . . ?
C100 C101 C107 119.1(14) . . ?
C102 C101 C107 120.7(14) . . ?
C101 C102 C97 120.0 . . ?
C101 C102 H29 120.0 . . ?
C97 C102 H29 120.0 . . ?
C99 C103 C105 113(2) . . ?
C99 C103 C104 113.3(18) . . ?
C105 C103 C104 111(2) . . ?
C99 C103 C106 111(2) . . ?
C105 C103 C106 109(2) . . ?
C104 C103 C106 99.0(18) . . ?
C103 C104 H137 109.5 . . ?
C103 C104 H138 109.5 . . ?
H137 C104 H138 109.5 . . ?
C103 C104 H139 109.5 . . ?
H137 C104 H139 109.5 . . ?
H138 C104 H139 109.5 . . ?
C103 C105 H140 109.5 . . ?
C103 C105 H141 109.5 . . ?
H140 C105 H141 109.5 . . ?
C103 C105 H142 109.5 . . ?
H140 C105 H142 109.5 . . ?
H141 C105 H142 109.5 . . ?
C103 C106 H143 109.5 . . ?
C103 C106 H144 109.5 . . ?
H143 C106 H144 109.5 . . ?
C103 C106 H145 109.5 . . ?
H143 C106 H145 109.5 . . ?
H144 C106 H145 109.5 . . ?
C108 C107 C109 103(2) . . ?
C108 C107 C110 118(2) . . ?
C109 C107 C110 104(2) . . ?
C108 C107 C101 114(2) . . ?
C109 C107 C101 108.0(18) . . ?
C110 C107 C101 108.5(17) . . ?
C107 C108 H146 109.5 . . ?
C107 C108 H147 109.5 . . ?
H146 C108 H147 109.5 . . ?
C107 C108 H148 109.5 . . ?
H146 C108 H148 109.5 . . ?
H147 C108 H148 109.5 . . ?
C107 C109 H149 109.5 . . ?
C107 C109 H150 109.5 . . ?
H149 C109 H150 109.5 . . ?
C107 C109 H151 109.5 . . ?
H149 C109 H151 109.5 . . ?
H150 C109 H151 109.5 . . ?
C107 C110 H152 109.5 . . ?
C107 C110 H153 109.5 . . ?
H152 C110 H153 109.5 . . ?
C107 C110 H154 109.5 . . ?
H152 C110 H154 109.5 . . ?
H153 C110 H154 109.5 . . ?
C112 C111 C116 120.0 . . ?
C112 C111 C77 120.3(13) . . ?
C116 C111 C77 119.7(13) . . ?
C113 C112 C111 120.0 . . ?
C113 C112 H30 120.0 . . ?
C111 C112 H30 120.0 . . ?
C112 C113 C114 120.0 . . ?
C112 C113 C117 121.4(14) . . ?
C114 C113 C117 118.3(14) . . ?
C113 C114 C115 120.0 . . ?
C113 C114 H31 120.0 . . ?
C115 C114 H31 120.0 . . ?
C114 C115 C116 120.0 . . ?
C114 C115 C121 122.4(14) . . ?
C116 C115 C121 117.1(14) . . ?
C115 C116 C111 120.0 . . ?
C115 C116 H32 120.0 . . ?
C111 C116 H32 120.0 . . ?
C119 C117 C113 111.6(18) . . ?
C119 C117 C118 113(2) . . ?
C113 C117 C118 109.9(19) . . ?
C119 C117 C120 114(2) . . ?
C113 C117 C120 106.9(18) . . ?
C118 C117 C120 100.6(19) . . ?
C117 C118 H155 109.5 . . ?
C117 C118 H156 109.5 . . ?
H155 C118 H156 109.5 . . ?
C117 C118 H157 109.5 . . ?
H155 C118 H157 109.5 . . ?
H156 C118 H157 109.5 . . ?
C117 C119 H158 109.5 . . ?
C117 C119 H159 109.5 . . ?
H158 C119 H159 109.5 . . ?
C117 C119 H160 109.5 . . ?
H158 C119 H160 109.5 . . ?
H159 C119 H160 109.5 . . ?
C117 C120 H161 109.5 . . ?
C117 C120 H162 109.5 . . ?
H161 C120 H162 109.5 . . ?
C117 C120 H163 109.5 . . ?
H161 C120 H163 109.5 . . ?
H162 C120 H163 109.5 . . ?
C122 C121 C123 107(2) . . ?
C122 C121 C124 110(2) . . ?
C123 C121 C124 108(2) . . ?
C122 C121 C115 106(2) . . ?
C123 C121 C115 114.6(19) . . ?
C124 C121 C115 112(2) . . ?
C121 C122 H164 109.5 . . ?
C121 C122 H165 109.5 . . ?
H164 C122 H165 109.5 . . ?
C121 C122 H166 109.5 . . ?
H164 C122 H166 109.5 . . ?
H165 C122 H166 109.5 . . ?
C121 C123 H167 109.5 . . ?
C121 C123 H168 109.5 . . ?
H167 C123 H168 109.5 . . ?
C121 C123 H169 109.5 . . ?
H167 C123 H169 109.5 . . ?
H168 C123 H169 109.5 . . ?
C121 C124 H170 109.5 . . ?
C121 C124 H171 109.5 . . ?
H170 C124 H171 109.5 . . ?
C121 C124 H172 109.5 . . ?
H170 C124 H172 109.5 . . ?
H171 C124 H172 109.5 . . ?
N9 C129 C148 135(2) . . ?
N9 C129 C130 110(2) . . ?
C148 C129 C130 111(2) . . ?
C131 C130 C129 110(2) . . ?
C131 C130 C253 151(2) . . ?
C129 C130 C253 98.5(19) . . ?
C130 C131 C132 109(2) . . ?
C130 C131 H33 125.7 . . ?
C132 C131 H33 125.7 . . ?
C133 C132 N9 115(2) . . ?
C133 C132 C131 138(2) . . ?
N9 C132 C131 104.9(18) . . ?
C134 C133 C132 131(2) . . ?
C134 C133 C149 115(2) . . ?
C132 C133 C149 113.9(19) . . ?
C133 C134 N10 119(2) . . ?
C133 C134 C135 129(2) . . ?
N10 C134 C135 104(2) . . ?
C136 C135 C134 107(3) . . ?
C136 C135 H34 126.6 . . ?
C134 C135 H34 126.6 . . ?
C135 C136 C137 115(3) . . ?
C135 C136 H35 122.7 . . ?
C137 C136 H35 122.7 . . ?
C136 C137 N10 110(2) . . ?
C136 C137 C138 124(2) . . ?
N10 C137 C138 125(2) . . ?
C163 C138 C139 117(2) . . ?
C163 C138 C137 123(2) . . ?
C139 C138 C137 120(2) . . ?
C138 C139 C140 131(2) . . ?
C138 C139 N11 121(2) . . ?
C140 C139 N11 101.2(19) . . ?
C141 C140 C139 111(2) . . ?
C141 C140 H36 124.5 . . ?
C139 C140 H36 124.5 . . ?
C140 C141 C142 107(2) . . ?
C140 C141 H37 126.7 . . ?
C142 C141 H37 126.7 . . ?
C143 C142 N11 132(2) . . ?
C143 C142 C141 122(2) . . ?
N11 C142 C141 106(2) . . ?
C142 C143 C177 126(2) . . ?
C142 C143 C144 120(2) . . ?
C177 C143 C144 114.3(19) . . ?
N12 C144 C143 120(2) . . ?
N12 C144 C145 112(2) . . ?
C143 C144 C145 127(2) . . ?
C146 C145 C144 104.4(18) . . ?
C146 C145 H38 127.8 . . ?
C144 C145 H38 127.8 . . ?
C145 C146 C147 107(2) . . ?
C145 C146 H39 126.4 . . ?
C147 C146 H39 126.4 . . ?
N12 C147 C148 121(2) . . ?
N12 C147 C146 111.2(19) . . ?
C148 C147 C146 126(2) . . ?
C129 C148 C147 118(2) . . ?
C129 C148 C254 110(2) . . ?
C147 C148 C254 131(2) . . ?
C129 N9 C132 104.9(17) . . ?
C129 N9 Ni3 122.3(15) . . ?
C132 N9 Ni3 132.4(15) . . ?
C137 N10 C134 102(2) . . ?
C137 N10 Ni3 129.4(18) . . ?
C134 N10 Ni3 127.9(16) . . ?
C142 N11 C139 110.1(19) . . ?
C142 N11 Ni3 124.1(16) . . ?
C139 N11 Ni3 125.4(15) . . ?
C144 N12 C147 105.2(19) . . ?
C144 N12 Ni3 127.4(16) . . ?
C147 N12 Ni3 127.2(15) . . ?
C192 C191 N13 115(2) . . ?
C192 C191 C210 111(2) . . ?
N13 C191 C210 133(2) . . ?
C191 C192 C193 109(2) . . ?
C191 C192 C256 113(2) . . ?
C193 C192 C256 138(2) . . ?
C194 C193 C192 104(2) . . ?
C194 C193 H49 128.1 . . ?
C192 C193 H49 128.1 . . ?
C195 C194 C193 129(2) . . ?
C195 C194 N13 121(2) . . ?
C193 C194 N13 109.9(19) . . ?
C194 C195 C196 124(2) . . ?
C194 C195 C211 119(2) . . ?
C196 C195 C211 115.8(18) . . ?
N14 C196 C195 122(2) . . ?
N14 C196 C197 112(2) . . ?
C195 C196 C197 122(2) . . ?
C198 C197 C196 104(2) . . ?
C198 C197 H50 127.8 . . ?
C196 C197 H50 127.8 . . ?
C197 C198 C199 107(2) . . ?
C197 C198 H51 126.6 . . ?
C199 C198 H51 126.6 . . ?
N14 C199 C200 128(2) . . ?
N14 C199 C198 109(2) . . ?
C200 C199 C198 123(2) . . ?
C201 C200 C199 123(2) . . ?
C201 C200 C225 114(2) . . ?
C199 C200 C225 122.3(19) . . ?
C200 C201 C202 126(2) . . ?
C200 C201 N15 122(2) . . ?
C202 C201 N15 110.7(18) . . ?
C203 C202 C201 105(2) . . ?
C203 C202 H52 127.5 . . ?
C201 C202 H52 127.5 . . ?
C202 C203 C204 112(2) . . ?
C202 C203 H53 124.2 . . ?
C204 C203 H53 124.2 . . ?
C205 C204 N15 123(2) . . ?
C205 C204 C203 125(2) . . ?
N15 C204 C203 111.6(19) . . ?
C239 C205 C204 121(2) . . ?
C239 C205 C206 119.9(19) . . ?
C204 C205 C206 119(2) . . ?
N16 C206 C207 106(2) . . ?
N16 C206 C205 125(2) . . ?
C207 C206 C205 129(2) . . ?
C208 C207 C206 114(2) . . ?
C208 C207 H54 123.0 . . ?
C206 C207 H54 123.0 . . ?
C207 C208 C209 101(2) . . ?
C207 C208 H55 129.6 . . ?
C209 C208 H55 129.6 . . ?
C210 C209 N16 127(2) . . ?
C210 C209 C208 119(2) . . ?
N16 C209 C208 113(2) . . ?
C209 C210 C255 140(2) . . ?
C209 C210 C191 114(2) . . ?
C255 C210 C191 103(2) . . ?
C191 N13 C194 102.0(19) . . ?
C191 N13 Ni4 125.2(17) . . ?
C194 N13 Ni4 130.8(16) . . ?
C196 N14 C199 107(2) . . ?
C196 N14 Ni4 129.5(17) . . ?
C199 N14 Ni4 123.0(15) . . ?
C204 N15 C201 101.0(17) . . ?
C204 N15 Ni4 133.7(15) . . ?
C201 N15 Ni4 125.3(13) . . ?
C206 N16 C209 105.8(19) . . ?
C206 N16 Ni4 126.3(16) . . ?
C209 N16 Ni4 127.1(16) . . ?
C254 C253 C130 114(2) . . ?
C254 C253 S2 115.3(18) . . ?
C130 C253 S2 130.2(16) . . ?
C253 C254 C255 111(2) . . ?
C253 C254 C148 105(2) . . ?
C255 C254 C148 144(2) . . ?
C210 C255 C256 116(2) . . ?
C210 C255 C254 137(2) . . ?
C256 C255 C254 107(2) . . ?
C255 C256 C192 96.0(19) . . ?
C255 C256 S2 117.8(18) . . ?
C192 C256 S2 146.2(19) . . ?
C256 S2 C253 89.0(12) . . ?
N9 Ni3 N10 87.1(8) . . ?
N9 Ni3 N11 178.0(9) . . ?
N10 Ni3 N11 91.4(8) . . ?
N9 Ni3 N12 92.4(7) . . ?
N10 Ni3 N12 177.6(9) . . ?
N11 Ni3 N12 89.1(8) . . ?
N13 Ni4 N15 178.8(9) . . ?
N13 Ni4 N14 87.3(8) . . ?
N15 Ni4 N14 93.7(8) . . ?
N13 Ni4 N16 91.5(8) . . ?
N15 Ni4 N16 87.6(8) . . ?
N14 Ni4 N16 178.7(9) . . ?
C150 C149 C154 120.0 . . ?
C150 C149 C133 123.0(13) . . ?
C154 C149 C133 116.8(13) . . ?
C149 C150 C151 120.0 . . ?
C149 C150 H40 120.0 . . ?
C151 C150 H40 120.0 . . ?
C152 C151 C150 120.0 . . ?
C152 C151 C155 120.2(15) . . ?
C150 C151 C155 119.8(15) . . ?
C151 C152 C153 120.0 . . ?
C151 C152 H41 120.0 . . ?
C153 C152 H41 120.0 . . ?
C152 C153 C154 120.0 . . ?
C152 C153 C159 118.7(15) . . ?
C154 C153 C159 121.0(15) . . ?
C153 C154 C149 120.0 . . ?
C153 C154 H42 120.0 . . ?
C149 C154 H42 120.0 . . ?
C151 C155 C158 107(2) . . ?
C151 C155 C157 112(2) . . ?
C158 C155 C157 120(2) . . ?
C151 C155 C156 105.6(17) . . ?
C158 C155 C156 111(2) . . ?
C157 C155 C156 100(2) . . ?
C155 C156 H173 109.5 . . ?
C155 C156 H174 109.5 . . ?
H173 C156 H174 109.5 . . ?
C155 C156 H175 109.5 . . ?
H173 C156 H175 109.5 . . ?
H174 C156 H175 109.5 . . ?
C155 C157 H176 109.5 . . ?
C155 C157 H177 109.5 . . ?
H176 C157 H177 109.5 . . ?
C155 C157 H178 109.5 . . ?
H176 C157 H178 109.5 . . ?
H177 C157 H178 109.5 . . ?
C155 C158 H179 109.5 . . ?
C155 C158 H180 109.5 . . ?
H179 C158 H180 109.5 . . ?
C155 C158 H181 109.5 . . ?
H179 C158 H181 109.5 . . ?
H180 C158 H181 109.5 . . ?
C161 C159 C160 117(3) . . ?
C161 C159 C162 101(2) . . ?
C160 C159 C162 107(2) . . ?
C161 C159 C153 108(2) . . ?
C160 C159 C153 117(2) . . ?
C162 C159 C153 105(2) . . ?
C159 C160 H182 109.5 . . ?
C159 C160 H183 109.5 . . ?
H182 C160 H183 109.5 . . ?
C159 C160 H184 109.5 . . ?
H182 C160 H184 109.5 . . ?
H183 C160 H184 109.5 . . ?
C159 C161 H185 109.5 . . ?
C159 C161 H186 109.5 . . ?
H185 C161 H186 109.5 . . ?
C159 C161 H187 109.5 . . ?
H185 C161 H187 109.5 . . ?
H186 C161 H187 109.5 . . ?
C159 C162 H188 109.5 . . ?
C159 C162 H189 109.5 . . ?
H188 C162 H189 109.5 . . ?
C159 C162 H190 109.5 . . ?
H188 C162 H190 109.5 . . ?
H189 C162 H190 109.5 . . ?
C138 C163 C164 116.8(15) . . ?
C138 C163 C168 123.1(15) . . ?
C164 C163 C168 120.0 . . ?
C165 C164 C163 120.0 . . ?
C165 C164 H43 120.0 . . ?
C163 C164 H43 120.0 . . ?
C164 C165 C166 120.0 . . ?
C164 C165 C169 123.9(16) . . ?
C166 C165 C169 116.1(16) . . ?
C167 C166 C165 120.0 . . ?
C167 C166 H44 120.0 . . ?
C165 C166 H44 120.0 . . ?
C166 C167 C168 120.0 . . ?
C166 C167 C173 124.3(14) . . ?
C168 C167 C173 115.6(14) . . ?
C167 C168 C163 120.0 . . ?
C167 C168 H45 120.0 . . ?
C163 C168 H45 120.0 . . ?
C172 C169 C165 116(3) . . ?
C172 C169 C170 108(3) . . ?
C165 C169 C170 113(2) . . ?
C172 C169 C171 102(3) . . ?
C165 C169 C171 115(2) . . ?
C170 C169 C171 100(2) . . ?
C169 C170 H191 109.5 . . ?
C169 C170 H192 109.5 . . ?
H191 C170 H192 109.5 . . ?
C169 C170 H193 109.5 . . ?
H191 C170 H193 109.5 . . ?
H192 C170 H193 109.5 . . ?
C169 C171 H194 109.5 . . ?
C169 C171 H195 109.5 . . ?
H194 C171 H195 109.5 . . ?
C169 C171 H196 109.5 . . ?
H194 C171 H196 109.5 . . ?
H195 C171 H196 109.5 . . ?
C169 C172 H197 109.5 . . ?
C169 C172 H198 109.5 . . ?
H197 C172 H198 109.5 . . ?
C169 C172 H199 109.5 . . ?
H197 C172 H199 109.5 . . ?
H198 C172 H199 109.5 . . ?
C174 C173 C175 114(2) . . ?
C174 C173 C176 112(2) . . ?
C175 C173 C176 94(2) . . ?
C174 C173 C167 106(2) . . ?
C175 C173 C167 113(2) . . ?
C176 C173 C167 119(2) . . ?
C173 C174 H200 109.5 . . ?
C173 C174 H201 109.5 . . ?
H200 C174 H201 109.5 . . ?
C173 C174 H202 109.5 . . ?
H200 C174 H202 109.5 . . ?
H201 C174 H202 109.5 . . ?
C173 C175 H203 109.5 . . ?
C173 C175 H204 109.5 . . ?
H203 C175 H204 109.5 . . ?
C173 C175 H205 109.5 . . ?
H203 C175 H205 109.5 . . ?
H204 C175 H205 109.5 . . ?
C173 C176 H206 109.5 . . ?
C173 C176 H207 109.5 . . ?
H206 C176 H207 109.5 . . ?
C173 C176 H208 109.5 . . ?
H206 C176 H208 109.5 . . ?
H207 C176 H208 109.5 . . ?
C178 C177 C182 120.0 . . ?
C178 C177 C143 125.0(15) . . ?
C182 C177 C143 114.0(15) . . ?
C177 C178 C179 120.0 . . ?
C177 C178 H46 120.0 . . ?
C179 C178 H46 120.0 . . ?
C178 C179 C180 120.0 . . ?
C178 C179 C183 120.6(18) . . ?
C180 C179 C183 119.4(18) . . ?
C181 C180 C179 120.0 . . ?
C181 C180 H47 120.0 . . ?
C179 C180 H47 120.0 . . ?
C180 C181 C182 120.0 . . ?
C180 C181 C187 118.5(15) . . ?
C182 C181 C187 121.2(15) . . ?
C181 C182 C177 120.0 . . ?
C181 C182 H48 120.0 . . ?
C177 C182 H48 120.0 . . ?
C186 C183 C179 110(2) . . ?
C186 C183 C184 121(3) . . ?
C179 C183 C184 115(2) . . ?
C186 C183 C185 108(3) . . ?
C179 C183 C185 112(3) . . ?
C184 C183 C185 89(3) . . ?
C183 C184 H209 109.5 . . ?
C183 C184 H210 109.5 . . ?
H209 C184 H210 109.5 . . ?
C183 C184 H211 109.5 . . ?
H209 C184 H211 109.5 . . ?
H210 C184 H211 109.5 . . ?
C183 C185 H212 109.5 . . ?
C183 C185 H213 109.5 . . ?
H212 C185 H213 109.5 . . ?
C183 C185 H214 109.5 . . ?
H212 C185 H214 109.5 . . ?
H213 C185 H214 109.5 . . ?
C183 C186 H215 109.5 . . ?
C183 C186 H216 109.5 . . ?
H215 C186 H216 109.5 . . ?
C183 C186 H217 109.5 . . ?
H215 C186 H217 109.5 . . ?
H216 C186 H217 109.5 . . ?
C181 C187 C190 120(2) . . ?
C181 C187 C189 109(2) . . ?
C190 C187 C189 104(2) . . ?
C181 C187 C188 109(3) . . ?
C190 C187 C188 104(3) . . ?
C189 C187 C188 110(2) . . ?
C187 C188 H218 109.5 . . ?
C187 C188 H219 109.5 . . ?
H218 C188 H219 109.5 . . ?
C187 C188 H220 109.5 . . ?
H218 C188 H220 109.5 . . ?
H219 C188 H220 109.5 . . ?
C187 C189 H221 109.5 . . ?
C187 C189 H222 109.5 . . ?
H221 C189 H222 109.5 . . ?
C187 C189 H223 109.5 . . ?
H221 C189 H223 109.5 . . ?
H222 C189 H223 109.5 . . ?
C187 C190 H224 109.5 . . ?
C187 C190 H225 109.5 . . ?
H224 C190 H225 109.5 . . ?
C187 C190 H226 109.5 . . ?
H224 C190 H226 109.5 . . ?
H225 C190 H226 109.5 . . ?
C212 C211 C216 120.0 . . ?
C212 C211 C195 118.7(13) . . ?
C216 C211 C195 121.3(13) . . ?
C213 C212 C211 120.0 . . ?
C213 C212 H56 120.0 . . ?
C211 C212 H56 120.0 . . ?
C212 C213 C214 120.0 . . ?
C212 C213 C217 118.9(14) . . ?
C214 C213 C217 121.1(14) . . ?
C213 C214 C215 120.0 . . ?
C213 C214 H57 120.0 . . ?
C215 C214 H57 120.0 . . ?
C216 C215 C214 120.0 . . ?
C216 C215 C221 123.0(15) . . ?
C214 C215 C221 117.0(15) . . ?
C215 C216 C211 120.0 . . ?
C215 C216 H58 120.0 . . ?
C211 C216 H58 120.0 . . ?
C220 C217 C218 102(2) . . ?
C220 C217 C213 111(2) . . ?
C218 C217 C213 117.2(19) . . ?
C220 C217 C219 112(2) . . ?
C218 C217 C219 104(2) . . ?
C213 C217 C219 110.4(18) . . ?
C217 C218 H227 109.5 . . ?
C217 C218 H228 109.5 . . ?
H227 C218 H228 109.5 . . ?
C217 C218 H229 109.5 . . ?
H227 C218 H229 109.5 . . ?
H228 C218 H229 109.5 . . ?
C217 C219 H230 109.5 . . ?
C217 C219 H231 109.5 . . ?
H230 C219 H231 109.5 . . ?
C217 C219 H232 109.5 . . ?
H230 C219 H232 109.5 . . ?
H231 C219 H232 109.5 . . ?
C217 C220 H233 109.5 . . ?
C217 C220 H234 109.5 . . ?
H233 C220 H234 109.5 . . ?
C217 C220 H235 109.5 . . ?
H233 C220 H235 109.5 . . ?
H234 C220 H235 109.5 . . ?
C223 C221 C215 114(2) . . ?
C223 C221 C224 112(2) . . ?
C215 C221 C224 107(2) . . ?
C223 C221 C222 107(2) . . ?
C215 C221 C222 107.3(19) . . ?
C224 C221 C222 109(2) . . ?
C221 C222 H236 109.5 . . ?
C221 C222 H237 109.5 . . ?
H236 C222 H237 109.5 . . ?
C221 C222 H238 109.5 . . ?
H236 C222 H238 109.5 . . ?
H237 C222 H238 109.5 . . ?
C221 C223 H239 109.5 . . ?
C221 C223 H240 109.5 . . ?
H239 C223 H240 109.5 . . ?
C221 C223 H241 109.5 . . ?
H239 C223 H241 109.5 . . ?
H240 C223 H241 109.5 . . ?
C221 C224 H242 109.5 . . ?
C221 C224 H243 109.5 . . ?
H242 C224 H243 109.5 . . ?
C221 C224 H244 109.5 . . ?
H242 C224 H244 109.5 . . ?
H243 C224 H244 109.5 . . ?
C226 C225 C230 120.0 . . ?
C226 C225 C200 124.4(15) . . ?
C230 C225 C200 115.1(15) . . ?
C225 C226 C227 120.0 . . ?
C225 C226 H59 120.0 . . ?
C227 C226 H59 120.0 . . ?
C226 C227 C228 120.0 . . ?
C226 C227 C231 116.8(16) . . ?
C228 C227 C231 123.2(16) . . ?
C229 C228 C227 120.0 . . ?
C229 C228 H60 120.0 . . ?
C227 C228 H60 120.0 . . ?
C228 C229 C230 120.0 . . ?
C228 C229 C235 118.5(18) . . ?
C230 C229 C235 120.9(18) . . ?
C229 C230 C225 120.0 . . ?
C229 C230 H61 120.0 . . ?
C225 C230 H61 120.0 . . ?
C233 C231 C232 110(2) . . ?
C233 C231 C227 112(2) . . ?
C232 C231 C227 103(2) . . ?
C233 C231 C234 112(2) . . ?
C232 C231 C234 108(2) . . ?
C227 C231 C234 112(2) . . ?
C231 C232 H245 109.5 . . ?
C231 C232 H246 109.5 . . ?
H245 C232 H246 109.5 . . ?
C231 C232 H247 109.5 . . ?
H245 C232 H247 109.5 . . ?
H246 C232 H247 109.5 . . ?
C231 C233 H248 109.5 . . ?
C231 C233 H249 109.5 . . ?
H248 C233 H249 109.5 . . ?
C231 C233 H250 109.5 . . ?
H248 C233 H250 109.5 . . ?
H249 C233 H250 109.5 . . ?
C231 C234 H251 109.5 . . ?
C231 C234 H252 109.5 . . ?
H251 C234 H252 109.5 . . ?
C231 C234 H253 109.5 . . ?
H251 C234 H253 109.5 . . ?
H252 C234 H253 109.5 . . ?
C237 C235 C229 115(3) . . ?
C237 C235 C238 112(3) . . ?
C229 C235 C238 113(2) . . ?
C237 C235 C236 117(3) . . ?
C229 C235 C236 96(2) . . ?
C238 C235 C236 103(2) . . ?
C235 C236 H254 109.5 . . ?
C235 C236 H255 109.5 . . ?
H254 C236 H255 109.5 . . ?
C235 C236 H256 109.5 . . ?
H254 C236 H256 109.5 . . ?
H255 C236 H256 109.5 . . ?
C235 C237 H257 109.5 . . ?
C235 C237 H258 109.5 . . ?
H257 C237 H258 109.5 . . ?
C235 C237 H259 109.5 . . ?
H257 C237 H259 109.5 . . ?
H258 C237 H259 109.5 . . ?
C235 C238 H260 109.5 . . ?
C235 C238 H261 109.5 . . ?
H260 C238 H261 109.5 . . ?
C235 C238 H262 109.5 . . ?
H260 C238 H262 109.5 . . ?
H261 C238 H262 109.5 . . ?
C205 C239 C240 121.6(15) . . ?
C205 C239 C244 118.4(16) . . ?
C240 C239 C244 120.0 . . ?
C241 C240 C239 120.0 . . ?
C241 C240 H62 120.0 . . ?
C239 C240 H62 120.0 . . ?
C240 C241 C242 120.0 . . ?
C240 C241 C245 123.9(14) . . ?
C242 C241 C245 115.9(14) . . ?
C241 C242 C243 120.0 . . ?
C241 C242 H63 120.0 . . ?
C243 C242 H63 120.0 . . ?
C244 C243 C242 120.0 . . ?
C244 C243 C250 120.5(16) . . ?
C242 C243 C250 119.5(16) . . ?
C243 C244 C239 120.0 . . ?
C243 C244 H64 120.0 . . ?
C239 C244 H64 120.0 . . ?
C246 C245 C247 102(2) . . ?
C246 C245 C248 114(2) . . ?
C247 C245 C248 108(2) . . ?
C246 C245 C241 113(2) . . ?
C247 C245 C241 113(2) . . ?
C248 C245 C241 107(2) . . ?
C245 C246 H263 109.5 . . ?
C245 C246 H264 109.5 . . ?
H263 C246 H264 109.5 . . ?
C245 C246 H265 109.5 . . ?
H263 C246 H265 109.5 . . ?
H264 C246 H265 109.5 . . ?
C245 C247 H266 109.5 . . ?
C245 C247 H267 109.5 . . ?
H266 C247 H267 109.5 . . ?
C245 C247 H268 109.5 . . ?
H266 C247 H268 109.5 . . ?
H267 C247 H268 109.5 . . ?
C245 C248 H269 109.5 . . ?
C245 C248 H270 109.5 . . ?
H269 C248 H270 109.5 . . ?
C245 C248 H271 109.5 . . ?
H269 C248 H271 109.5 . . ?
H270 C248 H271 109.5 . . ?
C250 C249 H272 109.5 . . ?
C250 C249 H273 109.5 . . ?
H272 C249 H273 109.5 . . ?
C250 C249 H274 109.5 . . ?
H272 C249 H274 109.5 . . ?
H273 C249 H274 109.5 . . ?
C251 C250 C243 109(2) . . ?
C251 C250 C252 107(2) . . ?
C243 C250 C252 104(2) . . ?
C251 C250 C249 103(2) . . ?
C243 C250 C249 120(2) . . ?
C252 C250 C249 113(2) . . ?
C250 C251 H275 109.5 . . ?
C250 C251 H276 109.5 . . ?
H275 C251 H276 109.5 . . ?
C250 C251 H277 109.5 . . ?
H275 C251 H277 109.5 . . ?
H276 C251 H277 109.5 . . ?
C250 C252 H278 109.5 . . ?
C250 C252 H279 109.5 . . ?
H278 C252 H279 109.5 . . ?
C250 C252 H280 109.5 . . ?
H278 C252 H280 109.5 . . ?
H279 C252 H280 109.5 . . ?
Cl8 C259 Cl9 110(2) . . ?
Cl8 C259 Cl7 110(2) . . ?
Cl9 C259 Cl7 104(2) . . ?
Cl8 C259 H281 110.8 . . ?
Cl9 C259 H281 110.8 . . ?
Cl7 C259 H281 110.8 . . ?
Cl11 C260 Cl10 125(3) . . ?
Cl11 C260 Cl12 123(4) . . ?
Cl10 C260 Cl12 99(3) . . ?
Cl11 C260 H282 102.2 . . ?
Cl10 C260 H282 102.2 . . ?
Cl12 C260 H282 102.2 . . ?
Cl13 C261 Cl14 113.8(19) . . ?
Cl13 C261 Cl15 110.2(19) . . ?
Cl14 C261 Cl15 109(2) . . ?
Cl13 C261 H283 107.9 . . ?
Cl14 C261 H283 107.9 . . ?
Cl15 C261 H283 107.9 . . ?
Cl20 C263 Cl21 123(3) . . ?
Cl20 C263 Cl19 111(2) . . ?
Cl21 C263 Cl19 104(3) . . ?
Cl20 C263 H284 105.8 . . ?
Cl21 C263 H284 105.8 . . ?
Cl19 C263 H284 105.8 . . ?
Cl24 C264 Cl22 96(2) . . ?
Cl24 C264 Cl23 103(2) . . ?
Cl22 C264 Cl23 115(2) . . ?
Cl24 C264 H285 113.5 . . ?
Cl22 C264 H285 113.5 . . ?
Cl23 C264 H285 113.5 . . ?
Cl1 C265 Cl25 117(3) . . ?
Cl1 C265 Cl26 94(2) . . ?
Cl25 C265 Cl26 97(2) . . ?
Cl1 C265 H286 115.1 . . ?
Cl25 C265 H286 115.1 . . ?
Cl26 C265 H286 115.1 . . ?
Cl27 C266 Cl28 108.8(18) . . ?
Cl27 C266 Cl29 108(2) . . ?
Cl28 C266 Cl29 106(2) . . ?
Cl27 C266 H287 111.2 . . ?
Cl28 C266 H287 111.2 . . ?
Cl29 C266 H287 111.2 . . ?

loop_
_geom_bond_atom_site_label_1
_geom_bond_atom_site_label_2
_geom_bond_distance
_geom_bond_site_symmetry_2
_geom_bond_publ_flag
C1 N1 1.33(3) . ?
C1 C2 1.38(3) . ?
C1 C20 1.47(3) . ?
C2 C125 1.41(3) . ?
C2 C3 1.54(3) . ?
C3 C4 1.42(3) . ?
C3 H1 0.9500 . ?
C4 N1 1.30(3) . ?
C4 C5 1.43(3) . ?
C5 C6 1.45(3) . ?
C5 C21 1.48(3) . ?
C6 N2 1.29(3) . ?
C6 C7 1.45(3) . ?
C7 C8 1.47(3) . ?
C7 H2 0.9500 . ?
C8 C9 1.44(3) . ?
C8 H3 0.9500 . ?
C9 C10 1.30(3) . ?
C9 N2 1.47(3) . ?
C10 C11 1.33(3) . ?
C10 C35 1.55(2) . ?
C11 C12 1.41(3) . ?
C11 N3 1.45(3) . ?
C12 C13 1.43(3) . ?
C12 H4 0.9500 . ?
C13 C14 1.34(3) . ?
C13 H5 0.9500 . ?
C14 N3 1.27(3) . ?
C14 C15 1.59(3) . ?
C15 C16 1.29(3) . ?
C15 C49 1.57(2) . ?
C16 C17 1.29(3) . ?
C16 N4 1.37(3) . ?
C17 C18 1.33(3) . ?
C17 H6 0.9500 . ?
C18 C19 1.35(3) . ?
C18 H7 0.9500 . ?
C19 C20 1.31(3) . ?
C19 N4 1.40(3) . ?
C20 C126 1.51(3) . ?
N1 Ni1 1.95(2) . ?
N2 Ni1 1.938(18) . ?
N3 Ni1 1.88(2) . ?
N4 Ni1 1.991(19) . ?
C63 N5 1.37(3) . ?
C63 C82 1.41(3) . ?
C63 C64 1.50(3) . ?
C64 C65 1.33(3) . ?
C64 C128 1.44(3) . ?
C65 C66 1.56(3) . ?
C65 H17 0.9500 . ?
C66 N5 1.33(3) . ?
C66 C67 1.50(3) . ?
C67 C83 1.43(2) . ?
C67 C68 1.47(3) . ?
C68 C69 1.37(3) . ?
C68 N6 1.46(3) . ?
C69 C70 1.44(3) . ?
C69 H18 0.9500 . ?
C70 C71 1.44(3) . ?
C70 H19 0.9500 . ?
C71 C72 1.29(3) . ?
C71 N6 1.38(3) . ?
C72 C73 1.43(3) . ?
C72 C97 1.48(3) . ?
C73 N7 1.26(3) . ?
C73 C74 1.53(3) . ?
C74 C75 1.36(3) . ?
C74 H20 0.9500 . ?
C75 C76 1.46(3) . ?
C75 H21 0.9500 . ?
C76 N7 1.34(3) . ?
C76 C77 1.40(3) . ?
C77 C78 1.30(3) . ?
C77 C111 1.62(2) . ?
C78 N8 1.39(3) . ?
C78 C79 1.45(3) . ?
C79 C80 1.34(3) . ?
C79 H22 0.9500 . ?
C80 C81 1.39(3) . ?
C80 H23 0.9500 . ?
C81 N8 1.37(3) . ?
C81 C82 1.41(3) . ?
C82 C127 1.50(3) . ?
N5 Ni2 1.909(18) . ?
N6 Ni2 1.871(19) . ?
N7 Ni2 1.958(18) . ?
N8 Ni2 2.012(19) . ?
C125 C126 1.46(3) . ?
C125 S1 1.71(2) . ?
C126 C127 1.38(3) . ?
C127 C128 1.37(3) . ?
C128 S1 1.77(2) . ?
C21 C22 1.3900 . ?
C21 C26 1.3900 . ?
C22 C23 1.3900 . ?
C22 H8 0.9500 . ?
C23 C24 1.3900 . ?
C23 C27 1.58(3) . ?
C24 C25 1.3900 . ?
C24 H9 0.9500 . ?
C25 C26 1.3900 . ?
C25 C31 1.52(3) . ?
C26 H10 0.9500 . ?
C27 C28 1.39(3) . ?
C27 C30 1.54(3) . ?
C27 C29 1.63(4) . ?
C28 H65 0.9800 . ?
C28 H66 0.9800 . ?
C28 H67 0.9800 . ?
C29 H68 0.9800 . ?
C29 H69 0.9800 . ?
C29 H70 0.9800 . ?
C30 H71 0.9800 . ?
C30 H72 0.9800 . ?
C30 H73 0.9800 . ?
C31 C34 1.54(3) . ?
C31 C33 1.60(3) . ?
C31 C32 1.70(3) . ?
C32 H74 0.9800 . ?
C32 H75 0.9800 . ?
C32 H76 0.9800 . ?
C33 H77 0.9800 . ?
C33 H78 0.9800 . ?
C33 H79 0.9800 . ?
C34 H80 0.9800 . ?
C34 H81 0.9800 . ?
C34 H82 0.9800 . ?
C35 C36 1.3900 . ?
C35 C40 1.3900 . ?
C36 C37 1.3900 . ?
C36 H11 0.9500 . ?
C37 C38 1.3900 . ?
C37 C41 1.70(3) . ?
C38 C39 1.3900 . ?
C38 H12 0.9500 . ?
C39 C40 1.3900 . ?
C39 C45 1.44(3) . ?
C40 H13 0.9500 . ?
C41 C42 1.52(3) . ?
C41 C43 1.57(3) . ?
C41 C44 1.59(3) . ?
C42 H83 0.9800 . ?
C42 H84 0.9800 . ?
C42 H85 0.9800 . ?
C43 H86 0.9800 . ?
C43 H87 0.9800 . ?
C43 H88 0.9800 . ?
C44 H89 0.9800 . ?
C44 H90 0.9800 . ?
C44 H91 0.9800 . ?
C45 C46 1.52(3) . ?
C45 C48 1.52(3) . ?
C45 C47 1.69(3) . ?
C46 H92 0.9800 . ?
C46 H93 0.9800 . ?
C46 H94 0.9800 . ?
C47 H95 0.9800 . ?
C47 H96 0.9800 . ?
C47 H97 0.9800 . ?
C48 H98 0.9800 . ?
C48 H99 0.9800 . ?
C48 H100 0.9800 . ?
C49 C50 1.3900 . ?
C49 C54 1.3900 . ?
C50 C51 1.3900 . ?
C50 H14 0.9500 . ?
C51 C52 1.3900 . ?
C51 C55 1.53(3) . ?
C52 C53 1.3900 . ?
C52 H15 0.9500 . ?
C53 C54 1.3900 . ?
C53 C59 1.64(3) . ?
C54 H16 0.9500 . ?
C55 C57 1.54(3) . ?
C55 C56 1.54(3) . ?
C55 C58 1.65(3) . ?
C56 H101 0.9800 . ?
C56 H102 0.9800 . ?
C56 H103 0.9800 . ?
C57 H104 0.9800 . ?
C57 H105 0.9800 . ?
C57 H106 0.9800 . ?
C58 H107 0.9800 . ?
C58 H108 0.9800 . ?
C58 H109 0.9800 . ?
C59 C62 1.58(3) . ?
C59 C61 1.60(3) . ?
C59 C60 1.71(3) . ?
C60 H110 0.9800 . ?
C60 H111 0.9800 . ?
C60 H112 0.9800 . ?
C61 H113 0.9800 . ?
C61 H114 0.9800 . ?
C61 H115 0.9800 . ?
C62 H116 0.9800 . ?
C62 H117 0.9800 . ?
C62 H118 0.9800 . ?
C83 C84 1.3900 . ?
C83 C88 1.3900 . ?
C84 C85 1.3900 . ?
C84 H24 0.9500 . ?
C85 C86 1.3900 . ?
C85 C89 1.48(3) . ?
C86 C87 1.3900 . ?
C86 H25 0.9500 . ?
C87 C88 1.3900 . ?
C87 C93 1.58(3) . ?
C88 H26 0.9500 . ?
C89 C91 1.39(3) . ?
C89 C90 1.48(3) . ?
C89 C92 1.64(3) . ?
C90 H119 0.9800 . ?
C90 H120 0.9800 . ?
C90 H121 0.9800 . ?
C91 H122 0.9800 . ?
C91 H123 0.9800 . ?
C91 H124 0.9800 . ?
C92 H125 0.9800 . ?
C92 H126 0.9800 . ?
C92 H127 0.9800 . ?
C93 C95 1.51(4) . ?
C93 C94 1.51(4) . ?
C93 C96 1.53(4) . ?
C94 H128 0.9800 . ?
C94 H129 0.9800 . ?
C94 H130 0.9800 . ?
C95 H131 0.9800 . ?
C95 H132 0.9800 . ?
C95 H133 0.9800 . ?
C96 H134 0.9800 . ?
C96 H135 0.9800 . ?
C96 H136 0.9800 . ?
C97 C98 1.3900 . ?
C97 C102 1.3900 . ?
C98 C99 1.3900 . ?
C98 H27 0.9500 . ?
C99 C100 1.3900 . ?
C99 C103 1.53(3) . ?
C100 C101 1.3900 . ?
C100 H28 0.9500 . ?
C101 C102 1.3900 . ?
C101 C107 1.62(3) . ?
C102 H29 0.9500 . ?
C103 C105 1.55(3) . ?
C103 C104 1.67(3) . ?
C103 C106 1.73(3) . ?
C104 H137 0.9800 . ?
C104 H138 0.9800 . ?
C104 H139 0.9800 . ?
C105 H140 0.9800 . ?
C105 H141 0.9800 . ?
C105 H142 0.9800 . ?
C106 H143 0.9800 . ?
C106 H144 0.9800 . ?
C106 H145 0.9800 . ?
C107 C108 1.42(3) . ?
C107 C109 1.60(3) . ?
C107 C110 1.61(3) . ?
C108 H146 0.9800 . ?
C108 H147 0.9800 . ?
C108 H148 0.9800 . ?
C109 H149 0.9800 . ?
C109 H150 0.9800 . ?
C109 H151 0.9800 . ?
C110 H152 0.9800 . ?
C110 H153 0.9800 . ?
C110 H154 0.9800 . ?
C111 C112 1.3900 . ?
C111 C116 1.3900 . ?
C112 C113 1.3900 . ?
C112 H30 0.9500 . ?
C113 C114 1.3900 . ?
C113 C117 1.50(2) . ?
C114 C115 1.3900 . ?
C114 H31 0.9500 . ?
C115 C116 1.3900 . ?
C115 C121 1.59(3) . ?
C116 H32 0.9500 . ?
C117 C119 1.44(3) . ?
C117 C118 1.58(3) . ?
C117 C120 1.68(3) . ?
C118 H155 0.9800 . ?
C118 H156 0.9800 . ?
C118 H157 0.9800 . ?
C119 H158 0.9800 . ?
C119 H159 0.9800 . ?
C119 H160 0.9800 . ?
C120 H161 0.9800 . ?
C120 H162 0.9800 . ?
C120 H163 0.9800 . ?
C121 C122 1.51(3) . ?
C121 C123 1.53(3) . ?
C121 C124 1.58(3) . ?
C122 H164 0.9800 . ?
C122 H165 0.9800 . ?
C122 H166 0.9800 . ?
C123 H167 0.9800 . ?
C123 H168 0.9800 . ?
C123 H169 0.9800 . ?
C124 H170 0.9800 . ?
C124 H171 0.9800 . ?
C124 H172 0.9800 . ?
C129 N9 1.36(3) . ?
C129 C148 1.37(3) . ?
C129 C130 1.51(3) . ?
C130 C131 1.17(3) . ?
C130 C253 1.56(3) . ?
C131 C132 1.58(3) . ?
C131 H33 0.9500 . ?
C132 C133 1.36(3) . ?
C132 N9 1.43(3) . ?
C133 C134 1.30(3) . ?
C133 C149 1.60(2) . ?
C134 N10 1.44(3) . ?
C134 C135 1.51(3) . ?
C135 C136 1.19(3) . ?
C135 H34 0.9500 . ?
C136 C137 1.34(3) . ?
C136 H35 0.9500 . ?
C137 N10 1.37(3) . ?
C137 C138 1.48(3) . ?
C138 C163 1.37(2) . ?
C138 C139 1.44(3) . ?
C139 C140 1.45(3) . ?
C139 N11 1.51(3) . ?
C140 C141 1.35(3) . ?
C140 H36 0.9500 . ?
C141 C142 1.50(3) . ?
C141 H37 0.9500 . ?
C142 C143 1.26(3) . ?
C142 N11 1.38(3) . ?
C143 C177 1.47(2) . ?
C143 C144 1.50(3) . ?
C144 N12 1.39(3) . ?
C144 C145 1.53(3) . ?
C145 C146 1.39(3) . ?
C145 H38 0.9500 . ?
C146 C147 1.51(3) . ?
C146 H39 0.9500 . ?
C147 N12 1.40(3) . ?
C147 C148 1.45(3) . ?
C148 C254 1.50(3) . ?
N9 Ni3 1.843(17) . ?
N10 Ni3 1.88(2) . ?
N11 Ni3 1.94(2) . ?
N12 Ni3 1.979(18) . ?
C191 C192 1.31(3) . ?
C191 N13 1.35(3) . ?
C191 C210 1.44(3) . ?
C192 C193 1.43(3) . ?
C192 C256 1.57(3) . ?
C193 C194 1.40(3) . ?
C193 H49 0.9500 . ?
C194 C195 1.29(3) . ?
C194 N13 1.47(3) . ?
C195 C196 1.46(3) . ?
C195 C211 1.55(2) . ?
C196 N14 1.33(3) . ?
C196 C197 1.53(3) . ?
C197 C198 1.37(3) . ?
C197 H50 0.9500 . ?
C198 C199 1.53(3) . ?
C198 H51 0.9500 . ?
C199 N14 1.39(3) . ?
C199 C200 1.44(3) . ?
C200 C201 1.33(3) . ?
C200 C225 1.50(3) . ?
C201 C202 1.43(3) . ?
C201 N15 1.56(3) . ?
C202 C203 1.38(3) . ?
C202 H52 0.9500 . ?
C203 C204 1.44(3) . ?
C203 H53 0.9500 . ?
C204 C205 1.37(3) . ?
C204 N15 1.40(3) . ?
C205 C239 1.36(2) . ?
C205 C206 1.48(3) . ?
C206 N16 1.39(3) . ?
C206 C207 1.47(3) . ?
C207 C208 1.34(3) . ?
C207 H54 0.9500 . ?
C208 C209 1.48(3) . ?
C208 H55 0.9500 . ?
C209 C210 1.38(3) . ?
C209 N16 1.40(3) . ?
C210 C255 1.43(3) . ?
N13 Ni4 1.85(2) . ?
N14 Ni4 1.930(19) . ?
N15 Ni4 1.866(19) . ?
N16 Ni4 1.959(19) . ?
C253 C254 1.35(3) . ?
C253 S2 1.74(2) . ?
C254 C255 1.44(3) . ?
C255 C256 1.45(3) . ?
C256 S2 1.60(2) . ?
C149 C150 1.3900 . ?
C149 C154 1.3900 . ?
C150 C151 1.3900 . ?
C150 H40 0.9500 . ?
C151 C152 1.3900 . ?
C151 C155 1.56(3) . ?
C152 C153 1.3900 . ?
C152 H41 0.9500 . ?
C153 C154 1.3900 . ?
C153 C159 1.59(3) . ?
C154 H42 0.9500 . ?
C155 C158 1.59(4) . ?
C155 C157 1.59(4) . ?
C155 C156 1.68(3) . ?
C156 H173 0.9800 . ?
C156 H174 0.9800 . ?
C156 H175 0.9800 . ?
C157 H176 0.9800 . ?
C157 H177 0.9800 . ?
C157 H178 0.9800 . ?
C158 H179 0.9800 . ?
C158 H180 0.9800 . ?
C158 H181 0.9800 . ?
C159 C161 1.40(3) . ?
C159 C160 1.47(4) . ?
C159 C162 1.55(4) . ?
C160 H182 0.9800 . ?
C160 H183 0.9800 . ?
C160 H184 0.9800 . ?
C161 H185 0.9800 . ?
C161 H186 0.9800 . ?
C161 H187 0.9800 . ?
C162 H188 0.9800 . ?
C162 H189 0.9800 . ?
C162 H190 0.9800 . ?
C163 C164 1.3900 . ?
C163 C168 1.3900 . ?
C164 C165 1.3900 . ?
C164 H43 0.9500 . ?
C165 C166 1.3900 . ?
C165 C169 1.44(3) . ?
C166 C167 1.3900 . ?
C166 H44 0.9500 . ?
C167 C168 1.3900 . ?
C167 C173 1.62(3) . ?
C168 H45 0.9500 . ?
C169 C172 1.41(4) . ?
C169 C170 1.47(3) . ?
C169 C171 1.62(3) . ?
C170 H191 0.9800 . ?
C170 H192 0.9800 . ?
C170 H193 0.9800 . ?
C171 H194 0.9800 . ?
C171 H195 0.9800 . ?
C171 H196 0.9800 . ?
C172 H197 0.9800 . ?
C172 H198 0.9800 . ?
C172 H199 0.9800 . ?
C173 C174 1.54(3) . ?
C173 C175 1.58(3) . ?
C173 C176 1.58(3) . ?
C174 H200 0.9800 . ?
C174 H201 0.9800 . ?
C174 H202 0.9800 . ?
C175 H203 0.9800 . ?
C175 H204 0.9800 . ?
C175 H205 0.9800 . ?
C176 H206 0.9800 . ?
C176 H207 0.9800 . ?
C176 H208 0.9800 . ?
C177 C178 1.3900 . ?
C177 C182 1.3900 . ?
C178 C179 1.3900 . ?
C178 H46 0.9500 . ?
C179 C180 1.3900 . ?
C179 C183 1.47(3) . ?
C180 C181 1.3900 . ?
C180 H47 0.9500 . ?
C181 C182 1.3900 . ?
C181 C187 1.51(3) . ?
C182 H48 0.9500 . ?
C183 C186 1.40(3) . ?
C183 C184 1.46(4) . ?
C183 C185 1.49(4) . ?
C184 H209 0.9800 . ?
C184 H210 0.9800 . ?
C184 H211 0.9800 . ?
C185 H212 0.9800 . ?
C185 H213 0.9800 . ?
C185 H214 0.9800 . ?
C186 H215 0.9800 . ?
C186 H216 0.9800 . ?
C186 H217 0.9800 . ?
C187 C190 1.55(3) . ?
C187 C189 1.57(3) . ?
C187 C188 1.57(3) . ?
C188 H218 0.9800 . ?
C188 H219 0.9800 . ?
C188 H220 0.9800 . ?
C189 H221 0.9800 . ?
C189 H222 0.9800 . ?
C189 H223 0.9800 . ?
C190 H224 0.9800 . ?
C190 H225 0.9800 . ?
C190 H226 0.9800 . ?
C211 C212 1.3900 . ?
C211 C216 1.3900 . ?
C212 C213 1.3900 . ?
C212 H56 0.9500 . ?
C213 C214 1.3900 . ?
C213 C217 1.60(3) . ?
C214 C215 1.3900 . ?
C214 H57 0.9500 . ?
C215 C216 1.3900 . ?
C215 C221 1.53(3) . ?
C216 H58 0.9500 . ?
C217 C220 1.53(3) . ?
C217 C218 1.57(3) . ?
C217 C219 1.65(3) . ?
C218 H227 0.9800 . ?
C218 H228 0.9800 . ?
C218 H229 0.9800 . ?
C219 H230 0.9800 . ?
C219 H231 0.9800 . ?
C219 H232 0.9800 . ?
C220 H233 0.9800 . ?
C220 H234 0.9800 . ?
C220 H235 0.9800 . ?
C221 C223 1.48(3) . ?
C221 C224 1.54(3) . ?
C221 C222 1.59(3) . ?
C222 H236 0.9800 . ?
C222 H237 0.9800 . ?
C222 H238 0.9800 . ?
C223 H239 0.9800 . ?
C223 H240 0.9800 . ?
C223 H241 0.9800 . ?
C224 H242 0.9800 . ?
C224 H243 0.9800 . ?
C224 H244 0.9800 . ?
C225 C226 1.3900 . ?
C225 C230 1.3900 . ?
C226 C227 1.3900 . ?
C226 H59 0.9500 . ?
C227 C228 1.3900 . ?
C227 C231 1.56(3) . ?
C228 C229 1.3900 . ?
C228 H60 0.9500 . ?
C229 C230 1.3900 . ?
C229 C235 1.52(3) . ?
C230 H61 0.9500 . ?
C231 C233 1.33(3) . ?
C231 C232 1.44(3) . ?
C231 C234 1.58(3) . ?
C232 H245 0.9800 . ?
C232 H246 0.9800 . ?
C232 H247 0.9800 . ?
C233 H248 0.9800 . ?
C233 H249 0.9800 . ?
C233 H250 0.9800 . ?
C234 H251 0.9800 . ?
C234 H252 0.9800 . ?
C234 H253 0.9800 . ?
C235 C237 1.42(4) . ?
C235 C238 1.53(4) . ?
C235 C236 1.58(4) . ?
C236 H254 0.9800 . ?
C236 H255 0.9800 . ?
C236 H256 0.9800 . ?
C237 H257 0.9800 . ?
C237 H258 0.9800 . ?
C237 H259 0.9800 . ?
C238 H260 0.9800 . ?
C238 H261 0.9800 . ?
C238 H262 0.9800 . ?
C239 C240 1.3900 . ?
C239 C244 1.3900 . ?
C240 C241 1.3900 . ?
C240 H62 0.9500 . ?
C241 C242 1.3900 . ?
C241 C245 1.62(3) . ?
C242 C243 1.3900 . ?
C242 H63 0.9500 . ?
C243 C244 1.3900 . ?
C243 C250 1.49(3) . ?
C244 H64 0.9500 . ?
C245 C246 1.46(3) . ?
C245 C247 1.51(3) . ?
C245 C248 1.52(3) . ?
C246 H263 0.9800 . ?
C246 H264 0.9800 . ?
C246 H265 0.9800 . ?
C247 H266 0.9800 . ?
C247 H267 0.9800 . ?
C247 H268 0.9800 . ?
C248 H269 0.9800 . ?
C248 H270 0.9800 . ?
C248 H271 0.9800 . ?
C249 C250 1.64(4) . ?
C249 H272 0.9800 . ?
C249 H273 0.9800 . ?
C249 H274 0.9800 . ?
C250 C251 1.49(4) . ?
C250 C252 1.62(4) . ?
C251 H275 0.9800 . ?
C251 H276 0.9800 . ?
C251 H277 0.9800 . ?
C252 H278 0.9800 . ?
C252 H279 0.9800 . ?
C252 H280 0.9800 . ?
C259 Cl8 1.64(4) . ?
C259 Cl9 1.68(4) . ?
C259 Cl7 1.84(4) . ?
C259 H281 1.0000 . ?
C260 Cl11 1.31(4) . ?
C260 Cl10 1.88(5) . ?
C260 Cl12 1.89(5) . ?
C260 H282 1.0000 . ?
C261 Cl13 1.65(3) . ?
C261 Cl14 1.68(3) . ?
C261 Cl15 1.80(4) . ?
C261 H283 1.0000 . ?
C263 Cl20 1.60(4) . ?
C263 Cl21 1.73(5) . ?
C263 Cl19 1.90(5) . ?
C263 H284 1.0000 . ?
C264 Cl24 1.71(3) . ?
C264 Cl22 1.71(3) . ?
C264 Cl23 1.73(3) . ?
C264 H285 1.0000 . ?
Cl1 C265 1.65(3) . ?
Cl25 C265 1.69(3) . ?
Cl26 C265 1.79(3) . ?
C265 H286 1.0000 . ?
Cl27 C266 1.71(3) . ?
Cl28 C266 1.72(3) . ?
Cl29 C266 1.76(3) . ?
C266 H287 1.0000 . ?

loop_
_geom_hbond_atom_site_label_D
_geom_hbond_atom_site_label_H
_geom_hbond_atom_site_label_A
_geom_hbond_distance_DH
_geom_hbond_distance_HA
_geom_hbond_distance_DA
_geom_hbond_angle_DHA
_geom_hbond_site_symmetry_A
C265 H286 Cl14 1.00 2.71 3.60(4) 148.5 1_554
C265 H286 Cl14 1.00 2.71 3.60(4) 148.5 1_554
C265 H286 Cl14 1.00 2.71 3.60(4) 148.5 1_554
C265 H286 Cl14 1.00 2.71 3.60(4) 148.5 1_554
C265 H286 Cl14 1.00 2.71 3.60(4) 148.5 1_554
C265 H286 Cl14 1.00 2.71 3.60(4) 148.5 1_554
C265 H286 Cl14 1.00 2.71 3.60(4) 148.5 1_554
C265 H286 Cl14 1.00 2.71 3.60(4) 148.5 1_554
C265 H286 Cl14 1.00 2.71 3.60(4) 148.5 1_554
C265 H286 Cl14 1.00 2.71 3.60(4) 148.5 1_554
C265 H286 Cl14 1.00 2.71 3.60(4) 148.5 1_554
C265 H286 Cl14 1.00 2.71 3.60(4) 148.5 1_554
C265 H286 Cl14 1.00 2.71 3.60(4) 148.5 1_554

loop_
_geom_torsion_atom_site_label_1
_geom_torsion_atom_site_label_2
_geom_torsion_atom_site_label_3
_geom_torsion_atom_site_label_4
_geom_torsion
_geom_torsion_site_symmetry_1
_geom_torsion_site_symmetry_2
_geom_torsion_site_symmetry_3
_geom_torsion_site_symmetry_4
_geom_torsion_publ_flag
N1_a C1_a C2_a C125_a 178(2) . . . . ?
C20 C1 C2 C125 -9(3) . . . . ?
N1 C1 C2 C3 16(3) . . . . ?
C20 C1 C2 C3 -171(2) . . . . ?
C1 C2 C3 C4 -18(2) . . . . ?
C125 C2 C3 C4 -167(3) . . . . ?
C2 C3 C4 N1 15(3) . . . . ?
C2 C3 C4 C5 -177.2(19) . . . . ?
N1 C4 C5 C6 -20(4) . . . . ?
C3 C4 C5 C6 174(2) . . . . ?
N1 C4 C5 C21 170(2) . . . . ?
C3 C4 C5 C21 4(3) . . . . ?
C4 C5 C6 N2 24(4) . . . . ?
C21 C5 C6 N2 -165(2) . . . . ?
C4 C5 C6 C7 -167(2) . . . . ?
C21 C5 C6 C7 4(3) . . . . ?
N2 C6 C7 C8 -10(3) . . . . ?
C5 C6 C7 C8 178.6(19) . . . . ?
C6 C7 C8 C9 4(2) . . . . ?
C7 C8 C9 C10 167(2) . . . . ?
C7 C8 C9 N2 1(2) . . . . ?
C8 C9 C10 C11 -146(2) . . . . ?
N2 C9 C10 C11 17(4) . . . . ?
C8 C9 C10 C35 21(4) . . . . ?
N2 C9 C10 C35 -175(2) . . . . ?
C9 C10 C11 C12 176(3) . . . . ?
C35 C10 C11 C12 9(4) . . . . ?
C9 C10 C11 N3 -23(4) . . . . ?
C35 C10 C11 N3 170(2) . . . . ?
C10 C11 C12 C13 -174(2) . . . . ?
N3 C11 C12 C13 23(2) . . . . ?
C11 C12 C13 C14 -17(3) . . . . ?
C12 C13 C14 N3 5(3) . . . . ?
C12 C13 C14 C15 -157(2) . . . . ?
N3 C14 C15 C16 -2(4) . . . . ?
C13 C14 C15 C16 159(3) . . . . ?
N3 C14 C15 C49 168(2) . . . . ?
C13 C14 C15 C49 -31(3) . . . . ?
C49 C15 C16 C17 22(5) . . . . ?
C14 C15 C16 C17 -170(3) . . . . ?
C49 C15 C16 N4 -172(2) . . . . ?
C14 C15 C16 N4 -4(5) . . . . ?
C15 C16 C17 C18 167(3) . . . . ?
N4 C16 C17 C18 -1(3) . . . . ?
C16 C17 C18 C19 3(3) . . . . ?
C17 C18 C19 C20 169(3) . . . . ?
C17 C18 C19 N4 -5(3) . . . . ?
C18 C19 C20 C1 -146(3) . . . . ?
N4 C19 C20 C1 27(3) . . . . ?
C18 C19 C20 C126 -5(5) . . . . ?
N4 C19 C20 C126 168(2) . . . . ?
N1 C1 C20 C19 -34(4) . . . . ?
C2 C1 C20 C19 156(2) . . . . ?
N1 C1 C20 C126 173(3) . . . . ?
C2 C1 C20 C126 2(3) . . . . ?
C3 C4 N1 C1 -6(3) . . . . ?
C5 C4 N1 C1 -172(2) . . . . ?
C3 C4 N1 Ni1 160.9(18) . . . . ?
C5 C4 N1 Ni1 -5(4) . . . . ?
C2 C1 N1 C4 -7(3) . . . . ?
C20 C1 N1 C4 -178(3) . . . . ?
C2 C1 N1 Ni1 -175.8(17) . . . . ?
C20 C1 N1 Ni1 13(4) . . . . ?
C5 C6 N2 C9 -179(2) . . . . ?
C7 C6 N2 C9 11(3) . . . . ?
C5 C6 N2 Ni1 -1(4) . . . . ?
C7 C6 N2 Ni1 -171.7(15) . . . . ?
C10 C9 N2 C6 -173(3) . . . . ?
C8 C9 N2 C6 -8(3) . . . . ?
C10 C9 N2 Ni1 9(4) . . . . ?
C8 C9 N2 Ni1 174.4(15) . . . . ?
C13 C14 N3 C11 10(3) . . . . ?
C15 C14 N3 C11 173(2) . . . . ?
C13 C14 N3 Ni1 -177.7(19) . . . . ?
C15 C14 N3 Ni1 -15(4) . . . . ?
C10 C11 N3 C14 176(2) . . . . ?
C12 C11 N3 C14 -21(3) . . . . ?
C10 C11 N3 Ni1 2(3) . . . . ?
C12 C11 N3 Ni1 165.9(17) . . . . ?
C15 C16 N4 C19 -171(3) . . . . ?
C17 C16 N4 C19 -2(3) . . . . ?
C15 C16 N4 Ni1 24(4) . . . . ?
C17 C16 N4 Ni1 -167.6(18) . . . . ?
C20 C19 N4 C16 -170(2) . . . . ?
C18 C19 N4 C16 4(3) . . . . ?
C20 C19 N4 Ni1 -6(3) . . . . ?
C18 C19 N4 Ni1 168.7(16) . . . . ?
N5 C63 C64 C65 0(3) . . . . ?
C82 C63 C64 C65 -173(2) . . . . ?
N5 C63 C64 C128 174(2) . . . . ?
C82 C63 C64 C128 1(3) . . . . ?
C128 C64 C65 C66 -161(5) . . . . ?
C63 C64 C65 C66 5(3) . . . . ?
C64 C65 C66 N5 -8(3) . . . . ?
C64 C65 C66 C67 -174(2) . . . . ?
N5 C66 C67 C83 -172(2) . . . . ?
C65 C66 C67 C83 -9(3) . . . . ?
N5 C66 C67 C68 -9(3) . . . . ?
C65 C66 C67 C68 154(2) . . . . ?
C83 C67 C68 C69 -11(3) . . . . ?
C66 C67 C68 C69 -175(2) . . . . ?
C83 C67 C68 N6 -167(2) . . . . ?
C66 C67 C68 N6 28(3) . . . . ?
N6 C68 C69 C70 -14(3) . . . . ?
C67 C68 C69 C70 -174(2) . . . . ?
C68 C69 C70 C71 10(3) . . . . ?
C69 C70 C71 C72 167(2) . . . . ?
C69 C70 C71 N6 -2(3) . . . . ?
N6 C71 C72 C73 2(4) . . . . ?
C70 C71 C72 C73 -165(2) . . . . ?
N6 C71 C72 C97 -169(2) . . . . ?
C70 C71 C72 C97 25(4) . . . . ?
C71 C72 C73 N7 -3(4) . . . . ?
C97 C72 C73 N7 168(2) . . . . ?
C71 C72 C73 C74 165(2) . . . . ?
C97 C72 C73 C74 -24(4) . . . . ?
N7 C73 C74 C75 11(3) . . . . ?
C72 C73 C74 C75 -161(2) . . . . ?
C73 C74 C75 C76 -13(3) . . . . ?
C74 C75 C76 N7 10(3) . . . . ?
C74 C75 C76 C77 -159(2) . . . . ?
N7 C76 C77 C78 6(5) . . . . ?
C75 C76 C77 C78 172(2) . . . . ?
N7 C76 C77 C111 -180(2) . . . . ?
C75 C76 C77 C111 -13(3) . . . . ?
C76 C77 C78 N8 -3(4) . . . . ?
C111 C77 C78 N8 -178(2) . . . . ?
C76 C77 C78 C79 -172(2) . . . . ?
C111 C77 C78 C79 14(4) . . . . ?
C77 C78 C79 C80 172(3) . . . . ?
N8 C78 C79 C80 2(3) . . . . ?
C78 C79 C80 C81 3(3) . . . . ?
C79 C80 C81 N8 -7(3) . . . . ?
C79 C80 C81 C82 173(2) . . . . ?
N5 C63 C82 C81 -17(4) . . . . ?
C64 C63 C82 C81 154(2) . . . . ?
N5 C63 C82 C127 -175(3) . . . . ?
C64 C63 C82 C127 -4(3) . . . . ?
N8 C81 C82 C63 18(3) . . . . ?
C80 C81 C82 C63 -162(2) . . . . ?
N8 C81 C82 C127 169(2) . . . . ?
C80 C81 C82 C127 -11(4) . . . . ?
C67 C66 N5 C63 172(2) . . . . ?
C65 C66 N5 C63 8(3) . . . . ?
C67 C66 N5 Ni2 -22(4) . . . . ?
C65 C66 N5 Ni2 173.2(15) . . . . ?
C82 C63 N5 C66 166(3) . . . . ?
C64 C63 N5 C66 -5(3) . . . . ?
C82 C63 N5 Ni2 0(4) . . . . ?
C64 C63 N5 Ni2 -171.9(15) . . . . ?
C72 C71 N6 C68 -174(3) . . . . ?
C70 C71 N6 C68 -6(3) . . . . ?
C72 C71 N6 Ni2 15(4) . . . . ?
C70 C71 N6 Ni2 -176.6(17) . . . . ?
C69 C68 N6 C71 13(3) . . . . ?
C67 C68 N6 C71 171(2) . . . . ?
C69 C68 N6 Ni2 -176.2(17) . . . . ?
C67 C68 N6 Ni2 -18(3) . . . . ?
C72 C73 N7 C76 167(3) . . . . ?
C74 C73 N7 C76 -4(3) . . . . ?
C72 C73 N7 Ni2 -11(4) . . . . ?
C74 C73 N7 Ni2 178.3(14) . . . . ?
C77 C76 N7 C73 164(3) . . . . ?
C75 C76 N7 C73 -4(3) . . . . ?
C77 C76 N7 Ni2 -18(4) . . . . ?
C75 C76 N7 Ni2 174.1(15) . . . . ?
C80 C81 N8 C78 8(3) . . . . ?
C82 C81 N8 C78 -172(2) . . . . ?
C80 C81 N8 Ni2 176.4(16) . . . . ?
C82 C81 N8 Ni2 -4(4) . . . . ?
C77 C78 N8 C81 -176(2) . . . . ?
C79 C78 N8 C81 -6(3) . . . . ?
C77 C78 N8 Ni2 15(4) . . . . ?
C79 C78 N8 Ni2 -175.6(15) . . . . ?
C1 C2 C125 C126 12(3) . . . . ?
C3 C2 C125 C126 161(3) . . . . ?
C1 C2 C125 S1 -173(2) . . . . ?
C3 C2 C125 S1 -24(6) . . . . ?
C2 C125 C126 C127 179(2) . . . . ?
S1 C125 C126 C127 3(3) . . . . ?
C2 C125 C126 C20 -12(3) . . . . ?
S1 C125 C126 C20 172.0(16) . . . . ?
C19 C20 C126 C127 25(5) . . . . ?
C1 C20 C126 C127 171(3) . . . . ?
C19 C20 C126 C125 -140(3) . . . . ?
C1 C20 C126 C125 6(2) . . . . ?
C125 C126 C127 C128 -1(3) . . . . ?
C20 C126 C127 C128 -166(3) . . . . ?
C125 C126 C127 C82 -173(3) . . . . ?
C20 C126 C127 C82 22(5) . . . . ?
C63 C82 C127 C128 6(3) . . . . ?
C81 C82 C127 C128 -148(3) . . . . ?
C63 C82 C127 C126 179(3) . . . . ?
C81 C82 C127 C126 24(5) . . . . ?
C126 C127 C128 C64 179(2) . . . . ?
C82 C127 C128 C64 -6(3) . . . . ?
C126 C127 C128 S1 -1(3) . . . . ?
C82 C127 C128 S1 173.9(15) . . . . ?
C65 C64 C128 C127 170(5) . . . . ?
C63 C64 C128 C127 3(3) . . . . ?
C65 C64 C128 S1 -10(7) . . . . ?
C63 C64 C128 S1 -176.4(19) . . . . ?
C2 C125 S1 C128 -177(3) . . . . ?
C126 C125 S1 C128 -3.0(19) . . . . ?
C127 C128 S1 C125 3(2) . . . . ?
C64 C128 S1 C125 -178(2) . . . . ?
C14 N3 Ni1 N2 -156(3) . . . . ?
C11 N3 Ni1 N2 15.6(19) . . . . ?
C14 N3 Ni1 N4 25(3) . . . . ?
C11 N3 Ni1 N4 -163.2(19) . . . . ?
C71 N6 Ni2 N5 161(2) . . . . ?
C68 N6 Ni2 N5 -7.2(19) . . . . ?
C71 N6 Ni2 N7 -22(2) . . . . ?
C68 N6 Ni2 N7 169.9(19) . . . . ?
C4 C5 C21 C22 43(3) . . . . ?
C6 C5 C21 C22 -126.1(19) . . . . ?
C4 C5 C21 C26 -129(2) . . . . ?
C6 C5 C21 C26 61(2) . . . . ?
C26 C21 C22 C23 0.0 . . . . ?
C5 C21 C22 C23 -172.4(17) . . . . ?
C21 C22 C23 C24 0.0 . . . . ?
C21 C22 C23 C27 -175.7(15) . . . . ?
C22 C23 C24 C25 0.0 . . . . ?
C27 C23 C24 C25 175.2(16) . . . . ?
C23 C24 C25 C26 0.0 . . . . ?
C23 C24 C25 C31 179.9(17) . . . . ?
C24 C25 C26 C21 0.0 . . . . ?
C31 C25 C26 C21 -179.9(16) . . . . ?
C22 C21 C26 C25 0.0 . . . . ?
C5 C21 C26 C25 172.9(15) . . . . ?
C24 C23 C27 C28 133(3) . . . . ?
C22 C23 C27 C28 -52(3) . . . . ?
C24 C23 C27 C30 -103(3) . . . . ?
C22 C23 C27 C30 72(3) . . . . ?
C24 C23 C27 C29 3(2) . . . . ?
C22 C23 C27 C29 178.6(15) . . . . ?
C24 C25 C31 C34 107(2) . . . . ?
C26 C25 C31 C34 -73(2) . . . . ?
C24 C25 C31 C33 -16(2) . . . . ?
C26 C25 C31 C33 164.1(14) . . . . ?
C24 C25 C31 C32 -127.8(16) . . . . ?
C26 C25 C31 C32 52(2) . . . . ?
C9 C10 C35 C36 65(3) . . . . ?
C11 C10 C35 C36 -126(2) . . . . ?
C9 C10 C35 C40 -120(2) . . . . ?
C11 C10 C35 C40 48(3) . . . . ?
C40 C35 C36 C37 0.0 . . . . ?
C10 C35 C36 C37 174.9(18) . . . . ?
C35 C36 C37 C38 0.0 . . . . ?
C35 C36 C37 C41 -179.2(18) . . . . ?
C36 C37 C38 C39 0.0 . . . . ?
C41 C37 C38 C39 179.2(18) . . . . ?
C37 C38 C39 C40 0.0 . . . . ?
C37 C38 C39 C45 -180(2) . . . . ?
C38 C39 C40 C35 0.0 . . . . ?
C45 C39 C40 C35 180(2) . . . . ?
C36 C35 C40 C39 0.0 . . . . ?
C10 C35 C40 C39 -174.5(19) . . . . ?
C36 C37 C41 C42 -4(3) . . . . ?
C38 C37 C41 C42 176.5(16) . . . . ?
C36 C37 C41 C43 -133.1(18) . . . . ?
C38 C37 C41 C43 48(2) . . . . ?
C36 C37 C41 C44 116.5(17) . . . . ?
C38 C37 C41 C44 -63(2) . . . . ?
C40 C39 C45 C46 -15(3) . . . . ?
C38 C39 C45 C46 164(2) . . . . ?
C40 C39 C45 C48 123(2) . . . . ?
C38 C39 C45 C48 -57(3) . . . . ?
C40 C39 C45 C47 -132.1(19) . . . . ?
C38 C39 C45 C47 48(3) . . . . ?
C16 C15 C49 C50 104(3) . . . . ?
C14 C15 C49 C50 -66(2) . . . . ?
C16 C15 C49 C54 -71(3) . . . . ?
C14 C15 C49 C54 119.2(17) . . . . ?
C54 C49 C50 C51 0.0 . . . . ?
C15 C49 C50 C51 -174.9(15) . . . . ?
C49 C50 C51 C52 0.0 . . . . ?
C49 C50 C51 C55 -177.3(16) . . . . ?
C50 C51 C52 C53 0.0 . . . . ?
C55 C51 C52 C53 177.3(16) . . . . ?
C51 C52 C53 C54 0.0 . . . . ?
C51 C52 C53 C59 -173.1(16) . . . . ?
C52 C53 C54 C49 0.0 . . . . ?
C59 C53 C54 C49 172.9(16) . . . . ?
C50 C49 C54 C53 0.0 . . . . ?
C15 C49 C54 C53 174.9(16) . . . . ?
C50 C51 C55 C57 19(3) . . . . ?
C52 C51 C55 C57 -158.0(19) . . . . ?
C50 C51 C55 C56 -103(2) . . . . ?
C52 C51 C55 C56 79(2) . . . . ?
C50 C51 C55 C58 136.5(16) . . . . ?
C52 C51 C55 C58 -41(2) . . . . ?
C54 C53 C59 C62 13(2) . . . . ?
C52 C53 C59 C62 -173.5(17) . . . . ?
C54 C53 C59 C61 149.9(17) . . . . ?
C52 C53 C59 C61 -37(2) . . . . ?
C54 C53 C59 C60 -92(2) . . . . ?
C52 C53 C59 C60 81(2) . . . . ?
C68 C67 C83 C84 -115(2) . . . . ?
C66 C67 C83 C84 47(3) . . . . ?
C68 C67 C83 C88 76(2) . . . . ?
C66 C67 C83 C88 -122(2) . . . . ?
C88 C83 C84 C85 0.0 . . . . ?
C67 C83 C84 C85 -168.6(17) . . . . ?
C83 C84 C85 C86 0.0 . . . . ?
C83 C84 C85 C89 -177.9(19) . . . . ?
C84 C85 C86 C87 0.0 . . . . ?
C89 C85 C86 C87 178.0(18) . . . . ?
C85 C86 C87 C88 0.0 . . . . ?
C85 C86 C87 C93 -179.6(18) . . . . ?
C86 C87 C88 C83 0.0 . . . . ?
C93 C87 C88 C83 179.6(16) . . . . ?
C84 C83 C88 C87 0.0 . . . . ?
C67 C83 C88 C87 169.4(16) . . . . ?
C86 C85 C89 C91 40(3) . . . . ?
C84 C85 C89 C91 -141.5(19) . . . . ?
C86 C85 C89 C90 159.5(18) . . . . ?
C84 C85 C89 C90 -23(3) . . . . ?
C86 C85 C89 C92 -74(2) . . . . ?
C84 C85 C89 C92 104.1(19) . . . . ?
C88 C87 C93 C95 -168.9(18) . . . . ?
C86 C87 C93 C95 11(3) . . . . ?
C88 C87 C93 C94 61(3) . . . . ?
C86 C87 C93 C94 -119(2) . . . . ?
C88 C87 C93 C96 -53(3) . . . . ?
C86 C87 C93 C96 126(2) . . . . ?
C71 C72 C97 C98 -66(3) . . . . ?
C73 C72 C97 C98 124(2) . . . . ?
C71 C72 C97 C102 117(2) . . . . ?
C73 C72 C97 C102 -53(3) . . . . ?
C102 C97 C98 C99 0.0 . . . . ?
C72 C97 C98 C99 -177.3(16) . . . . ?
C97 C98 C99 C100 0.0 . . . . ?
C97 C98 C99 C103 172.4(18) . . . . ?
C98 C99 C100 C101 0.0 . . . . ?
C103 C99 C100 C101 -172.5(17) . . . . ?
C99 C100 C101 C102 0.0 . . . . ?
C99 C100 C101 C107 -174.9(16) . . . . ?
C100 C101 C102 C97 0.0 . . . . ?
C107 C101 C102 C97 174.9(16) . . . . ?
C98 C97 C102 C101 0.0 . . . . ?
C72 C97 C102 C101 177.2(17) . . . . ?
C100 C99 C103 C105 -11(3) . . . . ?
C98 C99 C103 C105 176.5(17) . . . . ?
C100 C99 C103 C104 116.1(17) . . . . ?
C98 C99 C103 C104 -56(2) . . . . ?
C100 C99 C103 C106 -133.4(16) . . . . ?
C98 C99 C103 C106 54(2) . . . . ?
C100 C101 C107 C108 57(3) . . . . ?
C102 C101 C107 C108 -118(2) . . . . ?
C100 C101 C107 C109 -57(2) . . . . ?
C102 C101 C107 C109 128.2(17) . . . . ?
C100 C101 C107 C110 -168.7(17) . . . . ?
C102 C101 C107 C110 16(2) . . . . ?
C78 C77 C111 C112 -70(2) . . . . ?
C76 C77 C111 C112 115(2) . . . . ?
C78 C77 C111 C116 108(2) . . . . ?
C76 C77 C111 C116 -67(2) . . . . ?
C116 C111 C112 C113 0.0 . . . . ?
C77 C111 C112 C113 178.3(16) . . . . ?
C111 C112 C113 C114 0.0 . . . . ?
C111 C112 C113 C117 -173.8(16) . . . . ?
C112 C113 C114 C115 0.0 . . . . ?
C117 C113 C114 C115 174.0(16) . . . . ?
C113 C114 C115 C116 0.0 . . . . ?
C113 C114 C115 C121 171.4(16) . . . . ?
C114 C115 C116 C111 0.0 . . . . ?
C121 C115 C116 C111 -171.9(15) . . . . ?
C112 C111 C116 C115 0.0 . . . . ?
C77 C111 C116 C115 -178.3(16) . . . . ?
C112 C113 C117 C119 112.9(18) . . . . ?
C114 C113 C117 C119 -61(2) . . . . ?
C112 C113 C117 C118 -120.4(18) . . . . ?
C114 C113 C117 C118 66(2) . . . . ?
C112 C113 C117 C120 -12(2) . . . . ?
C114 C113 C117 C120 174.0(13) . . . . ?
C114 C115 C121 C122 16(2) . . . . ?
C116 C115 C121 C122 -172.2(17) . . . . ?
C114 C115 C121 C123 -102(2) . . . . ?
C116 C115 C121 C123 69(2) . . . . ?
C114 C115 C121 C124 135.3(16) . . . . ?
C116 C115 C121 C124 -53(2) . . . . ?
N9 C129 C130 C131 11(3) . . . . ?
C148 C129 C130 C131 170(2) . . . . ?
N9 C129 C130 C253 -172.9(18) . . . . ?
C148 C129 C130 C253 -13(3) . . . . ?
C129 C130 C131 C132 -12(3) . . . . ?
C253 C130 C131 C132 175(4) . . . . ?
C130 C131 C132 C133 171(3) . . . . ?
C130 C131 C132 N9 10(3) . . . . ?
N9 C132 C133 C134 -2(4) . . . . ?
C131 C132 C133 C134 -162(3) . . . . ?
N9 C132 C133 C149 -175.9(17) . . . . ?
C131 C132 C133 C149 25(4) . . . . ?
C132 C133 C134 N10 4(4) . . . . ?
C149 C133 C134 N10 178.0(18) . . . . ?
C132 C133 C134 C135 148(3) . . . . ?
C149 C133 C134 C135 -38(4) . . . . ?
C133 C134 C135 C136 -157(3) . . . . ?
N10 C134 C135 C136 -9(3) . . . . ?
C134 C135 C136 C137 0(3) . . . . ?
C135 C136 C137 N10 10(4) . . . . ?
C135 C136 C137 C138 -176(3) . . . . ?
C136 C137 C138 C163 -4(4) . . . . ?
N10 C137 C138 C163 169(2) . . . . ?
C136 C137 C138 C139 171(3) . . . . ?
N10 C137 C138 C139 -15(4) . . . . ?
C163 C138 C139 C140 33(4) . . . . ?
C137 C138 C139 C140 -143(3) . . . . ?
C163 C138 C139 N11 -179(2) . . . . ?
C137 C138 C139 N11 5(4) . . . . ?
C138 C139 C140 C141 174(3) . . . . ?
N11 C139 C140 C141 21(3) . . . . ?
C139 C140 C141 C142 -25(3) . . . . ?
C140 C141 C142 C143 -171(3) . . . . ?
C140 C141 C142 N11 17(3) . . . . ?
N11 C142 C143 C177 -164(2) . . . . ?
C141 C142 C143 C177 26(4) . . . . ?
N11 C142 C143 C144 20(4) . . . . ?
C141 C142 C143 C144 -149(2) . . . . ?
C142 C143 C144 N12 -12(4) . . . . ?
C177 C143 C144 N12 172(2) . . . . ?
C142 C143 C144 C145 157(2) . . . . ?
C177 C143 C144 C145 -20(3) . . . . ?
N12 C144 C145 C146 -1(3) . . . . ?
C143 C144 C145 C146 -170(2) . . . . ?
C144 C145 C146 C147 0(2) . . . . ?
C145 C146 C147 N12 0(3) . . . . ?
C145 C146 C147 C148 -163(2) . . . . ?
N9 C129 C148 C147 -2(4) . . . . ?
C130 C129 C148 C147 -155(2) . . . . ?
N9 C129 C148 C254 168(2) . . . . ?
C130 C129 C148 C254 15(3) . . . . ?
N12 C147 C148 C129 -1(4) . . . . ?
C146 C147 C148 C129 161(2) . . . . ?
N12 C147 C148 C254 -168(2) . . . . ?
C146 C147 C148 C254 -6(4) . . . . ?
C148 C129 N9 C132 -156(3) . . . . ?
C130 C129 N9 C132 -3(2) . . . . ?
C148 C129 N9 Ni3 17(4) . . . . ?
C130 C129 N9 Ni3 169.9(14) . . . . ?
C133 C132 N9 C129 -169(2) . . . . ?
C131 C132 N9 C129 -3(2) . . . . ?
C133 C132 N9 Ni3 19(3) . . . . ?
C131 C132 N9 Ni3 -175.1(14) . . . . ?
C136 C137 N10 C134 -15(3) . . . . ?
C138 C137 N10 C134 171(2) . . . . ?
C136 C137 N10 Ni3 173.1(19) . . . . ?
C138 C137 N10 Ni3 -1(4) . . . . ?
C133 C134 N10 C137 166(2) . . . . ?
C135 C134 N10 C137 14(2) . . . . ?
C133 C134 N10 Ni3 -22(3) . . . . ?
C135 C134 N10 Ni3 -173.9(17) . . . . ?
C143 C142 N11 C139 -174(3) . . . . ?
C141 C142 N11 C139 -4(3) . . . . ?
C143 C142 N11 Ni3 -1(4) . . . . ?
C141 C142 N11 Ni3 170.3(17) . . . . ?
C138 C139 N11 C142 -166(2) . . . . ?
C140 C139 N11 C142 -10(3) . . . . ?
C138 C139 N11 Ni3 21(3) . . . . ?
C140 C139 N11 Ni3 176.4(17) . . . . ?
C143 C144 N12 C147 171(2) . . . . ?
C145 C144 N12 C147 1(3) . . . . ?
C143 C144 N12 Ni3 -15(3) . . . . ?
C145 C144 N12 Ni3 175.6(15) . . . . ?
C148 C147 N12 C144 163(2) . . . . ?
C146 C147 N12 C144 -1(3) . . . . ?
C148 C147 N12 Ni3 -11(3) . . . . ?
C146 C147 N12 Ni3 -175.3(15) . . . . ?
N13 C191 C192 C193 -3(3) . . . . ?
C210 C191 C192 C193 171(2) . . . . ?
N13 C191 C192 C256 -176(2) . . . . ?
C210 C191 C192 C256 -2(3) . . . . ?
C191 C192 C193 C194 6(3) . . . . ?
C256 C192 C193 C194 177(3) . . . . ?
C192 C193 C194 C195 176(3) . . . . ?
C192 C193 C194 N13 -7(3) . . . . ?
C193 C194 C195 C196 173(2) . . . . ?
N13 C194 C195 C196 -3(4) . . . . ?
C193 C194 C195 C211 6(4) . . . . ?
N13 C194 C195 C211 -169.8(18) . . . . ?
C194 C195 C196 N14 2(4) . . . . ?
C211 C195 C196 N14 170(2) . . . . ?
C194 C195 C196 C197 159(2) . . . . ?
C211 C195 C196 C197 -34(3) . . . . ?
N14 C196 C197 C198 -3(3) . . . . ?
C195 C196 C197 C198 -162(2) . . . . ?
C196 C197 C198 C199 1(3) . . . . ?
C197 C198 C199 N14 1(3) . . . . ?
C197 C198 C199 C200 -171(2) . . . . ?
N14 C199 C200 C201 -9(4) . . . . ?
C198 C199 C200 C201 162(2) . . . . ?
N14 C199 C200 C225 180(2) . . . . ?
C198 C199 C200 C225 -9(4) . . . . ?
C199 C200 C201 C202 -154(2) . . . . ?
C225 C200 C201 C202 17(4) . . . . ?
C199 C200 C201 N15 12(4) . . . . ?
C225 C200 C201 N15 -177.0(18) . . . . ?
C200 C201 C202 C203 172(2) . . . . ?
N15 C201 C202 C203 5(2) . . . . ?
C201 C202 C203 C204 -5(3) . . . . ?
C202 C203 C204 C205 175(2) . . . . ?
C202 C203 C204 N15 3(3) . . . . ?
N15 C204 C205 C239 -178(2) . . . . ?
C203 C204 C205 C239 11(4) . . . . ?
N15 C204 C205 C206 12(3) . . . . ?
C203 C204 C205 C206 -159(2) . . . . ?
C239 C205 C206 N16 179(2) . . . . ?
C204 C205 C206 N16 -11(3) . . . . ?
C239 C205 C206 C207 -1(3) . . . . ?
C204 C205 C206 C207 170(2) . . . . ?
N16 C206 C207 C208 4(3) . . . . ?
C205 C206 C207 C208 -177(2) . . . . ?
C206 C207 C208 C209 -5(2) . . . . ?
C207 C208 C209 C210 -166(2) . . . . ?
C207 C208 C209 N16 4(2) . . . . ?
N16 C209 C210 C255 -164(3) . . . . ?
C208 C209 C210 C255 4(5) . . . . ?
N16 C209 C210 C191 -9(4) . . . . ?
C208 C209 C210 C191 159(2) . . . . ?
C192 C191 C210 C209 -156(2) . . . . ?
N13 C191 C210 C209 16(4) . . . . ?
C192 C191 C210 C255 8(3) . . . . ?
N13 C191 C210 C255 180(3) . . . . ?
C192 C191 N13 C194 -2(3) . . . . ?
C210 C191 N13 C194 -173(3) . . . . ?
C192 C191 N13 Ni4 163.4(18) . . . . ?
C210 C191 N13 Ni4 -8(4) . . . . ?
C195 C194 N13 C191 -178(2) . . . . ?
C193 C194 N13 C191 6(3) . . . . ?
C195 C194 N13 Ni4 18(3) . . . . ?
C193 C194 N13 Ni4 -158.3(17) . . . . ?
C195 C196 N14 C199 163(2) . . . . ?
C197 C196 N14 C199 4(3) . . . . ?
C195 C196 N14 Ni4 -17(3) . . . . ?
C197 C196 N14 Ni4 -175.1(16) . . . . ?
C200 C199 N14 C196 169(2) . . . . ?
C198 C199 N14 C196 -3(3) . . . . ?
C200 C199 N14 Ni4 -12(3) . . . . ?
C198 C199 N14 Ni4 176.0(15) . . . . ?
C205 C204 N15 C201 -172(2) . . . . ?
C203 C204 N15 C201 0(2) . . . . ?
C205 C204 N15 Ni4 10(4) . . . . ?
C203 C204 N15 Ni4 -178.2(15) . . . . ?
C200 C201 N15 C204 -171(2) . . . . ?
C202 C201 N15 C204 -3(2) . . . . ?
C200 C201 N15 Ni4 8(3) . . . . ?
C202 C201 N15 Ni4 175.2(15) . . . . ?
C207 C206 N16 C209 -1(2) . . . . ?
C205 C206 N16 C209 179.4(19) . . . . ?
C207 C206 N16 Ni4 169.1(13) . . . . ?
C205 C206 N16 Ni4 -10(3) . . . . ?
C210 C209 N16 C206 167(2) . . . . ?
C208 C209 N16 C206 -2(2) . . . . ?
C210 C209 N16 Ni4 -3(3) . . . . ?
C208 C209 N16 Ni4 -171.8(14) . . . . ?
C131 C130 C253 C254 -179(5) . . . . ?
C129 C130 C253 C254 7(3) . . . . ?
C131 C130 C253 S2 -8(7) . . . . ?
C129 C130 C253 S2 179.4(19) . . . . ?
C130 C253 C254 C255 179(2) . . . . ?
S2 C253 C254 C255 5(3) . . . . ?
C130 C253 C254 C148 0(3) . . . . ?
S2 C253 C254 C148 -172.8(16) . . . . ?
C129 C148 C254 C253 -9(3) . . . . ?
C147 C148 C254 C253 158(3) . . . . ?
C129 C148 C254 C255 174(3) . . . . ?
C147 C148 C254 C255 -19(5) . . . . ?
C209 C210 C255 C256 145(3) . . . . ?
C191 C210 C255 C256 -11(3) . . . . ?
C209 C210 C255 C254 -25(6) . . . . ?
C191 C210 C255 C254 179(3) . . . . ?
C253 C254 C255 C210 167(3) . . . . ?
C148 C254 C255 C210 -15(6) . . . . ?
C253 C254 C255 C256 -3(3) . . . . ?
C148 C254 C255 C256 174(3) . . . . ?
C210 C255 C256 C192 9(3) . . . . ?
C254 C255 C256 C192 -177.9(19) . . . . ?
C210 C255 C256 S2 -173(2) . . . . ?
C254 C255 C256 S2 0(3) . . . . ?
C191 C192 C256 C255 -4(3) . . . . ?
C193 C192 C256 C255 -174(3) . . . . ?
C191 C192 C256 S2 179(3) . . . . ?
C193 C192 C256 S2 9(6) . . . . ?
C255 C256 S2 C253 2(2) . . . . ?
C192 C256 S2 C253 179(4) . . . . ?
C254 C253 S2 C256 -5(2) . . . . ?
C130 C253 S2 C256 -176(2) . . . . ?
C129 N9 Ni3 N10 162.0(18) . . . . ?
C132 N9 Ni3 N10 -27(2) . . . . ?
C129 N9 Ni3 N12 -20.3(18) . . . . ?
C132 N9 Ni3 N12 151.0(19) . . . . ?
C137 N10 Ni3 N9 -163(2) . . . . ?
C134 N10 Ni3 N9 27(2) . . . . ?
C137 N10 Ni3 N11 19(2) . . . . ?
C134 N10 Ni3 N11 -152(2) . . . . ?
C191 N13 Ni4 N14 176(2) . . . . ?
C194 N13 Ni4 N14 -23(2) . . . . ?
C191 N13 Ni4 N16 -4(2) . . . . ?
C194 N13 Ni4 N16 157(2) . . . . ?
C204 N15 Ni4 N14 157(2) . . . . ?
C201 N15 Ni4 N14 -20.8(18) . . . . ?
C204 N15 Ni4 N16 -23(2) . . . . ?
C201 N15 Ni4 N16 159.3(17) . . . . ?
C134 C133 C149 C150 128(2) . . . . ?
C132 C133 C149 C150 -57(2) . . . . ?
C134 C133 C149 C154 -57(2) . . . . ?
C132 C133 C149 C154 117.7(18) . . . . ?
C154 C149 C150 C151 0.0 . . . . ?
C133 C149 C150 C151 174.9(16) . . . . ?
C149 C150 C151 C152 0.0 . . . . ?
C149 C150 C151 C155 -179.0(16) . . . . ?
C150 C151 C152 C153 0.0 . . . . ?
C155 C151 C152 C153 179.0(16) . . . . ?
C151 C152 C153 C154 0.0 . . . . ?
C151 C152 C153 C159 174.0(17) . . . . ?
C152 C153 C154 C149 0.0 . . . . ?
C159 C153 C154 C149 -173.9(17) . . . . ?
C150 C149 C154 C153 0.0 . . . . ?
C133 C149 C154 C153 -175.2(15) . . . . ?
C152 C151 C155 C158 118.5(19) . . . . ?
C150 C151 C155 C158 -62(2) . . . . ?
C152 C151 C155 C157 -15(2) . . . . ?
C150 C151 C155 C157 164.3(15) . . . . ?
C152 C151 C155 C156 -123.0(18) . . . . ?
C150 C151 C155 C156 56(2) . . . . ?
C152 C153 C159 C161 141.8(19) . . . . ?
C154 C153 C159 C161 -44(3) . . . . ?
C152 C153 C159 C160 8(3) . . . . ?
C154 C153 C159 C160 -178.3(19) . . . . ?
C152 C153 C159 C162 -110.6(19) . . . . ?
C154 C153 C159 C162 63(2) . . . . ?
C139 C138 C163 C164 122(2) . . . . ?
C137 C138 C163 C164 -62(3) . . . . ?
C139 C138 C163 C168 -61(3) . . . . ?
C137 C138 C163 C168 115(2) . . . . ?
C138 C163 C164 C165 176.9(19) . . . . ?
C168 C163 C164 C165 0.0 . . . . ?
C163 C164 C165 C166 0.0 . . . . ?
C163 C164 C165 C169 179(2) . . . . ?
C164 C165 C166 C167 0.0 . . . . ?
C169 C165 C166 C167 -179(2) . . . . ?
C165 C166 C167 C168 0.0 . . . . ?
C165 C166 C167 C173 -177.3(18) . . . . ?
C166 C167 C168 C163 0.0 . . . . ?
C173 C167 C168 C163 177.6(16) . . . . ?
C138 C163 C168 C167 -177(2) . . . . ?
C164 C163 C168 C167 0.0 . . . . ?
C164 C165 C169 C172 118(2) . . . . ?
C166 C165 C169 C172 -63(3) . . . . ?
C164 C165 C169 C170 -7(3) . . . . ?
C166 C165 C169 C170 172(2) . . . . ?
C164 C165 C169 C171 -122(2) . . . . ?
C166 C165 C169 C171 57(3) . . . . ?
C166 C167 C173 C174 -65(2) . . . . ?
C168 C167 C173 C174 117.8(18) . . . . ?
C166 C167 C173 C175 61(3) . . . . ?
C168 C167 C173 C175 -117(2) . . . . ?
C166 C167 C173 C176 168.9(19) . . . . ?
C168 C167 C173 C176 -9(3) . . . . ?
C142 C143 C177 C178 -101(3) . . . . ?
C144 C143 C177 C178 75(2) . . . . ?
C142 C143 C177 C182 68(3) . . . . ?
C144 C143 C177 C182 -116.4(18) . . . . ?
C182 C177 C178 C179 0.0 . . . . ?
C143 C177 C178 C179 167.7(18) . . . . ?
C177 C178 C179 C180 0.0 . . . . ?
C177 C178 C179 C183 -179.9(19) . . . . ?
C178 C179 C180 C181 0.0 . . . . ?
C183 C179 C180 C181 179.9(19) . . . . ?
C179 C180 C181 C182 0.0 . . . . ?
C179 C180 C181 C187 173(2) . . . . ?
C180 C181 C182 C177 0.0 . . . . ?
C187 C181 C182 C177 -173(2) . . . . ?
C178 C177 C182 C181 0.0 . . . . ?
C143 C177 C182 C181 -169.0(17) . . . . ?
C178 C179 C183 C186 98(3) . . . . ?
C180 C179 C183 C186 -82(3) . . . . ?
C178 C179 C183 C184 -42(3) . . . . ?
C180 C179 C183 C184 138(2) . . . . ?
C178 C179 C183 C185 -142(2) . . . . ?
C180 C179 C183 C185 38(3) . . . . ?
C180 C181 C187 C190 175(2) . . . . ?
C182 C181 C187 C190 -12(4) . . . . ?
C180 C181 C187 C189 55(3) . . . . ?
C182 C181 C187 C189 -131.7(18) . . . . ?
C180 C181 C187 C188 -66(3) . . . . ?
C182 C181 C187 C188 108(2) . . . . ?
C194 C195 C211 C212 -60(2) . . . . ?
C196 C195 C211 C212 132.0(17) . . . . ?
C194 C195 C211 C216 123(2) . . . . ?
C196 C195 C211 C216 -46(2) . . . . ?
C216 C211 C212 C213 0.0 . . . . ?
C195 C211 C212 C213 -177.7(15) . . . . ?
C211 C212 C213 C214 0.0 . . . . ?
C211 C212 C213 C217 -178.4(16) . . . . ?
C212 C213 C214 C215 0.0 . . . . ?
C217 C213 C214 C215 178.4(16) . . . . ?
C213 C214 C215 C216 0.0 . . . . ?
C213 C214 C215 C221 -179.1(15) . . . . ?
C214 C215 C216 C211 0.0 . . . . ?
C221 C215 C216 C211 179.0(16) . . . . ?
C212 C211 C216 C215 0.0 . . . . ?
C195 C211 C216 C215 177.6(15) . . . . ?
C212 C213 C217 C220 -99.8(19) . . . . ?
C214 C213 C217 C220 82(2) . . . . ?
C212 C213 C217 C218 17(3) . . . . ?
C214 C213 C217 C218 -161.5(16) . . . . ?
C212 C213 C217 C219 135.7(16) . . . . ?
C214 C213 C217 C219 -43(2) . . . . ?
C216 C215 C221 C223 -175.5(17) . . . . ?
C214 C215 C221 C223 4(3) . . . . ?
C216 C215 C221 C224 60(2) . . . . ?
C214 C215 C221 C224 -120.9(19) . . . . ?
C216 C215 C221 C222 -57(2) . . . . ?
C214 C215 C221 C222 122.4(17) . . . . ?
C201 C200 C225 C226 -119(2) . . . . ?
C199 C200 C225 C226 53(3) . . . . ?
C201 C200 C225 C230 69(2) . . . . ?
C199 C200 C225 C230 -119(2) . . . . ?
C230 C225 C226 C227 0.0 . . . . ?
C200 C225 C226 C227 -171.7(17) . . . . ?
C225 C226 C227 C228 0.0 . . . . ?
C225 C226 C227 C231 178.9(18) . . . . ?
C226 C227 C228 C229 0.0 . . . . ?
C231 C227 C228 C229 -178.8(19) . . . . ?
C227 C228 C229 C230 0.0 . . . . ?
C227 C228 C229 C235 -171(2) . . . . ?
C228 C229 C230 C225 0.0 . . . . ?
C235 C229 C230 C225 170(2) . . . . ?
C226 C225 C230 C229 0.0 . . . . ?
C200 C225 C230 C229 172.5(16) . . . . ?
C226 C227 C231 C233 -54(2) . . . . ?
C228 C227 C231 C233 125(2) . . . . ?
C226 C227 C231 C232 65(2) . . . . ?
C228 C227 C231 C232 -116.5(19) . . . . ?
C226 C227 C231 C234 179.8(15) . . . . ?
C228 C227 C231 C234 -1(3) . . . . ?
C228 C229 C235 C237 46(4) . . . . ?
C230 C229 C235 C237 -124(3) . . . . ?
C228 C229 C235 C238 176.1(18) . . . . ?
C230 C229 C235 C238 5(3) . . . . ?
C228 C229 C235 C236 -77(2) . . . . ?
C230 C229 C235 C236 112(2) . . . . ?
C204 C205 C239 C240 -109(2) . . . . ?
C206 C205 C239 C240 61(2) . . . . ?
C204 C205 C239 C244 69(2) . . . . ?
C206 C205 C239 C244 -120.9(18) . . . . ?
C205 C239 C240 C241 177.8(18) . . . . ?
C244 C239 C240 C241 0.0 . . . . ?
C239 C240 C241 C242 0.0 . . . . ?
C239 C240 C241 C245 -174.4(18) . . . . ?
C240 C241 C242 C243 0.0 . . . . ?
C245 C241 C242 C243 174.8(16) . . . . ?
C241 C242 C243 C244 0.0 . . . . ?
C241 C242 C243 C250 179.1(19) . . . . ?
C242 C243 C244 C239 0.0 . . . . ?
C250 C243 C244 C239 -179.1(19) . . . . ?
C205 C239 C244 C243 -177.9(17) . . . . ?
C240 C239 C244 C243 0.0 . . . . ?
C240 C241 C245 C246 1(3) . . . . ?
C242 C241 C245 C246 -173.5(17) . . . . ?
C240 C241 C245 C247 -114(2) . . . . ?
C242 C241 C245 C247 71(2) . . . . ?
C240 C241 C245 C248 127.2(17) . . . . ?
C242 C241 C245 C248 -47(2) . . . . ?
C244 C243 C250 C251 48(3) . . . . ?
C242 C243 C250 C251 -131.6(19) . . . . ?
C244 C243 C250 C252 -67(2) . . . . ?
C242 C243 C250 C252 114.2(19) . . . . ?
C244 C243 C250 C249 166(2) . . . . ?
C242 C243 C250 C249 -13(3) . . . . ?

loop_
_platon_squeeze_void_nr
_platon_squeeze_void_average_x
_platon_squeeze_void_average_y
_platon_squeeze_void_average_z
_platon_squeeze_void_volume
_platon_squeeze_void_count_electrons
_platon_squeeze_void_content
1 0.019 -0.062 0.118 186 47 ' '
2 0.263 0.474 -0.279 1300 349 ' '
3 0.285 0.181 0.537 8 3 ' '
4 0.349 0.399 0.217 26 10 ' '
